data_4128336
loop_
_publ_author_name
'Zhang, Hai-Ning'
'Gao, Wen-Xi'
'Lin, Yue-Jian'
'Jin, Guo-Xin'

_publ_section_title
;
 Reversible Structural Transformation between a Molecular Solomon Link and
 an Unusual Unsymmetrical Trefoil Knot.
;
_journal_issue 40
_journal_name_full 'Journal of the American Chemical Society'
_journal_page_first 16057
_journal_page_last 16063
_journal_paper_doi 10.1021/jacs.9b08254
_journal_volume 141
_journal_year 2019
_chemical_formula_moiety 'C116 H116 Ir4 N12, 4(C F3 O3 S), 0.5(C4 H10 O), 1.5(C2 H3 N)'
_chemical_formula_sum 'C130 H141 F12 Ir4 N16 O16.5 S4'
_chemical_formula_weight 3316.62
_space_group_crystal_system monoclinic
_space_group_IT_number 9
_space_group_name_Hall 'C -2yc'
_space_group_name_H-M_alt 'C 1 c 1'
_symmetry_space_group_name_Hall 'C -2yc'
_symmetry_space_group_name_H-M 'C 1 c 1'
_atom_sites_solution_hydrogens geom
_audit_creation_date 2019-03-03
_audit_creation_method
; 
Olex2 1.2-beta 
(compiled 2015.01.26 svn.r3150 for OlexSys, GUI svn.r4998) 
;
_cell_angle_alpha 90
_cell_angle_beta 106.495(2)
_cell_angle_gamma 90
_cell_formula_units_Z 8
_cell_length_a 49.616(2)
_cell_length_b 15.5826(7)
_cell_length_c 37.8111(16)
_cell_measurement_reflns_used 9439
_cell_measurement_temperature 173(2)
_cell_measurement_theta_max 54.91
_cell_measurement_theta_min 3.23
_cell_volume 28030(2)
_computing_cell_refinement 'Bruker SAINT'
_computing_data_collection 'Bruker APEX2'
_computing_data_reduction 'Bruker SAINT'
_computing_molecular_graphics 'Olex2 (Dolomanov et al., 2009)'
_computing_publication_material 'Olex2 (Dolomanov et al., 2009)'
_computing_structure_refinement 'XL (Sheldrick, 2008)'
_computing_structure_solution 'SHELXS-97 (Sheldrick 2008)'
_diffrn_ambient_temperature 173.0
_diffrn_measured_fraction_theta_full 0.999
_diffrn_measured_fraction_theta_max 0.996
_diffrn_measurement_device_type 'Bruker APEX-II CCD'
_diffrn_measurement_method '\f and \w scans'
_diffrn_radiation_type GaK\a
_diffrn_radiation_wavelength 1.34138
_diffrn_reflns_av_R_equivalents 0.0735
_diffrn_reflns_av_unetI/netI 0.0671
_diffrn_reflns_Laue_measured_fraction_full 0.999
_diffrn_reflns_Laue_measured_fraction_max 0.996
_diffrn_reflns_limit_h_max 60
_diffrn_reflns_limit_h_min -60
_diffrn_reflns_limit_k_max 18
_diffrn_reflns_limit_k_min -18
_diffrn_reflns_limit_l_max 38
_diffrn_reflns_limit_l_min -46
_diffrn_reflns_number 156300
_diffrn_reflns_point_group_measured_fraction_full 0.999
_diffrn_reflns_point_group_measured_fraction_max 0.996
_diffrn_reflns_theta_full 53.594
_diffrn_reflns_theta_max 54.908
_diffrn_reflns_theta_min 3.204
_diffrn_standards_number 0
_exptl_absorpt_coefficient_mu 5.793
_exptl_absorpt_correction_T_max 0.7508
_exptl_absorpt_correction_T_min 0.3815
_exptl_absorpt_correction_type multi-scan
_exptl_absorpt_process_details
; 
SADABS-2016/2 (Bruker,2016/2) was used for absorption correction. 
wR2(int) was 0.1641 before and 0.0830 after correction. 
The Ratio of minimum to maximum transmission is 0.5081. 
The \l/2 correction factor is Not present. 
;
_exptl_crystal_colour yellow
_exptl_crystal_density_diffrn 1.572
_exptl_crystal_description block
_exptl_crystal_F_000 13160
_exptl_crystal_size_max 0.87
_exptl_crystal_size_mid 0.38
_exptl_crystal_size_min 0.32
_refine_diff_density_max 2.940
_refine_diff_density_min -1.187
_refine_diff_density_rms 0.140
_refine_ls_abs_structure_details
; 
 Refined as a perfect inversion twin. 
;
_refine_ls_abs_structure_Flack 0.5
_refine_ls_extinction_method none
_refine_ls_goodness_of_fit_ref 1.015
_refine_ls_hydrogen_treatment constr
_refine_ls_matrix_type full
_refine_ls_number_parameters 3196
_refine_ls_number_reflns 49817
_refine_ls_number_restraints 272
_refine_ls_restrained_S_all 1.018
_refine_ls_R_factor_all 0.0460
_refine_ls_R_factor_gt 0.0449
_refine_ls_shift/su_max 0.007
_refine_ls_shift/su_mean 0.000
_refine_ls_structure_factor_coef Fsqd
_refine_ls_weighting_details 'w=1/[\s^2^(Fo^2^)+(0.0784P)^2^+46.4785P] where P=(Fo^2^+2Fc^2^)/3'
_refine_ls_weighting_scheme calc
_refine_ls_wR_factor_gt 0.1190
_refine_ls_wR_factor_ref 0.1199
_reflns_Friedel_coverage 1.000
_reflns_Friedel_fraction_full 0.999
_reflns_Friedel_fraction_max 0.996
_reflns_number_gt 48477
_reflns_number_total 49817
_reflns_threshold_expression 'I > 2\s(I)'
_cod_data_source_file ja9b08254_si_003.cif
_cod_data_source_block 2
_cod_original_formula_sum 'C130 H141 F12 Ir4 N16 O16.50 S4'
_cod_database_code 4128336
_shelx_space_group_comment
; 
The symmetry employed for this shelxl refinement is uniquely defined 
by the following loop, which should always be used as a source of 
symmetry information in preference to the above space-group names. 
They are only intended as comments. 
;
_shelx_estimated_absorpt_t_max 0.259
_shelx_estimated_absorpt_t_min 0.081
_olex2_refinement_description
; 
1. Fixed Uiso 
 At 1.2 times of: 
  All C(H) groups, All C(H,H) groups 
 At 1.5 times of: 
  All C(H,H,H) groups 
2. Restrained distances 
 S7-C239 = S7'-C339 
 1.8 with sigma of 0.02 
 S8-O22 
 1.43 with sigma of 0.01 
 S7-O19 = S7-O20 = S7-O21 = S8-O23 = S8-O24 
 1.43 with sigma of 0.02 
 C240-F22 = C240-F23 = C240-F24 
 1.35 with sigma of 0.02 
 C339-F19' = C339-F20' = C339-F21' 
 1.35 with sigma of 0.02 
 C237-F15 = C239-F19 = C239-F20 = C239-F21 
 1.35 with sigma of 0.02 
 C241-C242 = C243-C244 
 1.52 with sigma of 0.03 
 C242-O25 = C243-O25 
 1.42 with sigma of 0.02 
 C249-N27 
 1.15 with sigma of 0.03 
 C249-C250 
 1.45 with sigma of 0.03 
3. Uiso/Uaniso restraints and constraints 
S7 \\sim S7': within 2A with sigma of 0.02 and sigma for terminal atoms of 0.05 
Uanis(C185) \\sim Ueq, Uanis(C186) \\sim Ueq: with sigma of 0.01 and sigma for 
terminal atoms of 0.02 
Uanis(O13) \\sim Ueq, Uanis(F12) \\sim Ueq, Uanis(F13) \\sim Ueq, Uanis(F14) 
\\sim Ueq, Uanis(F15) \\sim Ueq, Uanis(F16) \\sim Ueq, Uanis(C45) \\sim Ueq, 
Uanis(C46) \\sim Ueq, Uanis(C155) \\sim Ueq, Uanis(C156) \\sim Ueq: with sigma 
of 0.02 and sigma for terminal atoms of 0.04 
Uanis(S7) \\sim Ueq, Uanis(C239) \\sim Ueq, Uanis(F19) \\sim Ueq, Uanis(F20) 
\\sim Ueq, Uanis(F21) \\sim Ueq, Uanis(S7') \\sim Ueq, Uanis(C339) \\sim Ueq, 
Uanis(F19') \\sim Ueq, Uanis(F20') \\sim Ueq, Uanis(F21') \\sim Ueq: with sigma 
of 0.02 and sigma for terminal atoms of 0.04 
Uanis(C241) \\sim Ueq, Uanis(C242) \\sim Ueq, Uanis(C243) \\sim Ueq, 
Uanis(C244) \\sim Ueq, Uanis(C247) \\sim Ueq, Uanis(C249) \\sim Ueq, 
Uanis(C250) \\sim Ueq, Uanis(N26) \\sim Ueq, Uanis(N27) \\sim Ueq: with sigma 
of 0.02 and sigma for terminal atoms of 0.04 
Uanis(O16) \\sim Ueq, Uanis(O17) \\sim Ueq, Uanis(O18) \\sim Ueq, Uanis(C39) 
\\sim Ueq, Uanis(C40) \\sim Ueq, Uanis(O24) \\sim Ueq, Uanis(F22) \\sim Ueq, 
Uanis(F23) \\sim Ueq, Uanis(F24) \\sim Ueq: with sigma of 0.02 and sigma for 
terminal atoms of 0.04 
4. Others 
 Sof(S7')=Sof(O19')=Sof(O20')=Sof(O21')=Sof(C339)=Sof(F19')=Sof(F20')= 
 Sof(F21')=1-FVAR(1) 
 Sof(S7)=Sof(O19)=Sof(O20)=Sof(O21)=Sof(C239)=Sof(F19)=Sof(F20)=Sof(F21)=FVAR(1) 
5.a Secondary CH2 refined with riding coordinates: 
 C34(H34A,H34B), C47(H47A,H47B), C58(H58A,H58B), C71(H71A,H71B), C150(H15A, 
 H15B), C163(H16A,H16B), C174(H17A,H17B), C187(H18A,H18B), C242(H24D,H24E), 
 C243(H24F,H24G) 
5.b Me refined with riding coordinates: 
 C222(H22G,H22H,H22I) 
5.c Aromatic/amide H refined with riding coordinates: 
 C4(H4), C5(H5), C6(H6), C7(H7), C10(H10), C11(H11), C12(H12), C13(H13), 
 C18(H18), C19(H19), C20(H20), C21(H21), C24(H24), C25(H25), C26(H26), C27(H27), 
  C29(H29), C30(H30), C32(H32), C33(H33), C36(H36), C37(H37), C39(H39), 
 C40(H40), C42(H42), C43(H43), C45(H45), C46(H46), C48(H48), C49(H49), C51(H51), 
  C52(H52), C53(H53), C54(H54), C56(H56), C57(H57), C60(H60), C61(H61), 
 C63(H63), C64(H64), C66(H66), C67(H67), C69(H69), C70(H70), C72(H72), C73(H73), 
  C75(H75), C76(H76), C120(H120), C121(H121), C122(H122), C123(H123), 
 C126(H126), C127(H127), C128(H128), C129(H129), C134(H134), C135(H135), 
 C136(H136), C137(H137), C140(H140), C141(H141), C142(H142), C143(H143), 
 C145(H145), C146(H146), C148(H148), C149(H149), C152(H152), C153(H153), 
 C155(H155), C156(H156), C158(H158), C159(H159), C161(H161), C162(H162), 
 C164(H164), C165(H165), C167(H167), C168(H168), C169(H169), C170(H170), 
 C172(H172), C173(H173), C176(H176), C177(H177), C179(H179), C180(H180), 
 C182(H182), C183(H183), C185(H185), C186(H186), C188(H188), C189(H189), 
 C191(H191), C192(H192) 
5.d Idealised Me refined as rotating group: 
 C82(H82A,H82B,H82C), C83(H83A,H83B,H83C), C84(H84A,H84B,H84C), C85(H85A,H85B, 
 H85C), C86(H86A,H86B,H86C), C92(H92A,H92B,H92C), C93(H93A,H93B,H93C), C94(H94A, 
 H94B,H94C), C95(H95A,H95B,H95C), C96(H96A,H96B,H96C), C102(H10A,H10B,H10C), 
 C103(H10D,H10E,H10F), C104(H10G,H10H,H10I), C105(H10J,H10K,H10L), C106(H10M, 
 H10N,H10O), C112(H11A,H11B,H11C), C113(H11D,H11E,H11F), C114(H11G,H11H,H11I), 
 C115(H11J,H11K,H11L), C116(H11M,H11N,H11O), C198(H19A,H19B,H19C), C199(H19D, 
 H19E,H19F), C200(H20A,H20B,H20C), C201(H20D,H20E,H20F), C202(H20G,H20H,H20I), 
 C208(H20J,H20K,H20L), C209(H20M,H20N,H20O), C210(H21A,H21B,H21C), C211(H21D, 
 H21E,H21F), C212(H21G,H21H,H21I), C218(H21J,H21K,H21L), C219(H21M,H21N,H21O), 
 C220(H22A,H22B,H22C), C221(H22D,H22E,H22F), C228(H22J,H22K,H22L), C229(H22M, 
 H22N,H22O), C230(H23A,H23B,H23C), C231(H23D,H23E,H23F), C232(H23G,H23H,H23I), 
 C241(H24A,H24B,H24C), C244(H24H,H24I,H24J), C246(H24K,H24L,H24M), C248(H24N, 
 H24O,H24P), C250(H25A,H25B,H25C) 
;
_shelx_shelxl_version_number 2014/7
_olex2_submission_special_instructions 'No special instructions were received'

loop_
_space_group_symop_operation_xyz
'x, y, z'
'x, -y, z+1/2'
'x+1/2, y+1/2, z'
'x+1/2, -y+1/2, z+1/2'

loop_
_atom_site_label
_atom_site_type_symbol
_atom_site_fract_x
_atom_site_fract_y
_atom_site_fract_z
_atom_site_U_iso_or_equiv
_atom_site_adp_type
_atom_site_occupancy
_atom_site_site_symmetry_order
_atom_site_calc_flag
_atom_site_refinement_flags_posn
_atom_site_refinement_flags_adp
_atom_site_refinement_flags_occupancy
_atom_site_disorder_assembly
_atom_site_disorder_group
Ir1 Ir 0.65070(2) 0.18132(3) 0.82685(2) 0.02894(9) Uani 1 1 d . . . . .
Ir2 Ir 0.71267(2) 0.42142(3) 0.77504(2) 0.02952(10) Uani 1 1 d . . . . .
Ir3 Ir 0.34640(2) 0.41143(3) 0.40228(2) 0.02824(9) Uani 1 1 d . . . . .
Ir4 Ir 0.40903(2) 0.15897(3) 0.35684(2) 0.03267(10) Uani 1 1 d . . . . .
Ir5 Ir 0.39749(2) 0.34539(3) 0.73344(2) 0.03073(10) Uani 1 1 d . . . . .
Ir6 Ir 0.33664(2) 0.10435(3) 0.63475(2) 0.02803(9) Uani 1 1 d . . . . .
Ir7 Ir 0.70606(2) 0.08441(3) 0.53886(2) 0.03242(10) Uani 1 1 d . . . . .
Ir8 Ir 0.64009(2) 0.32004(3) 0.44038(2) 0.03488(10) Uani 1 1 d . . . . .
N1 N 0.68060(17) 0.1823(5) 0.7948(2) 0.0253(16) Uani 1 1 d . . . . .
N2 N 0.64541(18) 0.3108(5) 0.8047(2) 0.0297(17) Uani 1 1 d . . . . .
N3 N 0.67163(18) 0.4094(5) 0.7850(2) 0.0301(17) Uani 1 1 d . . . . .
N4 N 0.70791(17) 0.2823(5) 0.7760(2) 0.0296(17) Uani 1 1 d . . . . .
N5 N 0.38689(18) 0.3939(5) 0.3943(2) 0.0307(17) Uani 1 1 d . . . . .
N6 N 0.34909(16) 0.2719(5) 0.4014(2) 0.0272(16) Uani 1 1 d . . . . .
N7 N 0.37490(18) 0.1693(6) 0.3825(2) 0.0323(18) Uani 1 1 d . . . . .
N8 N 0.41261(17) 0.2908(5) 0.3754(2) 0.0288(16) Uani 1 1 d . . . . .
N9 N 0.61851(18) 0.1378(6) 0.7810(2) 0.0327(18) Uani 1 1 d . . . . .
N10 N 0.36403(19) 0.4069(5) 0.4605(2) 0.0318(18) Uani 1 1 d . . . . .
N11 N 0.6929(2) 0.4128(6) 0.7177(3) 0.037(2) Uani 1 1 d . . . . .
N12 N 0.4359(2) 0.1236(6) 0.4082(2) 0.0372(19) Uani 1 1 d . . . . .
N13 N 0.36838(19) 0.3424(5) 0.6786(2) 0.0316(18) Uani 1 1 d . . . . .
N14 N 0.40166(18) 0.2134(5) 0.7182(2) 0.0320(18) Uani 1 1 d . . . . .
N15 N 0.37511(18) 0.1153(5) 0.6783(2) 0.0331(18) Uani 1 1 d . . . . .
N16 N 0.34264(16) 0.2431(5) 0.6387(2) 0.0257(15) Uani 1 1 d . . . . .
N17 N 0.6649(2) 0.0935(5) 0.4990(3) 0.0334(18) Uani 1 1 d . . . . .
N18 N 0.70107(17) 0.2236(5) 0.5327(2) 0.0294(17) Uani 1 1 d . . . . .
N19 N 0.67467(19) 0.3186(5) 0.4915(3) 0.0335(18) Uani 1 1 d . . . . .
N20 N 0.63773(19) 0.1905(5) 0.4595(2) 0.0338(18) Uani 1 1 d . . . . .
N21 N 0.42981(18) 0.3804(5) 0.7111(2) 0.0340(18) Uani 1 1 d . . . . .
N22 N 0.68650(18) 0.0924(5) 0.5826(3) 0.0325(18) Uani 1 1 d . . . . .
N23 N 0.35970(17) 0.1030(5) 0.5955(2) 0.0261(16) Uani 1 1 d . . . . .
N24 N 0.61396(19) 0.3620(6) 0.4725(2) 0.0346(18) Uani 1 1 d . . . . .
O1 O 0.29722(18) 0.2225(7) 0.5082(3) 0.062(3) Uani 1 1 d . . . . .
O2 O 0.2628(2) 0.3239(8) 0.5148(3) 0.074(3) Uani 1 1 d . . . . .
O3 O 0.2712(2) 0.3054(8) 0.4554(3) 0.076(3) Uani 1 1 d . . . . .
O4 O 0.6547(3) 0.6173(7) 0.4779(3) 0.079(3) Uani 1 1 d . . . . .
O5 O 0.6583(3) 0.7706(6) 0.4796(3) 0.075(3) Uani 1 1 d . . . . .
O6 O 0.6165(4) 0.7065(14) 0.4858(5) 0.123(6) Uani 1 1 d . . . . .
O7 O 0.2809(3) 0.2001(9) 0.2185(4) 0.084(3) Uani 1 1 d . . . . .
O8 O 0.2844(3) 0.1710(10) 0.1572(4) 0.090(4) Uani 1 1 d . . . . .
O9 O 0.2526(2) 0.2804(8) 0.1673(3) 0.070(3) Uani 1 1 d . . . . .
O10 O 0.3953(4) 0.7160(8) 0.3940(5) 0.101(5) Uani 1 1 d . . . . .
O11 O 0.4370(4) 0.7919(14) 0.4264(7) 0.137(7) Uani 1 1 d . . . . .
O12 O 0.3961(3) 0.8695(8) 0.3921(4) 0.089(4) Uani 1 1 d . . . . .
O13 O 0.2646(6) 0.7360(15) 0.4264(6) 0.164(10) Uani 1 1 d . U . . .
O14 O 0.3075(3) 0.8108(14) 0.4354(5) 0.118(6) Uani 1 1 d . . . . .
O15 O 0.2663(5) 0.8771(18) 0.4021(5) 0.150(8) Uani 1 1 d . . . . .
O16 O 0.4012(4) 0.3644(9) 0.1891(5) 0.107(5) Uani 1 1 d . U . . .
O17 O 0.4340(4) 0.2866(15) 0.1649(7) 0.153(8) Uani 1 1 d . U . . .
O18 O 0.3968(6) 0.2115(10) 0.1876(5) 0.152(9) Uani 1 1 d . U . . .
S1 S 0.27201(5) 0.2691(2) 0.49026(7) 0.0417(6) Uani 1 1 d . . . . .
S2 S 0.64575(10) 0.6971(3) 0.48989(12) 0.0707(10) Uani 1 1 d . . . . .
S3 S 0.27714(6) 0.2325(2) 0.18095(9) 0.0476(7) Uani 1 1 d . . . . .
S4 S 0.40716(9) 0.7911(2) 0.41044(12) 0.0628(9) Uani 1 1 d . . . . .
S5 S 0.27798(9) 0.8132(3) 0.42966(12) 0.0693(10) Uani 1 1 d . . . . .
S6 S 0.40695(12) 0.2851(3) 0.17347(15) 0.0885(14) Uani 1 1 d . . . . .
F1 F 0.2483(3) 0.1358(8) 0.4521(4) 0.108(4) Uani 1 1 d . . . . .
F2 F 0.21998(18) 0.2236(8) 0.4635(3) 0.083(3) Uani 1 1 d . . . . .
F3 F 0.2427(3) 0.1422(9) 0.5062(3) 0.103(4) Uani 1 1 d . . . . .
F4 F 0.6888(3) 0.6832(7) 0.5461(4) 0.098(4) Uani 1 1 d . . . . .
F5 F 0.6509(4) 0.6211(9) 0.5513(4) 0.126(5) Uani 1 1 d . . . . .
F6 F 0.6543(4) 0.7642(10) 0.5544(4) 0.129(5) Uani 1 1 d . . . . .
F7 F 0.3298(2) 0.2761(9) 0.2027(3) 0.096(3) Uani 1 1 d . . . . .
F8 F 0.3014(3) 0.3700(11) 0.2107(6) 0.144(7) Uani 1 1 d . . . . .
F9 F 0.3056(3) 0.3489(11) 0.1591(5) 0.129(6) Uani 1 1 d . . . . .
F10 F 0.4021(4) 0.7289(11) 0.4721(4) 0.129(5) Uani 1 1 d . . . . .
F11 F 0.3678(2) 0.8032(8) 0.4431(4) 0.100(4) Uani 1 1 d . . . . .
F12 F 0.4059(5) 0.8613(13) 0.4738(6) 0.171(9) Uani 1 1 d . U . . .
F13 F 0.2865(5) 0.9326(11) 0.4782(5) 0.150(7) Uani 1 1 d . U . . .
F14 F 0.2851(4) 0.8151(12) 0.4997(4) 0.145(6) Uani 1 1 d . U . . .
F15 F 0.2481(4) 0.872(2) 0.4703(8) 0.217(11) Uani 1 1 d D U . . .
F16 F 0.3584(4) 0.2987(12) 0.1249(6) 0.154(7) Uani 1 1 d . U . . .
F17 F 0.3864(4) 0.2224(12) 0.1075(4) 0.147(6) Uani 1 1 d . . . . .
F18 F 0.3907(5) 0.3605(12) 0.1108(5) 0.163(8) Uani 1 1 d . . . . .
C1 C 0.6860(2) 0.2634(7) 0.7887(3) 0.032(2) Uani 1 1 d . . . . .
C2 C 0.6679(2) 0.3305(6) 0.7934(3) 0.0261(18) Uani 1 1 d . . . . .
C3 C 0.6326(2) 0.3902(7) 0.8033(3) 0.031(2) Uani 1 1 d . . . . .
C4 C 0.6064(2) 0.4124(7) 0.8101(3) 0.038(2) Uani 1 1 d . . . . .
H4 H 0.5948 0.3713 0.8173 0.046 Uiso 1 1 calc R . . . .
C5 C 0.5992(2) 0.4999(8) 0.8053(3) 0.044(3) Uani 1 1 d . . . . .
H5 H 0.5824 0.5187 0.8102 0.053 Uiso 1 1 calc R . . . .
C6 C 0.6155(3) 0.5600(8) 0.7935(3) 0.047(3) Uani 1 1 d . . . . .
H6 H 0.6094 0.6180 0.7906 0.056 Uiso 1 1 calc R . . . .
C7 C 0.6403(3) 0.5390(7) 0.7860(3) 0.041(2) Uani 1 1 d . . . . .
H7 H 0.6511 0.5805 0.7777 0.049 Uiso 1 1 calc R . . . .
C8 C 0.6486(2) 0.4523(7) 0.7913(3) 0.031(2) Uani 1 1 d . . . . .
C9 C 0.7177(2) 0.2006(7) 0.7714(3) 0.032(2) Uani 1 1 d . . . . .
C10 C 0.7390(2) 0.1735(7) 0.7565(3) 0.036(2) Uani 1 1 d . . . . .
H10 H 0.7503 0.2140 0.7485 0.044 Uiso 1 1 calc R . . . .
C11 C 0.7431(3) 0.0885(8) 0.7537(4) 0.048(3) Uani 1 1 d . . . . .
H11 H 0.7574 0.0697 0.7433 0.058 Uiso 1 1 calc R . . . .
C12 C 0.7268(2) 0.0260(8) 0.7659(3) 0.044(3) Uani 1 1 d . . . . .
H12 H 0.7306 -0.0333 0.7640 0.053 Uiso 1 1 calc R . . . .
C13 C 0.7053(2) 0.0514(7) 0.7805(3) 0.037(2) Uani 1 1 d . . . . .
H13 H 0.6940 0.0104 0.7881 0.044 Uiso 1 1 calc R . . . .
C14 C 0.7011(2) 0.1381(6) 0.7834(3) 0.0297(19) Uani 1 1 d . . . . .
C15 C 0.3897(2) 0.3123(6) 0.3841(3) 0.031(2) Uani 1 1 d . . . . .
C16 C 0.3700(2) 0.2499(6) 0.3876(3) 0.0274(18) Uani 1 1 d . . . . .
C17 C 0.3387(2) 0.1918(6) 0.4079(3) 0.031(2) Uani 1 1 d . . . . .
C18 C 0.3181(2) 0.1686(7) 0.4251(3) 0.038(2) Uani 1 1 d . . . . .
H18 H 0.3076 0.2108 0.4337 0.046 Uiso 1 1 calc R . . . .
C19 C 0.3137(2) 0.0829(8) 0.4290(3) 0.044(3) Uani 1 1 d . . . . .
H19 H 0.2996 0.0656 0.4402 0.053 Uiso 1 1 calc R . . . .
C20 C 0.3293(3) 0.0199(8) 0.4172(4) 0.046(3) Uani 1 1 d . . . . .
H20 H 0.3255 -0.0388 0.4207 0.056 Uiso 1 1 calc R . . . .
C21 C 0.3501(2) 0.0401(7) 0.4002(3) 0.038(2) Uani 1 1 d . . . . .
H21 H 0.3606 -0.0028 0.3921 0.045 Uiso 1 1 calc R . . . .
C22 C 0.3545(2) 0.1270(7) 0.3961(3) 0.031(2) Uani 1 1 d . . . . .
C23 C 0.4280(2) 0.3663(7) 0.3801(3) 0.031(2) Uani 1 1 d . . . . .
C24 C 0.4550(2) 0.3840(8) 0.3759(3) 0.040(2) Uani 1 1 d . . . . .
H24 H 0.4658 0.3417 0.3680 0.048 Uiso 1 1 calc R . . . .
C25 C 0.4645(2) 0.4679(8) 0.3842(3) 0.042(3) Uani 1 1 d . . . . .
H25 H 0.4826 0.4826 0.3820 0.051 Uiso 1 1 calc R . . . .
C26 C 0.4493(2) 0.5304(7) 0.3955(3) 0.040(2) Uani 1 1 d . . . . .
H26 H 0.4570 0.5864 0.4007 0.048 Uiso 1 1 calc R . . . .
C27 C 0.4229(2) 0.5131(7) 0.3994(3) 0.037(2) Uani 1 1 d . . . . .
H27 H 0.4124 0.5564 0.4073 0.045 Uiso 1 1 calc R . . . .
C28 C 0.4123(2) 0.4314(6) 0.3916(3) 0.0285(19) Uani 1 1 d . . . . .
C29 C 0.5931(2) 0.1761(7) 0.7724(4) 0.043(3) Uani 1 1 d . . . . .
H29 H 0.5912 0.2301 0.7831 0.051 Uiso 1 1 calc R . . . .
C30 C 0.5698(2) 0.1387(7) 0.7483(3) 0.039(2) Uani 1 1 d . . . . .
H30 H 0.5523 0.1678 0.7423 0.046 Uiso 1 1 calc R . . . .
C31 C 0.5717(2) 0.0593(7) 0.7327(3) 0.040(2) Uani 1 1 d . . . . .
C32 C 0.5982(3) 0.0232(8) 0.7409(3) 0.044(3) Uani 1 1 d . . . . .
H32 H 0.6008 -0.0308 0.7307 0.053 Uiso 1 1 calc R . . . .
C33 C 0.6212(2) 0.0656(7) 0.7642(3) 0.039(2) Uani 1 1 d . . . . .
H33 H 0.6394 0.0417 0.7681 0.046 Uiso 1 1 calc R . . . .
C34 C 0.5461(3) 0.0110(9) 0.7089(4) 0.062(4) Uani 1 1 d . . . . .
H34A H 0.5521 -0.0243 0.6908 0.074 Uiso 1 1 calc R . . . .
H34B H 0.5394 -0.0289 0.7250 0.074 Uiso 1 1 calc R . . . .
C35 C 0.5223(3) 0.0643(9) 0.6889(4) 0.054(3) Uani 1 1 d . . . . .
C36 C 0.5012(3) 0.0874(9) 0.7039(4) 0.052(3) Uani 1 1 d . . . . .
H36 H 0.5015 0.0653 0.7274 0.063 Uiso 1 1 calc R . . . .
C37 C 0.4789(3) 0.1432(9) 0.6854(3) 0.050(3) Uani 1 1 d . . . . .
H37 H 0.4653 0.1612 0.6971 0.060 Uiso 1 1 calc R . . . .
C38 C 0.4776(3) 0.1702(10) 0.6510(3) 0.050(3) Uani 1 1 d . . . . .
C39 C 0.4984(5) 0.1426(16) 0.6361(5) 0.096(7) Uani 1 1 d . U . . .
H39 H 0.4975 0.1610 0.6119 0.116 Uiso 1 1 calc R . . . .
C40 C 0.5197(4) 0.0916(14) 0.6534(5) 0.090(6) Uani 1 1 d . U . . .
H40 H 0.5331 0.0742 0.6412 0.108 Uiso 1 1 calc R . . . .
C41 C 0.4551(2) 0.2301(9) 0.6312(3) 0.045(3) Uani 1 1 d . . . . .
C42 C 0.4273(3) 0.2248(9) 0.6333(4) 0.053(3) Uani 1 1 d . . . . .
H42 H 0.4221 0.1804 0.6472 0.063 Uiso 1 1 calc R . . . .
C43 C 0.4075(2) 0.2851(9) 0.6148(4) 0.047(3) Uani 1 1 d . . . . .
H43 H 0.3885 0.2779 0.6149 0.056 Uiso 1 1 calc R . . . .
C44 C 0.4142(2) 0.3538(8) 0.5967(3) 0.039(2) Uani 1 1 d . . . . .
C45 C 0.4410(4) 0.3575(14) 0.5947(6) 0.083(5) Uani 1 1 d . U . . .
H45 H 0.4459 0.4020 0.5805 0.099 Uiso 1 1 calc R . . . .
C46 C 0.4611(4) 0.3016(15) 0.6119(5) 0.090(6) Uani 1 1 d . U . . .
H46 H 0.4798 0.3105 0.6111 0.108 Uiso 1 1 calc R . . . .
C47 C 0.3929(3) 0.4233(8) 0.5786(3) 0.042(3) Uani 1 1 d . . . . .
H47A H 0.3766 0.4201 0.5888 0.051 Uiso 1 1 calc R . . . .
H47B H 0.4017 0.4803 0.5850 0.051 Uiso 1 1 calc R . . . .
C48 C 0.3872(2) 0.4519(7) 0.4768(3) 0.036(2) Uani 1 1 d . . . . .
H48 H 0.3974 0.4787 0.4620 0.044 Uiso 1 1 calc R . . . .
C49 C 0.3968(3) 0.4603(8) 0.5149(3) 0.047(3) Uani 1 1 d . . . . .
H49 H 0.4125 0.4953 0.5261 0.056 Uiso 1 1 calc R . . . .
C50 C 0.3824(2) 0.4151(7) 0.5367(3) 0.035(2) Uani 1 1 d . . . . .
C51 C 0.3595(2) 0.3681(8) 0.5194(3) 0.040(2) Uani 1 1 d . . . . .
H51 H 0.3494 0.3380 0.5334 0.048 Uiso 1 1 calc R . . . .
C52 C 0.3507(2) 0.3640(8) 0.4815(3) 0.039(2) Uani 1 1 d . . . . .
H52 H 0.3348 0.3299 0.4699 0.047 Uiso 1 1 calc R . . . .
C53 C 0.6694(2) 0.4606(8) 0.7017(3) 0.039(2) Uani 1 1 d . . . . .
H53 H 0.6607 0.4933 0.7167 0.047 Uiso 1 1 calc R . . . .
C54 C 0.6584(2) 0.4610(8) 0.6637(3) 0.041(2) Uani 1 1 d . . . . .
H54 H 0.6416 0.4924 0.6530 0.049 Uiso 1 1 calc R . . . .
C55 C 0.6708(2) 0.4178(7) 0.6413(3) 0.038(2) Uani 1 1 d . . . . .
C56 C 0.6943(3) 0.3684(8) 0.6577(3) 0.043(3) Uani 1 1 d . . . . .
H56 H 0.7032 0.3354 0.6431 0.051 Uiso 1 1 calc R . . . .
C57 C 0.7045(3) 0.3684(9) 0.6959(4) 0.046(3) Uani 1 1 d . . . . .
H57 H 0.7206 0.3347 0.7070 0.055 Uiso 1 1 calc R . . . .
C58 C 0.6585(3) 0.4177(8) 0.5996(3) 0.044(3) Uani 1 1 d . . . . .
H58A H 0.6497 0.4741 0.5916 0.053 Uiso 1 1 calc R . . . .
H58B H 0.6738 0.4095 0.5880 0.053 Uiso 1 1 calc R . . . .
C59 C 0.6368(2) 0.3481(9) 0.5866(3) 0.043(3) Uani 1 1 d . . . . .
C60 C 0.6412(2) 0.2804(9) 0.5654(3) 0.047(3) Uani 1 1 d . . . . .
H60 H 0.6585 0.2769 0.5592 0.056 Uiso 1 1 calc R . . . .
C61 C 0.6208(2) 0.2167(9) 0.5528(3) 0.046(3) Uani 1 1 d . . . . .
H61 H 0.6246 0.1689 0.5394 0.056 Uiso 1 1 calc R . . . .
C62 C 0.5948(3) 0.2241(9) 0.5600(3) 0.049(3) Uani 1 1 d . . . . .
C63 C 0.5913(3) 0.2896(13) 0.5808(5) 0.080(6) Uani 1 1 d . . . . .
H63 H 0.5743 0.2921 0.5875 0.096 Uiso 1 1 calc R . . . .
C64 C 0.6102(3) 0.3526(13) 0.5930(5) 0.076(5) Uani 1 1 d . . . . .
H64 H 0.6057 0.4001 0.6059 0.091 Uiso 1 1 calc R . . . .
C65 C 0.5718(3) 0.1614(10) 0.5447(4) 0.056(3) Uani 1 1 d . . . . .
C66 C 0.5691(3) 0.1200(11) 0.5114(4) 0.060(4) Uani 1 1 d . . . . .
H66 H 0.5833 0.1256 0.4992 0.072 Uiso 1 1 calc R . . . .
C67 C 0.5455(3) 0.0704(11) 0.4958(5) 0.068(4) Uani 1 1 d . . . . .
H67 H 0.5431 0.0477 0.4718 0.081 Uiso 1 1 calc R . . . .
C68 C 0.5252(3) 0.0524(10) 0.5137(4) 0.058(3) Uani 1 1 d . . . . .
C69 C 0.5290(4) 0.0883(13) 0.5478(4) 0.078(5) Uani 1 1 d . . . . .
H69 H 0.5158 0.0773 0.5612 0.093 Uiso 1 1 calc R . . . .
C70 C 0.5525(4) 0.1420(16) 0.5632(5) 0.097(7) Uani 1 1 d . . . . .
H70 H 0.5549 0.1653 0.5871 0.117 Uiso 1 1 calc R . . . .
C71 C 0.4997(3) 0.0003(11) 0.4964(4) 0.066(4) Uani 1 1 d . . . . .
H71A H 0.4913 -0.0187 0.5159 0.079 Uiso 1 1 calc R . . . .
H71B H 0.5056 -0.0518 0.4854 0.079 Uiso 1 1 calc R . . . .
C72 C 0.4312(2) 0.0471(7) 0.4241(3) 0.036(2) Uani 1 1 d . . . . .
H72 H 0.4136 0.0189 0.4150 0.043 Uiso 1 1 calc R . . . .
C73 C 0.4514(3) 0.0118(8) 0.4527(3) 0.043(3) Uani 1 1 d . . . . .
H73 H 0.4472 -0.0398 0.4634 0.052 Uiso 1 1 calc R . . . .
C74 C 0.4772(3) 0.0471(8) 0.4664(3) 0.047(3) Uani 1 1 d . . . . .
C75 C 0.4817(3) 0.1246(8) 0.4518(4) 0.049(3) Uani 1 1 d . . . . .
H75 H 0.4991 0.1535 0.4612 0.059 Uiso 1 1 calc R . . . .
C76 C 0.4608(3) 0.1608(7) 0.4231(4) 0.044(3) Uani 1 1 d . . . . .
H76 H 0.4644 0.2148 0.4137 0.052 Uiso 1 1 calc R . . . .
C77 C 0.6350(3) 0.1842(7) 0.8756(3) 0.040(3) Uani 1 1 d . . . . .
C78 C 0.6380(2) 0.0964(7) 0.8646(3) 0.036(2) Uani 1 1 d . . . . .
C79 C 0.6668(3) 0.0813(7) 0.8667(3) 0.041(2) Uani 1 1 d . . . . .
C80 C 0.6825(2) 0.1620(7) 0.8790(3) 0.035(2) Uani 1 1 d . . . . .
C81 C 0.6622(2) 0.2248(7) 0.8840(2) 0.033(2) Uani 1 1 d . . . . .
C82 C 0.6093(3) 0.2260(11) 0.8804(4) 0.057(3) Uani 1 1 d . . . . .
H82A H 0.6052 0.2779 0.8652 0.086 Uiso 1 1 calc GR . . . .
H82B H 0.6124 0.2414 0.9064 0.086 Uiso 1 1 calc GR . . . .
H82C H 0.5935 0.1861 0.8728 0.086 Uiso 1 1 calc GR . . . .
C83 C 0.6147(3) 0.0332(9) 0.8535(4) 0.054(3) Uani 1 1 d . . . . .
H83A H 0.6133 0.0016 0.8753 0.080 Uiso 1 1 calc GR . . . .
H83B H 0.6184 -0.0071 0.8356 0.080 Uiso 1 1 calc GR . . . .
H83C H 0.5970 0.0634 0.8424 0.080 Uiso 1 1 calc GR . . . .
C84 C 0.6799(3) -0.0025(8) 0.8625(4) 0.053(3) Uani 1 1 d . . . . .
H84A H 0.6698 -0.0285 0.8389 0.079 Uiso 1 1 calc GR . . . .
H84B H 0.6790 -0.0408 0.8827 0.079 Uiso 1 1 calc GR . . . .
H84C H 0.6996 0.0066 0.8632 0.079 Uiso 1 1 calc GR . . . .
C85 C 0.7132(3) 0.1741(9) 0.8844(4) 0.049(3) Uani 1 1 d . . . . .
H85A H 0.7238 0.1447 0.9070 0.073 Uiso 1 1 calc GR . . . .
H85B H 0.7177 0.2355 0.8865 0.073 Uiso 1 1 calc GR . . . .
H85C H 0.7183 0.1500 0.8633 0.073 Uiso 1 1 calc GR . . . .
C86 C 0.6690(3) 0.3138(8) 0.8954(4) 0.049(3) Uani 1 1 d . . . . .
H86A H 0.6667 0.3225 0.9201 0.073 Uiso 1 1 calc GR . . . .
H86B H 0.6563 0.3524 0.8779 0.073 Uiso 1 1 calc GR . . . .
H86C H 0.6884 0.3261 0.8959 0.073 Uiso 1 1 calc GR . . . .
C87 C 0.7301(3) 0.5474(7) 0.7805(3) 0.042(2) Uani 1 1 d . . . . .
C88 C 0.7490(2) 0.4882(8) 0.7717(3) 0.046(3) Uani 1 1 d . . . . .
C89 C 0.7575(2) 0.4290(8) 0.8009(4) 0.045(3) Uani 1 1 d . . . . .
C90 C 0.7429(2) 0.4485(8) 0.8272(3) 0.038(2) Uani 1 1 d . . . . .
C91 C 0.7263(2) 0.5234(8) 0.8151(3) 0.042(2) Uani 1 1 d . . . . .
C92 C 0.7180(4) 0.6269(10) 0.7578(5) 0.070(4) Uani 1 1 d . . . . .
H92A H 0.7085 0.6099 0.7324 0.105 Uiso 1 1 calc GR . . . .
H92B H 0.7333 0.6669 0.7579 0.105 Uiso 1 1 calc GR . . . .
H92C H 0.7045 0.6550 0.7686 0.105 Uiso 1 1 calc GR . . . .
C93 C 0.7608(3) 0.4946(12) 0.7384(4) 0.068(4) Uani 1 1 d . . . . .
H93A H 0.7643 0.4368 0.7305 0.101 Uiso 1 1 calc GR . . . .
H93B H 0.7784 0.5270 0.7453 0.101 Uiso 1 1 calc GR . . . .
H93C H 0.7471 0.5240 0.7181 0.101 Uiso 1 1 calc GR . . . .
C94 C 0.7788(3) 0.3572(10) 0.8041(5) 0.061(4) Uani 1 1 d . . . . .
H94A H 0.7978 0.3796 0.8151 0.092 Uiso 1 1 calc GR . . . .
H94B H 0.7773 0.3343 0.7795 0.092 Uiso 1 1 calc GR . . . .
H94C H 0.7749 0.3114 0.8197 0.092 Uiso 1 1 calc GR . . . .
C95 C 0.7461(3) 0.4058(11) 0.8636(4) 0.061(4) Uani 1 1 d . . . . .
H95A H 0.7645 0.4197 0.8804 0.092 Uiso 1 1 calc GR . . . .
H95B H 0.7444 0.3435 0.8601 0.092 Uiso 1 1 calc GR . . . .
H95C H 0.7313 0.4263 0.8741 0.092 Uiso 1 1 calc GR . . . .
C96 C 0.7096(3) 0.5707(10) 0.8362(4) 0.062(4) Uani 1 1 d . . . . .
H96A H 0.7222 0.6068 0.8550 0.093 Uiso 1 1 calc GR . . . .
H96B H 0.7001 0.5295 0.8482 0.093 Uiso 1 1 calc GR . . . .
H96C H 0.6956 0.6070 0.8193 0.093 Uiso 1 1 calc GR . . . .
C97 C 0.3297(2) 0.5400(7) 0.3965(4) 0.043(3) Uani 1 1 d . . . . .
C98 C 0.3083(2) 0.4813(7) 0.4031(3) 0.034(2) Uani 1 1 d . . . . .
C99 C 0.3022(2) 0.4204(8) 0.3742(3) 0.042(3) Uani 1 1 d . . . . .
C100 C 0.3188(2) 0.4393(9) 0.3483(3) 0.041(3) Uani 1 1 d . . . . .
C101 C 0.3348(2) 0.5145(8) 0.3626(3) 0.041(2) Uani 1 1 d . . . . .
C102 C 0.3413(4) 0.6171(8) 0.4197(4) 0.059(3) Uani 1 1 d . . . . .
H10A H 0.3419 0.6059 0.4454 0.089 Uiso 1 1 calc GR . . . .
H10B H 0.3293 0.6669 0.4106 0.089 Uiso 1 1 calc GR . . . .
H10C H 0.3604 0.6287 0.4182 0.089 Uiso 1 1 calc GR . . . .
C103 C 0.2952(3) 0.4926(9) 0.4330(4) 0.053(3) Uani 1 1 d . . . . .
H10D H 0.2862 0.4387 0.4369 0.080 Uiso 1 1 calc GR . . . .
H10E H 0.2809 0.5380 0.4264 0.080 Uiso 1 1 calc GR . . . .
H10F H 0.3095 0.5085 0.4557 0.080 Uiso 1 1 calc GR . . . .
C104 C 0.2811(3) 0.3513(10) 0.3670(4) 0.057(3) Uani 1 1 d . . . . .
H10G H 0.2764 0.3374 0.3898 0.085 Uiso 1 1 calc GR . . . .
H10H H 0.2888 0.3003 0.3581 0.085 Uiso 1 1 calc GR . . . .
H10I H 0.2642 0.3703 0.3482 0.085 Uiso 1 1 calc GR . . . .
C105 C 0.3172(3) 0.3949(11) 0.3128(3) 0.056(3) Uani 1 1 d . . . . .
H10J H 0.3360 0.3916 0.3094 0.085 Uiso 1 1 calc GR . . . .
H10K H 0.3048 0.4271 0.2924 0.085 Uiso 1 1 calc GR . . . .
H10L H 0.3098 0.3368 0.3134 0.085 Uiso 1 1 calc GR . . . .
C106 C 0.3538(3) 0.5600(8) 0.3446(3) 0.044(3) Uani 1 1 d . . . . .
H10M H 0.3431 0.6033 0.3276 0.066 Uiso 1 1 calc GR . . . .
H10N H 0.3618 0.5185 0.3309 0.066 Uiso 1 1 calc GR . . . .
H10O H 0.3689 0.5879 0.3635 0.066 Uiso 1 1 calc GR . . . .
C107 C 0.3913(3) 0.0631(8) 0.3156(3) 0.046(3) Uani 1 1 d . . . . .
C108 C 0.4208(3) 0.0522(8) 0.3275(3) 0.043(3) Uani 1 1 d . . . . .
C109 C 0.4342(3) 0.1306(8) 0.3209(3) 0.046(3) Uani 1 1 d . . . . .
C110 C 0.4111(4) 0.1858(8) 0.3026(3) 0.053(3) Uani 1 1 d . . . . .
C111 C 0.3850(4) 0.1486(8) 0.2990(3) 0.053(3) Uani 1 1 d . . . . .
C112 C 0.3699(3) -0.0025(8) 0.3170(4) 0.054(3) Uani 1 1 d . . . . .
H11A H 0.3783 -0.0447 0.3362 0.081 Uiso 1 1 calc GR . . . .
H11B H 0.3635 -0.0314 0.2931 0.081 Uiso 1 1 calc GR . . . .
H11C H 0.3540 0.0254 0.3227 0.081 Uiso 1 1 calc GR . . . .
C113 C 0.4360(4) -0.0255(9) 0.3445(4) 0.059(4) Uani 1 1 d . . . . .
H11D H 0.4538 -0.0091 0.3623 0.088 Uiso 1 1 calc GR . . . .
H11E H 0.4398 -0.0619 0.3254 0.088 Uiso 1 1 calc GR . . . .
H11F H 0.4244 -0.0572 0.3573 0.088 Uiso 1 1 calc GR . . . .
C114 C 0.4653(4) 0.1435(11) 0.3280(5) 0.068(4) Uani 1 1 d . . . . .
H11G H 0.4713 0.1183 0.3078 0.103 Uiso 1 1 calc GR . . . .
H11H H 0.4752 0.1156 0.3513 0.103 Uiso 1 1 calc GR . . . .
H11I H 0.4695 0.2051 0.3297 0.103 Uiso 1 1 calc GR . . . .
C115 C 0.4152(5) 0.2743(10) 0.2874(5) 0.083(6) Uani 1 1 d . . . . .
H11J H 0.4024 0.3155 0.2937 0.124 Uiso 1 1 calc GR . . . .
H11K H 0.4112 0.2711 0.2605 0.124 Uiso 1 1 calc GR . . . .
H11L H 0.4347 0.2931 0.2982 0.124 Uiso 1 1 calc GR . . . .
C116 C 0.3563(5) 0.1841(12) 0.2822(5) 0.092(7) Uani 1 1 d . . . . .
H11M H 0.3500 0.1688 0.2560 0.139 Uiso 1 1 calc GR . . . .
H11N H 0.3568 0.2467 0.2848 0.139 Uiso 1 1 calc GR . . . .
H11O H 0.3433 0.1601 0.2949 0.139 Uiso 1 1 calc GR . . . .
C117 C 0.3623(2) 0.2609(6) 0.6693(3) 0.032(2) Uani 1 1 d . . . . .
C118 C 0.3797(2) 0.1958(6) 0.6895(3) 0.032(2) Uani 1 1 d . . . . .
C119 C 0.4143(2) 0.1340(7) 0.7274(3) 0.031(2) Uani 1 1 d . . . . .
C120 C 0.4395(2) 0.1106(7) 0.7527(3) 0.035(2) Uani 1 1 d . . . . .
H120 H 0.4509 0.1519 0.7685 0.042 Uiso 1 1 calc R . . . .
C121 C 0.4473(2) 0.0257(8) 0.7542(3) 0.043(3) Uani 1 1 d . . . . .
H121 H 0.4642 0.0086 0.7717 0.051 Uiso 1 1 calc R . . . .
C122 C 0.4309(3) -0.0367(7) 0.7306(3) 0.040(2) Uani 1 1 d . . . . .
H122 H 0.4369 -0.0949 0.7325 0.047 Uiso 1 1 calc R . . . .
C123 C 0.4062(2) -0.0139(8) 0.7049(3) 0.040(2) Uani 1 1 d . . . . .
H123 H 0.3949 -0.0554 0.6890 0.049 Uiso 1 1 calc R . . . .
C124 C 0.3985(2) 0.0710(6) 0.7030(3) 0.031(2) Uani 1 1 d . . . . .
C125 C 0.3338(2) 0.3255(7) 0.6242(3) 0.034(2) Uani 1 1 d . . . . .
C126 C 0.3151(2) 0.3510(7) 0.5911(3) 0.032(2) Uani 1 1 d . . . . .
H126 H 0.3044 0.3101 0.5742 0.039 Uiso 1 1 calc R . . . .
C127 C 0.3126(2) 0.4377(8) 0.5836(3) 0.040(2) Uani 1 1 d . . . . .
H127 H 0.2998 0.4568 0.5612 0.047 Uiso 1 1 calc R . . . .
C128 C 0.3284(2) 0.4978(7) 0.6081(3) 0.036(2) Uani 1 1 d . . . . .
H128 H 0.3264 0.5569 0.6018 0.044 Uiso 1 1 calc R . . . .
C129 C 0.3474(2) 0.4735(7) 0.6418(3) 0.032(2) Uani 1 1 d . . . . .
H129 H 0.3581 0.5151 0.6583 0.038 Uiso 1 1 calc R . . . .
C130 C 0.34996(19) 0.3871(6) 0.6501(3) 0.0274(19) Uani 1 1 d . . . . .
C131 C 0.6612(2) 0.1734(6) 0.4862(3) 0.034(2) Uani 1 1 d . . . . .
C132 C 0.6799(2) 0.2385(6) 0.5020(3) 0.034(2) Uani 1 1 d . . . . .
C133 C 0.7105(2) 0.3061(7) 0.5435(3) 0.036(2) Uani 1 1 d . . . . .
C134 C 0.7314(2) 0.3333(7) 0.5753(3) 0.038(2) Uani 1 1 d . . . . .
H134 H 0.7422 0.2935 0.5927 0.045 Uiso 1 1 calc R . . . .
C135 C 0.7351(3) 0.4197(8) 0.5798(4) 0.046(3) Uani 1 1 d . . . . .
H135 H 0.7490 0.4403 0.6009 0.055 Uiso 1 1 calc R . . . .
C136 C 0.7197(3) 0.4780(8) 0.5552(4) 0.045(3) Uani 1 1 d . . . . .
H136 H 0.7231 0.5374 0.5601 0.054 Uiso 1 1 calc R . . . .
C137 C 0.6993(2) 0.4534(7) 0.5231(4) 0.041(2) Uani 1 1 d . . . . .
H137 H 0.6891 0.4941 0.5056 0.049 Uiso 1 1 calc R . . . .
C138 C 0.6948(2) 0.3652(7) 0.5182(3) 0.034(2) Uani 1 1 d . . . . .
C139 C 0.6236(2) 0.1115(7) 0.4548(3) 0.034(2) Uani 1 1 d . . . . .
C140 C 0.5970(3) 0.0896(8) 0.4322(3) 0.044(3) Uani 1 1 d . . . . .
H140 H 0.5851 0.1306 0.4168 0.052 Uiso 1 1 calc R . . . .
C141 C 0.5887(3) 0.0043(9) 0.4336(4) 0.051(3) Uani 1 1 d . . . . .
H141 H 0.5709 -0.0134 0.4184 0.062 Uiso 1 1 calc R . . . .
C142 C 0.6061(3) -0.0554(8) 0.4566(3) 0.050(3) Uani 1 1 d . . . . .
H142 H 0.6000 -0.1133 0.4564 0.060 Uiso 1 1 calc R . . . .
C143 C 0.6321(3) -0.0321(8) 0.4799(3) 0.048(3) Uani 1 1 d . . . . .
H143 H 0.6436 -0.0729 0.4960 0.058 Uiso 1 1 calc R . . . .
C144 C 0.6406(2) 0.0510(7) 0.4792(3) 0.033(2) Uani 1 1 d . . . . .
C145 C 0.4550(3) 0.3426(7) 0.7213(3) 0.043(3) Uani 1 1 d . . . . .
H145 H 0.4568 0.2896 0.7342 0.051 Uiso 1 1 calc R . . . .
C146 C 0.4789(2) 0.3771(8) 0.7141(3) 0.044(3) Uani 1 1 d . . . . .
H146 H 0.4965 0.3492 0.7232 0.052 Uiso 1 1 calc R . . . .
C147 C 0.4769(3) 0.4522(9) 0.6936(3) 0.047(3) Uani 1 1 d . . . . .
C148 C 0.4497(3) 0.4889(8) 0.6816(4) 0.051(3) Uani 1 1 d . . . . .
H148 H 0.4469 0.5404 0.6676 0.061 Uiso 1 1 calc R . . . .
C149 C 0.4276(3) 0.4512(8) 0.6899(3) 0.045(3) Uani 1 1 d . . . . .
H149 H 0.4096 0.4761 0.6803 0.054 Uiso 1 1 calc R . . . .
C150 C 0.5016(3) 0.4962(11) 0.6873(5) 0.069(4) Uani 1 1 d . . . . .
H15A H 0.5083 0.5391 0.7072 0.083 Uiso 1 1 calc R . . . .
H15B H 0.4952 0.5281 0.6638 0.083 Uiso 1 1 calc R . . . .
C151 C 0.5261(3) 0.4423(13) 0.6859(4) 0.070(4) Uani 1 1 d . . . . .
C152 C 0.5483(3) 0.4271(12) 0.7162(4) 0.066(4) Uani 1 1 d . . . . .
H152 H 0.5487 0.4544 0.7388 0.080 Uiso 1 1 calc R . . . .
C153 C 0.5705(3) 0.3730(11) 0.7151(3) 0.058(4) Uani 1 1 d . . . . .
H153 H 0.5854 0.3646 0.7370 0.069 Uiso 1 1 calc R . . . .
C154 C 0.5714(3) 0.3321(12) 0.6840(3) 0.060(4) Uani 1 1 d . . . . .
C155 C 0.5494(5) 0.3510(19) 0.6511(5) 0.112(8) Uani 1 1 d . U . . .
H155 H 0.5496 0.3268 0.6281 0.135 Uiso 1 1 calc R . . . .
C156 C 0.5272(5) 0.4069(19) 0.6534(6) 0.114(8) Uani 1 1 d . U . . .
H156 H 0.5127 0.4198 0.6316 0.137 Uiso 1 1 calc R . . . .
C157 C 0.5940(3) 0.2717(10) 0.6828(3) 0.051(3) Uani 1 1 d . . . . .
C158 C 0.6216(3) 0.2837(11) 0.7012(4) 0.055(3) Uani 1 1 d . . . . .
H158 H 0.6268 0.3339 0.7158 0.066 Uiso 1 1 calc R . . . .
C159 C 0.6420(2) 0.2260(11) 0.6995(4) 0.058(4) Uani 1 1 d . . . . .
H159 H 0.6611 0.2386 0.7120 0.070 Uiso 1 1 calc R . . . .
C160 C 0.6357(2) 0.1501(8) 0.6801(3) 0.042(3) Uani 1 1 d . . . . .
C161 C 0.6080(3) 0.1378(13) 0.6605(4) 0.074(5) Uani 1 1 d . . . . .
H161 H 0.6027 0.0881 0.6455 0.088 Uiso 1 1 calc R . . . .
C162 C 0.5880(3) 0.1968(16) 0.6623(5) 0.092(7) Uani 1 1 d . . . . .
H162 H 0.5690 0.1859 0.6488 0.110 Uiso 1 1 calc R . . . .
C163 C 0.6580(3) 0.0821(9) 0.6800(4) 0.050(3) Uani 1 1 d . . . . .
H16A H 0.6745 0.0907 0.7017 0.060 Uiso 1 1 calc R . . . .
H16B H 0.6502 0.0244 0.6821 0.060 Uiso 1 1 calc R . . . .
C164 C 0.6653(2) 0.0433(7) 0.5838(3) 0.040(2) Uani 1 1 d . . . . .
H164 H 0.6567 0.0089 0.5629 0.048 Uiso 1 1 calc R . . . .
C165 C 0.6547(2) 0.0392(8) 0.6143(3) 0.043(3) Uani 1 1 d . . . . .
H165 H 0.6389 0.0044 0.6136 0.052 Uiso 1 1 calc R . . . .
C166 C 0.6675(2) 0.0859(8) 0.6452(3) 0.041(3) Uani 1 1 d . . . . .
C167 C 0.6903(2) 0.1356(8) 0.6431(3) 0.040(2) Uani 1 1 d . . . . .
H167 H 0.7001 0.1684 0.6640 0.048 Uiso 1 1 calc R . . . .
C168 C 0.6992(2) 0.1390(8) 0.6121(3) 0.039(2) Uani 1 1 d . . . . .
H168 H 0.7145 0.1750 0.6116 0.047 Uiso 1 1 calc R . . . .
C169 C 0.3808(2) 0.0507(7) 0.5979(3) 0.040(2) Uani 1 1 d . . . . .
H169 H 0.3886 0.0215 0.6206 0.048 Uiso 1 1 calc R . . . .
C170 C 0.3923(3) 0.0354(9) 0.5695(3) 0.047(3) Uani 1 1 d . . . . .
H170 H 0.4068 -0.0060 0.5720 0.057 Uiso 1 1 calc R . . . .
C171 C 0.3822(2) 0.0827(7) 0.5362(3) 0.038(2) Uani 1 1 d . . . . .
C172 C 0.3592(2) 0.1370(7) 0.5338(3) 0.036(2) Uani 1 1 d . . . . .
H172 H 0.3507 0.1671 0.5116 0.043 Uiso 1 1 calc R . . . .
C173 C 0.3490(2) 0.1466(7) 0.5642(3) 0.033(2) Uani 1 1 d . . . . .
H173 H 0.3339 0.1852 0.5627 0.040 Uiso 1 1 calc R . . . .
C174 C 0.3943(3) 0.0747(9) 0.5043(3) 0.050(3) Uani 1 1 d . . . . .
H17A H 0.4031 0.0174 0.5050 0.061 Uiso 1 1 calc R . . . .
H17B H 0.3791 0.0793 0.4809 0.061 Uiso 1 1 calc R . . . .
C175 C 0.4155(3) 0.1414(9) 0.5053(3) 0.047(3) Uani 1 1 d . . . . .
C176 C 0.4103(3) 0.2109(9) 0.4816(3) 0.047(3) Uani 1 1 d . . . . .
H176 H 0.3924 0.2155 0.4639 0.057 Uiso 1 1 calc R . . . .
C177 C 0.4303(2) 0.2746(10) 0.4826(4) 0.052(3) Uani 1 1 d . . . . .
H177 H 0.4258 0.3217 0.4660 0.063 Uiso 1 1 calc R . . . .
C178 C 0.4571(3) 0.2695(11) 0.5080(3) 0.057(4) Uani 1 1 d . . . . .
C179 C 0.4620(3) 0.1986(15) 0.5314(4) 0.086(6) Uani 1 1 d . . . . .
H179 H 0.4800 0.1929 0.5488 0.103 Uiso 1 1 calc R . . . .
C180 C 0.4421(3) 0.1364(13) 0.5308(4) 0.075(5) Uani 1 1 d . . . . .
H180 H 0.4465 0.0899 0.5477 0.090 Uiso 1 1 calc R . . . .
C181 C 0.4794(3) 0.3318(11) 0.5089(4) 0.061(4) Uani 1 1 d . . . . .
C182 C 0.4818(3) 0.3724(10) 0.4772(4) 0.054(3) Uani 1 1 d . . . . .
H182 H 0.4680 0.3641 0.4542 0.065 Uiso 1 1 calc R . . . .
C183 C 0.5050(3) 0.4258(10) 0.4802(4) 0.059(3) Uani 1 1 d . . . . .
H183 H 0.5063 0.4553 0.4588 0.071 Uiso 1 1 calc R . . . .
C184 C 0.5256(3) 0.4376(11) 0.5117(4) 0.062(4) Uani 1 1 d . . . . .
C185 C 0.5227(4) 0.4025(15) 0.5434(6) 0.089(6) Uani 1 1 d . U . . .
H185 H 0.5365 0.4127 0.5662 0.107 Uiso 1 1 calc R . . . .
C186 C 0.4997(5) 0.3520(16) 0.5422(5) 0.095(6) Uani 1 1 d . U . . .
H186 H 0.4974 0.3302 0.5647 0.114 Uiso 1 1 calc R . . . .
C187 C 0.5518(3) 0.4903(12) 0.5122(5) 0.068(4) Uani 1 1 d . . . . .
H18A H 0.5459 0.5409 0.4960 0.081 Uiso 1 1 calc R . . . .
H18B H 0.5603 0.5116 0.5376 0.081 Uiso 1 1 calc R . . . .
C188 C 0.6192(2) 0.4371(8) 0.4904(3) 0.037(2) Uani 1 1 d . . . . .
H188 H 0.6370 0.4635 0.4937 0.045 Uiso 1 1 calc R . . . .
C189 C 0.5997(3) 0.4773(8) 0.5042(3) 0.044(3) Uani 1 1 d . . . . .
H189 H 0.6043 0.5303 0.5168 0.053 Uiso 1 1 calc R . . . .
C190 C 0.5738(3) 0.4421(9) 0.4999(4) 0.049(3) Uani 1 1 d . . . . .
C191 C 0.5689(3) 0.3636(10) 0.4822(4) 0.057(3) Uani 1 1 d . . . . .
H191 H 0.5513 0.3359 0.4790 0.068 Uiso 1 1 calc R . . . .
C192 C 0.5893(3) 0.3251(8) 0.4692(4) 0.048(3) Uani 1 1 d . . . . .
H192 H 0.5856 0.2706 0.4575 0.058 Uiso 1 1 calc R . . . .
C193 C 0.4094(3) 0.4357(7) 0.7785(3) 0.043(3) Uani 1 1 d . . . . .
C194 C 0.4133(3) 0.3500(7) 0.7928(3) 0.044(3) Uani 1 1 d . . . . .
C195 C 0.3857(3) 0.3130(8) 0.7833(3) 0.048(3) Uani 1 1 d . . . . .
C196 C 0.3655(2) 0.3711(8) 0.7609(3) 0.037(2) Uani 1 1 d . . . . .
C197 C 0.3802(2) 0.4490(7) 0.7576(3) 0.039(2) Uani 1 1 d . . . . .
C198 C 0.4330(3) 0.4992(8) 0.7834(4) 0.049(3) Uani 1 1 d . . . . .
H19A H 0.4509 0.4684 0.7874 0.074 Uiso 1 1 calc GR . . . .
H19B H 0.4339 0.5358 0.8048 0.074 Uiso 1 1 calc GR . . . .
H19C H 0.4297 0.5349 0.7612 0.074 Uiso 1 1 calc GR . . . .
C199 C 0.4384(4) 0.3121(9) 0.8175(4) 0.061(4) Uani 1 1 d . . . . .
H19D H 0.4382 0.3203 0.8431 0.091 Uiso 1 1 calc GR . . . .
H19E H 0.4551 0.3397 0.8137 0.091 Uiso 1 1 calc GR . . . .
H19F H 0.4388 0.2506 0.8123 0.091 Uiso 1 1 calc GR . . . .
C200 C 0.3785(3) 0.2199(10) 0.7923(4) 0.058(3) Uani 1 1 d . . . . .
H20A H 0.3615 0.2005 0.7736 0.088 Uiso 1 1 calc GR . . . .
H20B H 0.3752 0.2186 0.8166 0.088 Uiso 1 1 calc GR . . . .
H20C H 0.3942 0.1818 0.7923 0.088 Uiso 1 1 calc GR . . . .
C201 C 0.3348(3) 0.3575(10) 0.7444(4) 0.056(3) Uani 1 1 d . . . . .
H20D H 0.3244 0.3888 0.7588 0.083 Uiso 1 1 calc GR . . . .
H20E H 0.3305 0.2962 0.7445 0.083 Uiso 1 1 calc GR . . . .
H20F H 0.3293 0.3787 0.7189 0.083 Uiso 1 1 calc GR . . . .
C202 C 0.3676(3) 0.5312(8) 0.7414(4) 0.052(3) Uani 1 1 d . . . . .
H20G H 0.3822 0.5679 0.7366 0.078 Uiso 1 1 calc GR . . . .
H20H H 0.3592 0.5602 0.7587 0.078 Uiso 1 1 calc GR . . . .
H20I H 0.3531 0.5200 0.7182 0.078 Uiso 1 1 calc GR . . . .
C203 C 0.2918(2) 0.1006(7) 0.6172(3) 0.030(2) Uani 1 1 d . . . . .
C204 C 0.3014(2) 0.0923(8) 0.6570(3) 0.039(2) Uani 1 1 d . . . . .
C205 C 0.3174(3) 0.0155(7) 0.6652(3) 0.043(3) Uani 1 1 d . . . . .
C206 C 0.3190(3) -0.0207(7) 0.6298(3) 0.041(3) Uani 1 1 d . . . . .
C207 C 0.3018(2) 0.0322(7) 0.6011(3) 0.036(2) Uani 1 1 d . . . . .
C208 C 0.2718(2) 0.1719(8) 0.5967(3) 0.040(2) Uani 1 1 d . . . . .
H20J H 0.2525 0.1580 0.5963 0.060 Uiso 1 1 calc GR . . . .
H20K H 0.2730 0.1763 0.5713 0.060 Uiso 1 1 calc GR . . . .
H20L H 0.2773 0.2268 0.6094 0.060 Uiso 1 1 calc GR . . . .
C209 C 0.2943(3) 0.1525(10) 0.6838(3) 0.052(3) Uani 1 1 d . . . . .
H20M H 0.3083 0.1470 0.7079 0.078 Uiso 1 1 calc GR . . . .
H20N H 0.2756 0.1382 0.6863 0.078 Uiso 1 1 calc GR . . . .
H20O H 0.2942 0.2115 0.6749 0.078 Uiso 1 1 calc GR . . . .
C210 C 0.3305(3) -0.0190(9) 0.7018(4) 0.055(3) Uani 1 1 d . . . . .
H21A H 0.3462 -0.0563 0.7009 0.082 Uiso 1 1 calc GR . . . .
H21B H 0.3167 -0.0522 0.7101 0.082 Uiso 1 1 calc GR . . . .
H21C H 0.3375 0.0283 0.7190 0.082 Uiso 1 1 calc GR . . . .
C211 C 0.3320(3) -0.1040(9) 0.6259(5) 0.064(4) Uani 1 1 d . . . . .
H21D H 0.3175 -0.1490 0.6210 0.096 Uiso 1 1 calc GR . . . .
H21E H 0.3466 -0.1174 0.6487 0.096 Uiso 1 1 calc GR . . . .
H21F H 0.3403 -0.1012 0.6053 0.096 Uiso 1 1 calc GR . . . .
C212 C 0.2963(3) 0.0140(9) 0.5611(3) 0.050(3) Uani 1 1 d . . . . .
H21G H 0.2896 0.0664 0.5469 0.074 Uiso 1 1 calc GR . . . .
H21H H 0.2819 -0.0307 0.5538 0.074 Uiso 1 1 calc GR . . . .
H21I H 0.3136 -0.0055 0.5562 0.074 Uiso 1 1 calc GR . . . .
C213 C 0.7241(2) -0.0408(7) 0.5471(3) 0.041(2) Uani 1 1 d . . . . .
C214 C 0.7431(2) 0.0178(7) 0.5711(3) 0.037(2) Uani 1 1 d . . . . .
C215 C 0.7503(2) 0.0826(7) 0.5482(3) 0.037(2) Uani 1 1 d . . . . .
C216 C 0.7367(3) 0.0615(8) 0.5101(4) 0.045(3) Uani 1 1 d . . . . .
C217 C 0.7218(3) -0.0118(8) 0.5091(3) 0.049(3) Uani 1 1 d . . . . .
C218 C 0.7133(3) -0.1232(9) 0.5585(5) 0.060(3) Uani 1 1 d . . . . .
H21J H 0.7267 -0.1695 0.5586 0.089 Uiso 1 1 calc GR . . . .
H21K H 0.6951 -0.1373 0.5411 0.089 Uiso 1 1 calc GR . . . .
H21L H 0.7111 -0.1167 0.5834 0.089 Uiso 1 1 calc GR . . . .
C219 C 0.7535(3) 0.0127(9) 0.6117(3) 0.050(3) Uani 1 1 d . . . . .
H21M H 0.7722 -0.0133 0.6188 0.075 Uiso 1 1 calc GR . . . .
H21N H 0.7406 -0.0226 0.6210 0.075 Uiso 1 1 calc GR . . . .
H21O H 0.7545 0.0705 0.6222 0.075 Uiso 1 1 calc GR . . . .
C220 C 0.7707(3) 0.1536(8) 0.5619(5) 0.056(3) Uani 1 1 d . . . . .
H22A H 0.7743 0.1596 0.5886 0.085 Uiso 1 1 calc GR . . . .
H22B H 0.7629 0.2073 0.5497 0.085 Uiso 1 1 calc GR . . . .
H22C H 0.7884 0.1406 0.5562 0.085 Uiso 1 1 calc GR . . . .
C221 C 0.7408(4) 0.1109(13) 0.4783(5) 0.078(5) Uani 1 1 d . . . . .
H22D H 0.7239 0.1065 0.4573 0.118 Uiso 1 1 calc GR . . . .
H22E H 0.7569 0.0874 0.4713 0.118 Uiso 1 1 calc GR . . . .
H22F H 0.7444 0.1713 0.4853 0.118 Uiso 1 1 calc GR . . . .
C222 C 0.7052(3) -0.0578(9) 0.4750(5) 0.065(4) Uani 1 1 d . . . . .
H22G H 0.6964 -0.1091 0.4820 0.097 Uiso 1 1 calc R . . . .
H22H H 0.6905 -0.0196 0.4604 0.097 Uiso 1 1 calc R . . . .
H22I H 0.7177 -0.0748 0.4603 0.097 Uiso 1 1 calc R . . . .
C223 C 0.6130(3) 0.3451(8) 0.3864(3) 0.045(3) Uani 1 1 d . . . . .
C224 C 0.6344(3) 0.2823(7) 0.3832(3) 0.044(3) Uani 1 1 d . . . . .
C225 C 0.6618(3) 0.3188(8) 0.3986(3) 0.046(3) Uani 1 1 d . . . . .
C226 C 0.6579(3) 0.4065(7) 0.4082(4) 0.046(3) Uani 1 1 d . . . . .
C227 C 0.6286(3) 0.4225(7) 0.4009(3) 0.043(3) Uani 1 1 d . . . . .
C228 C 0.5819(3) 0.3347(10) 0.3721(4) 0.059(4) Uani 1 1 d . . . . .
H22J H 0.5766 0.2769 0.3780 0.089 Uiso 1 1 calc GR . . . .
H22K H 0.5761 0.3427 0.3453 0.089 Uiso 1 1 calc GR . . . .
H22L H 0.5726 0.3774 0.3836 0.089 Uiso 1 1 calc GR . . . .
C229 C 0.6280(4) 0.1966(9) 0.3683(4) 0.061(4) Uani 1 1 d . . . . .
H22M H 0.6440 0.1586 0.3790 0.092 Uiso 1 1 calc GR . . . .
H22N H 0.6243 0.1983 0.3414 0.092 Uiso 1 1 calc GR . . . .
H22O H 0.6113 0.1748 0.3744 0.092 Uiso 1 1 calc GR . . . .
C230 C 0.6881(4) 0.2763(10) 0.3993(5) 0.069(4) Uani 1 1 d . . . . .
H23A H 0.6891 0.2685 0.3740 0.103 Uiso 1 1 calc GR . . . .
H23B H 0.6889 0.2203 0.4113 0.103 Uiso 1 1 calc GR . . . .
H23C H 0.7039 0.3117 0.4131 0.103 Uiso 1 1 calc GR . . . .
C231 C 0.6810(3) 0.4697(8) 0.4238(4) 0.052(3) Uani 1 1 d . . . . .
H23D H 0.6735 0.5182 0.4345 0.079 Uiso 1 1 calc GR . . . .
H23E H 0.6886 0.4903 0.4041 0.079 Uiso 1 1 calc GR . . . .
H23F H 0.6959 0.4418 0.4430 0.079 Uiso 1 1 calc GR . . . .
C232 C 0.6152(3) 0.5062(8) 0.4061(3) 0.050(3) Uani 1 1 d . . . . .
H23G H 0.6164 0.5465 0.3867 0.076 Uiso 1 1 calc GR . . . .
H23H H 0.6250 0.5302 0.4303 0.076 Uiso 1 1 calc GR . . . .
H23I H 0.5954 0.4964 0.4047 0.076 Uiso 1 1 calc GR . . . .
C233 C 0.2451(3) 0.1886(9) 0.4770(4) 0.054(3) Uani 1 1 d . . . . .
C234 C 0.6606(5) 0.6900(12) 0.5395(5) 0.084(6) Uani 1 1 d . . . . .
C235 C 0.3046(3) 0.3119(12) 0.1909(5) 0.070(4) Uani 1 1 d . . . . .
C236 C 0.3954(4) 0.7968(15) 0.4521(5) 0.084(6) Uani 1 1 d . . . . .
C237 C 0.2746(4) 0.8607(13) 0.4713(5) 0.074(4) Uani 1 1 d D . . . .
C238 C 0.3859(5) 0.2932(14) 0.1280(7) 0.094(6) Uani 1 1 d . . . . .
S7 S 0.5246(4) 0.2724(12) 0.8121(5) 0.074(4) Uani 0.548(12) 1 d D U P A 1
O19 O 0.5429(9) 0.278(2) 0.7895(13) 0.122(14) Uani 0.548(12) 1 d D . P A 1
O20 O 0.4971(4) 0.2474(19) 0.7952(9) 0.089(8) Uani 0.548(12) 1 d D . P A 1
O21 O 0.5366(7) 0.239(2) 0.8475(6) 0.122(12) Uani 0.548(12) 1 d D . P A 1
C239 C 0.5220(4) 0.3864(14) 0.8233(7) 0.062(7) Uani 0.548(12) 1 d D U P A 1
F19 F 0.5474(5) 0.4182(16) 0.8411(7) 0.106(8) Uani 0.548(12) 1 d D U P A 1
F20 F 0.5045(5) 0.409(2) 0.8429(9) 0.154(13) Uani 0.548(12) 1 d D U P A 1
F21 F 0.5129(7) 0.443(2) 0.7952(9) 0.155(12) Uani 0.548(12) 1 d D U P A 1
S7' S 0.5233(7) 0.2431(14) 0.8116(9) 0.086(6) Uani 0.452(12) 1 d D U P A 2
O19' O 0.5501(7) 0.267(3) 0.8134(9) 0.077(9) Uani 0.452(12) 1 d . . P A 2
O20' O 0.5097(7) 0.285(2) 0.8345(12) 0.113(12) Uani 0.452(12) 1 d . . P A 2
O21' O 0.5055(8) 0.234(2) 0.7752(10) 0.096(10) Uani 0.452(12) 1 d . . P A 2
C339 C 0.5264(3) 0.1305(11) 0.8259(4) 0.022(4) Uani 0.452(12) 1 d D U P A 2
F19' F 0.5368(6) 0.0801(14) 0.8033(6) 0.087(7) Uani 0.452(12) 1 d D U P A 2
F20' F 0.5010(4) 0.1008(18) 0.8251(6) 0.091(8) Uani 0.452(12) 1 d D U P A 2
F21' F 0.5444(4) 0.1276(17) 0.8597(6) 0.087(7) Uani 0.452(12) 1 d D U P A 2
C241 C 0.7127(5) 0.6057(13) 0.6418(6) 0.092(6) Uani 1 1 d D U . . .
H24A H 0.7308 0.5990 0.6606 0.138 Uiso 1 1 calc GR . . . .
H24B H 0.7154 0.5986 0.6172 0.138 Uiso 1 1 calc GR . . . .
H24C H 0.6995 0.5622 0.6455 0.138 Uiso 1 1 calc GR . . . .
C242 C 0.7011(6) 0.6931(17) 0.6448(6) 0.124(9) Uani 1 1 d D U . . .
H24D H 0.6825 0.6899 0.6493 0.149 Uiso 1 1 calc R . . . .
H24E H 0.6996 0.7274 0.6222 0.149 Uiso 1 1 calc R . . . .
C243 C 0.7334(6) 0.8177(16) 0.6782(7) 0.117(8) Uani 1 1 d D U . . .
H24F H 0.7177 0.8594 0.6737 0.140 Uiso 1 1 calc R . . . .
H24G H 0.7435 0.8258 0.6593 0.140 Uiso 1 1 calc R . . . .
C244 C 0.7527(5) 0.8290(16) 0.7156(7) 0.109(8) Uani 1 1 d D U . . .
H24H H 0.7695 0.7932 0.7184 0.164 Uiso 1 1 calc GR . . . .
H24I H 0.7432 0.8120 0.7340 0.164 Uiso 1 1 calc GR . . . .
H24J H 0.7584 0.8894 0.7193 0.164 Uiso 1 1 calc GR . . . .
O25 O 0.7228(5) 0.7296(13) 0.6773(6) 0.147(7) Uani 1 1 d D . . . .
C245 C 0.3126(5) 0.8432(14) 0.3135(6) 0.084(5) Uani 1 1 d . . . . .
C246 C 0.3213(8) 0.8252(16) 0.3550(7) 0.121(10) Uani 1 1 d . . . . .
H24K H 0.3349 0.8684 0.3678 0.181 Uiso 1 1 calc GR . . . .
H24L H 0.3297 0.7680 0.3597 0.181 Uiso 1 1 calc GR . . . .
H24M H 0.3046 0.8277 0.3641 0.181 Uiso 1 1 calc GR . . . .
N25 N 0.3107(5) 0.8505(16) 0.2834(6) 0.117(7) Uani 1 1 d . . . . .
C247 C 0.2619(8) 0.645(2) 0.3308(9) 0.126(10) Uani 1 1 d . U . . .
C248 C 0.2390(8) 0.660(3) 0.3423(11) 0.157(14) Uani 1 1 d . . . . .
H24N H 0.2226 0.6670 0.3208 0.235 Uiso 1 1 calc GR . . . .
H24O H 0.2418 0.7126 0.3572 0.235 Uiso 1 1 calc GR . . . .
H24P H 0.2360 0.6116 0.3572 0.235 Uiso 1 1 calc GR . . . .
N26 N 0.2817(6) 0.6310(16) 0.3185(8) 0.130(8) Uani 1 1 d . U . . .
C249 C 0.5461(10) 0.410(3) 0.9185(10) 0.176(15) Uani 1 1 d D U . . .
C250 C 0.5621(8) 0.331(2) 0.9283(12) 0.157(13) Uani 1 1 d D U . . .
H25A H 0.5745 0.3350 0.9536 0.235 Uiso 1 1 calc GR . . . .
H25B H 0.5734 0.3209 0.9112 0.235 Uiso 1 1 calc GR . . . .
H25C H 0.5491 0.2825 0.9268 0.235 Uiso 1 1 calc GR . . . .
N27 N 0.5369(11) 0.485(3) 0.9142(13) 0.26(2) Uani 1 1 d D U . . .
S8 S 0.65298(12) 0.1927(3) 0.27669(13) 0.0810(13) Uani 1 1 d D . . . .
O22 O 0.6539(5) 0.1090(8) 0.2880(5) 0.132(7) Uani 1 1 d D . . . .
O23 O 0.6651(5) 0.2632(10) 0.2957(5) 0.125(6) Uani 1 1 d D . . . .
O24 O 0.6227(5) 0.221(3) 0.2673(9) 0.229(15) Uani 1 1 d D U . . .
C240 C 0.6562(7) 0.1951(16) 0.2329(8) 0.127(10) Uani 1 1 d D . . . .
F22 F 0.6432(6) 0.1366(18) 0.2107(6) 0.202(11) Uani 1 1 d D U . . .
F23 F 0.6497(8) 0.2746(19) 0.2178(6) 0.244(14) Uani 1 1 d D U . . .
F24 F 0.6842(7) 0.173(2) 0.2374(11) 0.260(16) Uani 1 1 d D U . . .

loop_
_atom_site_aniso_label
_atom_site_aniso_U_11
_atom_site_aniso_U_22
_atom_site_aniso_U_33
_atom_site_aniso_U_23
_atom_site_aniso_U_13
_atom_site_aniso_U_12
Ir1 0.0330(2) 0.0243(2) 0.0300(2) 0.00028(16) 0.00982(16) 0.00115(16)
Ir2 0.0319(2) 0.0274(2) 0.0283(2) 0.00215(15) 0.00708(16) 0.00000(16)
Ir3 0.0336(2) 0.0233(2) 0.0266(2) 0.00039(15) 0.00650(16) -0.00219(16)
Ir4 0.0448(2) 0.0227(2) 0.0305(2) -0.00246(16) 0.01062(18) -0.00330(18)
Ir5 0.0368(2) 0.0223(2) 0.0271(2) -0.00424(15) -0.00064(16) 0.00099(16)
Ir6 0.0333(2) 0.0234(2) 0.02543(19) -0.00160(15) 0.00519(15) -0.00641(16)
Ir7 0.0371(2) 0.0245(2) 0.0380(2) 0.00147(16) 0.01443(18) 0.00254(17)
Ir8 0.0443(2) 0.0266(2) 0.0331(2) 0.00162(17) 0.00999(18) -0.00209(18)
N1 0.034(4) 0.024(4) 0.021(4) 0.003(3) 0.013(3) 0.002(3)
N2 0.038(4) 0.019(4) 0.035(4) -0.001(3) 0.016(4) 0.007(3)
N3 0.039(4) 0.023(4) 0.024(4) -0.005(3) 0.003(3) -0.001(3)
N4 0.034(4) 0.019(4) 0.034(4) 0.002(3) 0.007(3) 0.007(3)
N5 0.035(4) 0.022(4) 0.030(4) 0.001(3) 0.001(3) -0.003(3)
N6 0.026(4) 0.020(4) 0.033(4) -0.002(3) 0.004(3) -0.002(3)
N7 0.032(4) 0.029(4) 0.036(5) -0.002(3) 0.011(3) -0.009(3)
N8 0.037(4) 0.019(4) 0.032(4) 0.001(3) 0.012(3) -0.007(3)
N9 0.033(4) 0.026(4) 0.037(5) 0.003(3) 0.008(3) 0.004(3)
N10 0.040(4) 0.023(4) 0.034(5) 0.006(3) 0.013(4) 0.001(3)
N11 0.044(5) 0.034(5) 0.034(5) -0.001(3) 0.016(4) 0.002(4)
N12 0.049(5) 0.038(5) 0.031(4) -0.010(4) 0.021(4) -0.002(4)
N13 0.040(4) 0.021(4) 0.028(4) -0.002(3) 0.000(3) 0.001(3)
N14 0.041(4) 0.017(4) 0.030(4) 0.001(3) -0.004(3) 0.008(3)
N15 0.036(4) 0.025(4) 0.032(4) 0.004(3) -0.002(3) -0.006(3)
N16 0.029(4) 0.015(4) 0.029(4) 0.000(3) 0.001(3) -0.004(3)
N17 0.043(5) 0.018(4) 0.042(5) -0.004(3) 0.015(4) 0.000(3)
N18 0.034(4) 0.014(4) 0.044(5) -0.002(3) 0.016(3) 0.002(3)
N19 0.039(4) 0.028(5) 0.035(5) -0.006(3) 0.013(4) -0.011(4)
N20 0.045(5) 0.024(4) 0.032(4) 0.000(3) 0.011(4) -0.002(4)
N21 0.034(4) 0.019(4) 0.042(5) -0.004(3) 0.000(4) 0.002(3)
N22 0.033(4) 0.029(4) 0.040(5) -0.006(3) 0.018(4) 0.000(3)
N23 0.031(4) 0.026(4) 0.022(4) -0.001(3) 0.008(3) -0.005(3)
N24 0.040(4) 0.028(4) 0.033(4) 0.008(3) 0.005(4) 0.003(4)
O1 0.038(4) 0.071(7) 0.068(6) 0.003(5) -0.002(4) 0.014(4)
O2 0.057(6) 0.087(8) 0.070(7) -0.029(6) 0.004(5) 0.013(5)
O3 0.077(7) 0.088(8) 0.053(6) 0.033(5) 0.000(5) -0.028(6)
O4 0.129(11) 0.035(5) 0.072(7) -0.001(5) 0.026(7) -0.002(6)
O5 0.120(10) 0.033(5) 0.066(6) 0.012(4) 0.017(6) 0.000(6)
O6 0.095(11) 0.145(16) 0.119(13) 0.016(11) 0.015(9) -0.010(10)
O7 0.087(8) 0.095(9) 0.079(8) 0.022(7) 0.040(7) -0.001(7)
O8 0.070(7) 0.119(11) 0.083(9) -0.031(7) 0.024(6) 0.006(7)
O9 0.042(5) 0.080(8) 0.085(7) 0.008(6) 0.014(5) 0.008(5)
O10 0.134(12) 0.052(7) 0.137(13) -0.030(7) 0.069(11) -0.025(8)
O11 0.088(10) 0.146(16) 0.19(2) -0.007(15) 0.066(13) -0.010(10)
O12 0.137(12) 0.055(7) 0.077(8) 0.015(6) 0.035(8) -0.007(7)
O13 0.24(2) 0.151(17) 0.139(16) -0.026(13) 0.107(17) -0.092(17)
O14 0.079(9) 0.172(18) 0.097(11) -0.014(10) 0.014(8) 0.003(10)
O15 0.144(16) 0.24(2) 0.067(10) 0.043(13) 0.025(10) 0.047(17)
O16 0.131(12) 0.051(7) 0.150(14) -0.017(8) 0.058(11) -0.017(8)
O17 0.105(12) 0.149(17) 0.20(2) -0.044(15) 0.043(13) 0.032(12)
O18 0.26(2) 0.056(8) 0.107(12) 0.021(8) -0.004(13) -0.016(12)
S1 0.0344(12) 0.0558(17) 0.0305(12) 0.0049(11) 0.0019(10) 0.0024(12)
S2 0.084(3) 0.050(2) 0.070(2) 0.0031(17) 0.009(2) -0.0012(19)
S3 0.0375(13) 0.0538(18) 0.0534(17) -0.0008(13) 0.0158(12) 0.0043(12)
S4 0.075(2) 0.0351(16) 0.087(3) -0.0057(16) 0.038(2) -0.0103(16)
S5 0.066(2) 0.081(3) 0.063(2) -0.0058(19) 0.0220(18) -0.0103(19)
S6 0.109(4) 0.044(2) 0.099(3) -0.004(2) 0.008(3) 0.016(2)
F1 0.136(11) 0.087(8) 0.098(9) -0.049(7) 0.025(7) -0.034(7)
F2 0.047(4) 0.117(8) 0.072(6) 0.003(5) -0.004(4) -0.020(5)
F3 0.096(7) 0.126(10) 0.068(6) 0.041(6) -0.010(5) -0.051(7)
F4 0.090(8) 0.060(6) 0.122(10) -0.003(6) -0.007(7) -0.001(5)
F5 0.191(15) 0.094(9) 0.093(9) 0.019(7) 0.038(9) -0.053(10)
F6 0.180(14) 0.125(11) 0.096(9) -0.048(8) 0.060(9) -0.041(10)
F7 0.053(5) 0.139(10) 0.086(7) 0.020(7) 0.005(5) -0.007(6)
F8 0.115(11) 0.117(11) 0.205(18) -0.072(13) 0.053(12) -0.051(9)
F9 0.094(8) 0.149(13) 0.142(12) 0.085(10) 0.033(8) 0.000(8)
F10 0.156(13) 0.133(12) 0.093(9) 0.042(9) 0.028(9) -0.013(10)
F11 0.081(7) 0.104(9) 0.131(10) -0.025(7) 0.056(7) -0.026(6)
F12 0.208(18) 0.167(15) 0.160(15) -0.093(13) 0.091(14) -0.125(15)
F13 0.24(2) 0.116(12) 0.103(10) -0.025(9) 0.059(12) -0.023(13)
F14 0.185(16) 0.164(15) 0.082(9) 0.015(9) 0.034(10) -0.054(12)
F15 0.123(14) 0.33(3) 0.22(2) -0.09(2) 0.077(15) 0.023(17)
F16 0.118(12) 0.126(13) 0.184(17) 0.035(12) -0.013(11) 0.006(10)
F17 0.189(17) 0.144(14) 0.100(10) -0.008(10) 0.027(10) -0.011(13)
F18 0.21(2) 0.135(14) 0.142(14) 0.053(11) 0.041(13) -0.040(13)
C1 0.031(5) 0.029(5) 0.042(5) -0.003(4) 0.019(4) 0.001(4)
C2 0.032(5) 0.012(4) 0.032(5) -0.005(3) 0.006(4) -0.003(3)
C3 0.034(5) 0.030(5) 0.031(5) 0.001(4) 0.012(4) 0.004(4)
C4 0.037(5) 0.032(6) 0.047(6) -0.008(4) 0.014(5) 0.003(4)
C5 0.045(6) 0.039(6) 0.055(7) 0.007(5) 0.024(5) 0.011(5)
C6 0.055(7) 0.037(6) 0.050(7) -0.004(5) 0.016(5) 0.012(5)
C7 0.053(6) 0.026(5) 0.042(6) -0.002(4) 0.011(5) 0.001(5)
C8 0.030(5) 0.031(5) 0.031(5) 0.002(4) 0.009(4) 0.002(4)
C9 0.035(5) 0.033(5) 0.026(5) 0.003(4) 0.003(4) 0.009(4)
C10 0.033(5) 0.043(6) 0.034(5) 0.000(4) 0.011(4) 0.005(4)
C11 0.043(6) 0.051(7) 0.050(7) -0.006(5) 0.014(5) 0.023(5)
C12 0.042(6) 0.035(6) 0.053(7) -0.007(5) 0.011(5) 0.012(5)
C13 0.042(5) 0.033(6) 0.033(5) 0.003(4) 0.007(4) 0.011(5)
C14 0.035(5) 0.021(5) 0.032(5) -0.001(4) 0.007(4) 0.003(4)
C15 0.034(5) 0.023(5) 0.034(5) -0.003(4) 0.007(4) -0.004(4)
C16 0.036(5) 0.016(4) 0.030(5) -0.002(3) 0.008(4) -0.002(4)
C17 0.032(5) 0.024(5) 0.034(5) 0.001(4) 0.003(4) -0.006(4)
C18 0.035(5) 0.037(6) 0.039(6) 0.000(4) 0.003(4) -0.014(4)
C19 0.034(5) 0.048(7) 0.044(6) 0.005(5) 0.003(5) -0.012(5)
C20 0.051(6) 0.032(6) 0.057(7) 0.010(5) 0.015(5) -0.014(5)
C21 0.043(6) 0.037(6) 0.032(5) 0.004(4) 0.010(4) -0.014(5)
C22 0.035(5) 0.037(6) 0.021(4) -0.009(4) 0.006(4) -0.011(4)
C23 0.039(5) 0.029(5) 0.025(5) 0.000(4) 0.009(4) -0.004(4)
C24 0.050(6) 0.039(6) 0.033(5) 0.006(4) 0.015(5) -0.009(5)
C25 0.041(5) 0.043(6) 0.039(6) 0.016(5) 0.005(4) -0.013(5)
C26 0.052(6) 0.030(5) 0.035(5) -0.001(4) 0.008(4) -0.015(5)
C27 0.049(6) 0.033(6) 0.030(5) 0.003(4) 0.011(4) -0.014(5)
C28 0.031(5) 0.025(5) 0.025(5) 0.004(4) 0.001(4) -0.008(4)
C29 0.031(5) 0.029(6) 0.064(8) -0.003(5) 0.007(5) 0.004(4)
C30 0.036(5) 0.025(5) 0.046(6) -0.002(4) -0.002(4) 0.007(4)
C31 0.048(6) 0.028(5) 0.036(6) 0.000(4) -0.001(4) 0.001(5)
C32 0.060(7) 0.035(6) 0.032(5) -0.011(4) 0.004(5) 0.004(5)
C33 0.044(6) 0.026(5) 0.045(6) -0.007(4) 0.011(5) 0.000(4)
C34 0.064(8) 0.049(8) 0.049(7) -0.010(6) -0.021(6) 0.002(7)
C35 0.052(7) 0.045(7) 0.045(7) -0.010(5) -0.017(6) 0.004(6)
C36 0.052(7) 0.058(8) 0.039(7) 0.005(5) -0.001(5) 0.000(6)
C37 0.044(6) 0.068(9) 0.036(6) 0.011(6) 0.007(5) 0.003(6)
C38 0.041(6) 0.076(9) 0.025(5) -0.001(5) -0.004(4) 0.010(6)
C39 0.103(13) 0.137(16) 0.057(9) 0.016(10) 0.035(9) 0.060(12)
C40 0.090(12) 0.110(14) 0.068(10) -0.001(9) 0.020(9) 0.058(10)
C41 0.044(6) 0.066(8) 0.025(5) 0.008(5) 0.009(4) 0.011(6)
C42 0.040(6) 0.063(9) 0.044(7) 0.007(6) -0.003(5) -0.018(6)
C43 0.033(5) 0.053(7) 0.052(7) 0.010(6) 0.010(5) -0.005(5)
C44 0.046(6) 0.045(6) 0.025(5) -0.007(4) 0.012(4) 0.007(5)
C45 0.062(9) 0.107(13) 0.091(12) 0.045(10) 0.042(8) 0.021(9)
C46 0.061(8) 0.148(16) 0.080(11) 0.060(11) 0.049(8) 0.024(9)
C47 0.048(6) 0.050(7) 0.023(5) -0.009(4) 0.001(4) 0.006(5)
C48 0.039(5) 0.036(6) 0.030(5) -0.010(4) 0.003(4) -0.016(5)
C49 0.051(6) 0.047(7) 0.040(6) -0.010(5) 0.010(5) -0.014(6)
C50 0.044(6) 0.034(6) 0.026(5) -0.007(4) 0.009(4) 0.008(4)
C51 0.048(6) 0.040(6) 0.034(6) 0.007(5) 0.016(5) -0.003(5)
C52 0.041(5) 0.041(6) 0.037(6) 0.001(5) 0.014(4) -0.006(5)
C53 0.038(5) 0.043(6) 0.034(5) 0.004(4) 0.006(4) 0.007(5)
C54 0.032(5) 0.050(7) 0.036(6) 0.007(5) 0.002(4) -0.003(5)
C55 0.035(5) 0.042(6) 0.036(6) 0.002(4) 0.009(4) -0.007(4)
C56 0.052(6) 0.039(6) 0.035(6) 0.002(5) 0.008(5) 0.012(5)
C57 0.039(5) 0.049(7) 0.051(7) -0.003(5) 0.012(5) 0.000(5)
C58 0.048(6) 0.056(8) 0.022(5) 0.006(4) 0.000(4) -0.011(5)
C59 0.035(5) 0.064(8) 0.031(6) 0.010(5) 0.010(4) -0.004(5)
C60 0.034(5) 0.068(9) 0.037(6) -0.006(5) 0.008(4) 0.008(5)
C61 0.039(6) 0.058(8) 0.036(6) -0.002(5) 0.000(4) 0.005(5)
C62 0.050(6) 0.069(9) 0.024(5) -0.002(5) 0.003(4) -0.012(6)
C63 0.057(8) 0.115(15) 0.082(11) -0.051(11) 0.043(8) -0.039(9)
C64 0.053(8) 0.096(13) 0.079(11) -0.046(10) 0.020(8) 0.000(8)
C65 0.054(7) 0.082(10) 0.034(6) 0.005(6) 0.016(5) -0.014(7)
C66 0.039(6) 0.088(11) 0.046(7) -0.014(7) 0.002(5) -0.009(7)
C67 0.053(8) 0.079(11) 0.061(9) -0.025(8) -0.001(7) -0.011(7)
C68 0.055(7) 0.062(9) 0.047(7) 0.006(6) -0.003(6) -0.011(7)
C69 0.091(12) 0.105(14) 0.043(8) -0.013(8) 0.027(8) -0.046(10)
C70 0.091(13) 0.15(2) 0.055(10) -0.029(11) 0.030(9) -0.067(13)
C71 0.059(8) 0.076(10) 0.046(7) 0.021(7) -0.013(6) -0.011(7)
C72 0.040(5) 0.028(5) 0.035(5) 0.005(4) 0.002(4) -0.010(4)
C73 0.054(6) 0.047(7) 0.025(5) 0.004(4) 0.005(4) -0.007(5)
C74 0.056(7) 0.045(7) 0.033(6) -0.001(5) 0.003(5) -0.003(6)
C75 0.040(6) 0.040(7) 0.058(7) 0.002(5) -0.003(5) -0.020(5)
C76 0.053(7) 0.023(5) 0.050(7) -0.005(4) 0.007(5) -0.009(5)
C77 0.059(7) 0.042(6) 0.026(5) -0.003(4) 0.023(5) 0.001(5)
C78 0.050(6) 0.030(5) 0.033(5) 0.012(4) 0.018(5) -0.011(5)
C79 0.054(7) 0.038(6) 0.034(6) 0.002(4) 0.019(5) -0.002(5)
C80 0.031(5) 0.045(6) 0.024(5) 0.001(4) 0.003(4) 0.003(4)
C81 0.049(5) 0.039(6) 0.011(4) 0.006(4) 0.010(4) 0.006(5)
C82 0.050(7) 0.078(10) 0.051(7) 0.003(7) 0.027(6) 0.007(7)
C83 0.062(7) 0.061(8) 0.042(7) 0.003(6) 0.021(6) -0.014(7)
C84 0.069(8) 0.033(6) 0.057(8) 0.019(5) 0.019(6) 0.019(6)
C85 0.042(6) 0.060(8) 0.044(7) 0.011(5) 0.013(5) 0.011(6)
C86 0.052(7) 0.046(7) 0.044(7) -0.010(5) 0.007(5) 0.004(5)
C87 0.057(7) 0.022(5) 0.049(6) 0.004(4) 0.016(5) -0.001(5)
C88 0.042(6) 0.050(7) 0.050(7) -0.008(5) 0.018(5) -0.015(5)
C89 0.037(6) 0.041(6) 0.061(8) -0.007(5) 0.019(5) -0.012(5)
C90 0.037(5) 0.046(6) 0.025(5) 0.002(4) 0.001(4) -0.012(5)
C91 0.038(5) 0.045(7) 0.044(6) -0.007(5) 0.016(5) -0.008(5)
C92 0.100(12) 0.040(8) 0.071(10) 0.015(7) 0.027(9) -0.002(8)
C93 0.070(9) 0.087(11) 0.060(9) 0.005(8) 0.043(7) -0.022(8)
C94 0.030(6) 0.057(9) 0.086(10) 0.004(7) 0.000(6) 0.006(6)
C95 0.063(8) 0.078(10) 0.031(6) 0.024(6) -0.005(6) -0.002(7)
C96 0.075(9) 0.051(8) 0.051(8) -0.024(6) 0.004(7) -0.004(7)
C97 0.048(6) 0.020(5) 0.066(8) 0.021(5) 0.023(5) 0.009(5)
C98 0.033(5) 0.029(5) 0.041(6) 0.006(4) 0.012(4) 0.009(4)
C99 0.032(5) 0.048(7) 0.046(6) 0.008(5) 0.012(5) 0.000(5)
C100 0.033(5) 0.061(7) 0.024(5) 0.010(5) -0.001(4) 0.012(5)
C101 0.044(6) 0.035(6) 0.047(6) -0.003(5) 0.016(5) -0.006(5)
C102 0.085(10) 0.033(7) 0.067(9) -0.004(6) 0.034(8) 0.004(7)
C103 0.062(7) 0.054(8) 0.048(7) 0.018(6) 0.021(6) 0.017(6)
C104 0.037(6) 0.070(10) 0.059(8) 0.002(7) 0.006(6) -0.005(6)
C105 0.051(7) 0.091(11) 0.021(5) -0.008(6) 0.000(5) -0.004(7)
C106 0.055(6) 0.032(6) 0.044(6) 0.023(5) 0.012(5) -0.006(5)
C107 0.072(8) 0.037(6) 0.028(5) -0.010(5) 0.014(5) 0.005(6)
C108 0.059(7) 0.034(6) 0.044(6) -0.022(5) 0.025(5) 0.001(5)
C109 0.068(8) 0.043(7) 0.035(6) -0.003(5) 0.026(5) 0.000(6)
C110 0.102(11) 0.027(6) 0.033(6) -0.015(4) 0.022(6) -0.012(6)
C111 0.093(10) 0.027(6) 0.033(6) -0.004(4) 0.006(6) 0.000(6)
C112 0.075(8) 0.031(6) 0.052(7) -0.015(5) 0.011(6) -0.018(6)
C113 0.097(11) 0.042(7) 0.051(7) -0.007(6) 0.043(7) 0.008(7)
C114 0.086(11) 0.065(10) 0.073(10) -0.009(8) 0.054(9) -0.015(8)
C115 0.162(19) 0.046(8) 0.055(9) 0.011(7) 0.056(11) -0.014(10)
C116 0.123(16) 0.064(11) 0.053(9) -0.005(7) -0.036(10) 0.020(10)
C117 0.035(5) 0.018(5) 0.040(5) -0.001(4) 0.006(4) 0.003(4)
C118 0.040(5) 0.022(5) 0.024(5) 0.001(4) -0.007(4) 0.006(4)
C119 0.035(5) 0.027(5) 0.025(5) 0.000(4) 0.000(4) 0.002(4)
C120 0.046(6) 0.025(5) 0.027(5) 0.002(4) 0.003(4) 0.004(4)
C121 0.046(6) 0.038(6) 0.038(6) 0.012(5) 0.001(5) 0.014(5)
C122 0.058(6) 0.023(5) 0.035(5) 0.007(4) 0.010(5) 0.013(5)
C123 0.050(6) 0.040(6) 0.029(5) 0.001(4) 0.008(4) -0.010(5)
C124 0.041(5) 0.023(5) 0.026(5) 0.005(4) 0.006(4) 0.003(4)
C125 0.030(5) 0.039(6) 0.031(5) 0.009(4) 0.008(4) -0.001(4)
C126 0.032(5) 0.041(6) 0.023(5) -0.004(4) 0.008(4) -0.002(4)
C127 0.034(5) 0.042(6) 0.041(6) 0.005(5) 0.007(4) 0.016(5)
C128 0.038(5) 0.024(5) 0.042(6) 0.007(4) 0.004(4) 0.008(4)
C129 0.041(5) 0.032(5) 0.020(4) -0.003(4) 0.005(4) 0.005(4)
C130 0.026(4) 0.023(5) 0.028(5) -0.001(4) 0.001(4) 0.006(4)
C131 0.040(5) 0.020(5) 0.045(6) -0.003(4) 0.016(5) 0.000(4)
C132 0.036(5) 0.022(5) 0.045(6) -0.005(4) 0.013(4) -0.005(4)
C133 0.027(4) 0.037(6) 0.046(6) 0.002(5) 0.012(4) 0.000(4)
C134 0.032(5) 0.039(6) 0.044(6) -0.003(5) 0.012(4) -0.003(4)
C135 0.043(6) 0.037(6) 0.060(8) -0.007(5) 0.018(5) -0.018(5)
C136 0.050(6) 0.030(6) 0.054(7) -0.006(5) 0.014(5) -0.013(5)
C137 0.039(5) 0.026(5) 0.063(7) 0.004(5) 0.022(5) -0.006(4)
C138 0.039(5) 0.024(5) 0.042(6) -0.005(4) 0.017(4) -0.006(4)
C139 0.042(5) 0.028(5) 0.030(5) -0.005(4) 0.008(4) -0.006(4)
C140 0.041(6) 0.049(7) 0.043(6) -0.010(5) 0.015(5) -0.004(5)
C141 0.048(6) 0.048(7) 0.059(8) -0.018(6) 0.016(6) -0.024(6)
C142 0.067(8) 0.036(6) 0.046(7) -0.012(5) 0.017(6) -0.021(6)
C143 0.071(8) 0.034(6) 0.043(6) 0.001(5) 0.020(6) 0.003(6)
C144 0.041(5) 0.032(5) 0.026(5) -0.004(4) 0.011(4) -0.007(4)
C145 0.051(6) 0.026(5) 0.046(7) -0.009(4) 0.005(5) 0.007(5)
C146 0.038(5) 0.044(7) 0.051(7) 0.006(5) 0.016(5) 0.015(5)
C147 0.050(6) 0.048(7) 0.044(6) 0.005(5) 0.017(5) 0.012(5)
C148 0.063(7) 0.039(7) 0.053(7) 0.014(5) 0.020(6) 0.009(6)
C149 0.045(6) 0.047(7) 0.041(6) 0.012(5) 0.010(5) 0.014(5)
C150 0.060(8) 0.066(10) 0.094(11) 0.014(8) 0.042(8) 0.016(7)
C151 0.059(8) 0.099(13) 0.057(9) 0.014(8) 0.026(7) 0.007(8)
C152 0.053(8) 0.095(12) 0.055(9) -0.014(8) 0.023(7) -0.001(8)
C153 0.045(6) 0.097(11) 0.024(6) 0.006(6) -0.002(5) -0.004(7)
C154 0.041(6) 0.117(13) 0.020(5) 0.006(6) 0.008(5) 0.013(7)
C155 0.101(13) 0.18(2) 0.050(9) -0.012(11) 0.005(9) 0.069(13)
C156 0.100(14) 0.16(2) 0.073(12) -0.010(12) 0.012(10) 0.051(13)
C157 0.046(6) 0.089(10) 0.020(5) -0.002(5) 0.011(4) -0.004(6)
C158 0.037(6) 0.078(10) 0.052(7) -0.005(7) 0.017(5) -0.005(6)
C159 0.028(5) 0.092(11) 0.050(7) -0.006(7) 0.005(5) -0.005(6)
C160 0.043(6) 0.056(7) 0.031(6) 0.010(5) 0.015(5) 0.000(5)
C161 0.053(8) 0.106(14) 0.056(9) -0.038(9) 0.006(7) -0.001(8)
C162 0.041(7) 0.147(19) 0.070(11) -0.045(12) -0.013(7) 0.017(9)
C163 0.052(7) 0.057(8) 0.041(7) 0.017(5) 0.015(5) 0.006(6)
C164 0.040(5) 0.036(6) 0.043(6) -0.006(5) 0.011(5) -0.008(5)
C165 0.042(6) 0.049(7) 0.039(6) 0.007(5) 0.012(5) -0.005(5)
C166 0.037(5) 0.052(7) 0.034(6) 0.015(5) 0.011(4) 0.005(5)
C167 0.042(5) 0.045(6) 0.033(5) 0.000(5) 0.011(4) 0.008(5)
C168 0.041(6) 0.039(6) 0.038(6) 0.000(5) 0.014(5) -0.011(5)
C169 0.042(6) 0.036(6) 0.040(6) 0.007(5) 0.006(4) 0.010(5)
C170 0.047(6) 0.051(7) 0.041(6) 0.003(5) 0.007(5) 0.019(5)
C171 0.044(6) 0.041(6) 0.029(5) 0.000(4) 0.006(4) -0.006(5)
C172 0.039(5) 0.043(6) 0.026(5) 0.010(4) 0.008(4) -0.002(5)
C173 0.027(4) 0.033(6) 0.033(5) 0.005(4) 0.000(4) 0.003(4)
C174 0.057(7) 0.066(9) 0.033(6) -0.001(5) 0.020(5) -0.002(6)
C175 0.054(7) 0.068(8) 0.023(5) -0.017(5) 0.015(5) 0.004(6)
C176 0.046(6) 0.062(8) 0.029(5) 0.003(5) 0.002(5) 0.016(6)
C177 0.030(5) 0.077(9) 0.049(7) -0.001(6) 0.009(5) 0.012(6)
C178 0.059(7) 0.099(11) 0.011(5) -0.003(5) 0.005(4) -0.012(7)
C179 0.050(8) 0.160(19) 0.033(7) 0.027(9) -0.012(6) -0.032(10)
C180 0.063(9) 0.107(14) 0.046(8) 0.029(8) 0.000(6) -0.017(9)
C181 0.054(7) 0.101(12) 0.030(6) -0.015(6) 0.015(5) -0.006(7)
C182 0.056(7) 0.066(9) 0.039(7) 0.005(6) 0.010(5) 0.002(7)
C183 0.062(8) 0.066(9) 0.050(8) 0.011(6) 0.018(6) 0.002(7)
C184 0.047(7) 0.083(10) 0.064(9) -0.014(8) 0.032(6) -0.006(7)
C185 0.080(9) 0.117(12) 0.069(9) -0.007(8) 0.017(8) -0.046(9)
C186 0.096(10) 0.136(12) 0.053(8) 0.011(8) 0.024(8) -0.040(9)
C187 0.053(7) 0.084(11) 0.074(10) -0.018(8) 0.032(7) -0.002(7)
C188 0.037(5) 0.047(6) 0.028(5) 0.006(4) 0.009(4) -0.002(5)
C189 0.054(6) 0.040(6) 0.039(6) -0.002(5) 0.014(5) 0.003(5)
C190 0.044(6) 0.060(8) 0.050(7) 0.000(6) 0.021(5) -0.001(6)
C191 0.056(7) 0.054(8) 0.066(9) 0.021(7) 0.027(6) -0.006(6)
C192 0.059(7) 0.027(6) 0.063(8) -0.003(5) 0.025(6) -0.011(5)
C193 0.053(6) 0.024(5) 0.045(6) -0.020(5) 0.005(5) -0.001(5)
C194 0.058(7) 0.033(6) 0.045(7) -0.007(5) 0.024(5) -0.002(5)
C195 0.070(8) 0.037(7) 0.038(6) 0.001(5) 0.015(6) 0.003(6)
C196 0.043(5) 0.046(6) 0.022(5) -0.016(4) 0.010(4) -0.001(5)
C197 0.041(5) 0.037(6) 0.035(5) -0.012(4) 0.006(4) 0.014(5)
C198 0.059(7) 0.040(7) 0.047(7) -0.019(5) 0.013(5) -0.013(6)
C199 0.085(10) 0.042(7) 0.043(7) -0.004(5) -0.004(6) 0.023(7)
C200 0.081(9) 0.058(8) 0.037(6) 0.002(6) 0.018(6) -0.007(7)
C201 0.051(7) 0.061(9) 0.053(8) -0.015(6) 0.010(6) -0.006(6)
C202 0.065(8) 0.039(7) 0.053(7) 0.003(5) 0.017(6) 0.018(6)
C203 0.029(4) 0.037(5) 0.023(5) -0.003(4) 0.005(4) -0.008(4)
C204 0.035(5) 0.046(7) 0.032(6) 0.001(4) 0.007(4) -0.006(5)
C205 0.051(6) 0.035(6) 0.046(6) 0.005(5) 0.021(5) -0.019(5)
C206 0.062(7) 0.022(5) 0.044(6) -0.015(4) 0.025(5) -0.020(5)
C207 0.035(5) 0.026(5) 0.046(6) -0.006(4) 0.010(4) -0.017(4)
C208 0.041(6) 0.046(7) 0.029(5) 0.000(4) 0.003(4) -0.002(5)
C209 0.053(7) 0.076(9) 0.033(6) -0.016(6) 0.020(5) -0.013(6)
C210 0.065(8) 0.051(8) 0.049(7) 0.022(6) 0.016(6) -0.003(6)
C211 0.071(9) 0.037(7) 0.094(12) -0.012(7) 0.039(9) -0.013(6)
C212 0.051(6) 0.070(9) 0.024(5) -0.019(5) 0.004(4) -0.032(6)
C213 0.051(6) 0.023(5) 0.052(6) 0.008(4) 0.021(5) 0.013(5)
C214 0.034(5) 0.028(5) 0.052(6) 0.012(4) 0.015(4) 0.006(4)
C215 0.034(5) 0.031(6) 0.054(7) 0.004(4) 0.025(5) 0.005(4)
C216 0.053(6) 0.042(7) 0.056(7) 0.002(5) 0.041(6) 0.016(5)
C217 0.066(7) 0.037(6) 0.049(7) 0.000(5) 0.028(6) 0.030(6)
C218 0.059(8) 0.039(7) 0.080(10) 0.011(7) 0.018(7) 0.004(6)
C219 0.049(6) 0.053(8) 0.047(7) 0.010(6) 0.012(5) 0.008(6)
C220 0.045(6) 0.033(7) 0.094(11) 0.008(6) 0.026(7) 0.004(5)
C221 0.085(11) 0.097(13) 0.073(10) 0.041(9) 0.054(9) 0.031(10)
C222 0.075(9) 0.043(7) 0.073(9) -0.026(7) 0.015(7) 0.012(7)
C223 0.063(7) 0.041(7) 0.028(6) -0.001(4) 0.008(5) -0.008(6)
C224 0.078(8) 0.027(5) 0.029(5) 0.012(4) 0.018(5) -0.006(5)
C225 0.062(7) 0.047(7) 0.039(6) -0.001(5) 0.031(6) -0.012(6)
C226 0.069(8) 0.028(6) 0.050(7) 0.009(5) 0.031(6) -0.010(5)
C227 0.061(7) 0.035(6) 0.031(6) 0.006(4) 0.011(5) -0.015(5)
C228 0.064(8) 0.059(9) 0.041(7) 0.012(6) -0.007(6) -0.007(7)
C229 0.107(12) 0.044(7) 0.033(6) -0.017(5) 0.019(7) -0.009(7)
C230 0.095(11) 0.048(8) 0.079(10) 0.008(7) 0.050(9) 0.008(8)
C231 0.070(8) 0.042(7) 0.051(7) 0.010(5) 0.027(6) -0.008(6)
C232 0.072(8) 0.042(7) 0.040(6) 0.015(5) 0.020(6) 0.020(6)
C233 0.054(7) 0.061(9) 0.036(6) 0.010(6) -0.003(5) -0.013(6)
C234 0.124(17) 0.066(11) 0.058(10) -0.004(8) 0.019(10) -0.028(11)
C235 0.056(8) 0.076(12) 0.076(11) 0.029(9) 0.014(7) 0.006(8)
C236 0.083(12) 0.109(16) 0.056(10) -0.017(10) 0.011(8) -0.034(11)
C237 0.085(11) 0.076(12) 0.064(10) -0.017(9) 0.025(8) -0.017(9)
C238 0.105(16) 0.062(11) 0.128(18) 0.007(12) 0.052(14) -0.011(11)
S7 0.053(5) 0.102(12) 0.065(5) 0.006(8) 0.015(4) 0.018(8)
O19 0.12(3) 0.10(2) 0.19(4) -0.04(3) 0.10(3) -0.01(2)
O20 0.050(11) 0.11(2) 0.10(2) -0.012(16) 0.003(12) -0.002(12)
O21 0.12(2) 0.17(3) 0.053(14) 0.018(16) -0.014(13) -0.02(2)
C239 0.038(10) 0.065(15) 0.083(16) -0.006(13) 0.015(11) 0.020(10)
F19 0.094(14) 0.129(19) 0.100(15) -0.033(13) 0.037(12) -0.034(13)
F20 0.088(15) 0.24(3) 0.14(2) -0.11(2) 0.046(15) -0.040(17)
F21 0.14(2) 0.17(3) 0.14(2) 0.06(2) 0.026(19) 0.04(2)
S7' 0.073(8) 0.085(12) 0.089(9) 0.009(9) 0.007(6) 0.007(9)
O19' 0.073(18) 0.09(2) 0.073(19) 0.008(18) 0.021(16) 0.012(14)
O20' 0.09(2) 0.11(3) 0.16(3) -0.03(2) 0.06(2) 0.025(19)
O21' 0.11(3) 0.07(2) 0.08(2) 0.023(17) -0.004(19) 0.016(18)
C339 0.017(7) 0.026(9) 0.016(8) 0.012(7) -0.006(6) 0.008(7)
F19' 0.122(19) 0.074(14) 0.070(13) 0.022(10) 0.035(13) 0.016(13)
F20' 0.078(14) 0.12(2) 0.063(13) 0.002(12) 0.001(10) -0.033(13)
F21' 0.056(11) 0.109(18) 0.085(14) 0.037(13) 0.002(10) -0.022(11)
C241 0.110(15) 0.089(14) 0.079(12) 0.012(10) 0.029(11) -0.010(12)
C242 0.17(2) 0.139(19) 0.059(11) 0.001(12) 0.021(13) 0.006(16)
C243 0.109(16) 0.118(17) 0.121(17) -0.004(14) 0.028(14) -0.029(14)
C244 0.095(15) 0.104(16) 0.13(2) -0.046(14) 0.033(14) -0.017(12)
O25 0.18(2) 0.134(17) 0.125(15) 0.010(13) 0.042(14) -0.019(15)
C245 0.087(13) 0.092(14) 0.079(14) -0.004(10) 0.032(10) 0.002(10)
C246 0.20(3) 0.093(16) 0.085(16) -0.017(12) 0.065(18) -0.028(17)
N25 0.104(14) 0.15(2) 0.084(14) 0.029(12) 0.016(11) 0.020(13)
C247 0.119(18) 0.123(19) 0.100(16) -0.011(14) -0.028(14) -0.015(16)
C248 0.13(3) 0.20(4) 0.14(3) -0.05(3) 0.04(2) -0.06(2)
N26 0.14(2) 0.096(15) 0.14(2) 0.007(14) 0.017(16) 0.003(15)
C249 0.19(3) 0.23(3) 0.12(2) -0.04(2) 0.06(2) 0.03(2)
C250 0.14(3) 0.15(3) 0.19(3) -0.01(2) 0.06(2) -0.01(2)
N27 0.24(4) 0.30(4) 0.24(4) -0.13(3) 0.05(3) 0.05(3)
S8 0.114(4) 0.048(2) 0.074(3) -0.0051(18) 0.015(2) -0.014(2)
O22 0.20(2) 0.071(9) 0.115(13) 0.001(9) 0.035(13) -0.041(12)
O23 0.20(2) 0.075(9) 0.102(11) -0.023(8) 0.051(12) -0.031(11)
O24 0.19(3) 0.28(3) 0.18(2) -0.04(2) 0.01(2) 0.06(3)
C240 0.18(3) 0.082(17) 0.13(2) -0.013(16) 0.05(2) -0.011(18)
F22 0.26(3) 0.23(2) 0.113(13) -0.069(15) 0.055(15) -0.11(2)
F23 0.34(3) 0.28(3) 0.095(12) 0.030(16) 0.025(16) -0.09(3)
F24 0.24(3) 0.28(3) 0.30(4) -0.01(3) 0.15(3) 0.04(2)

loop_
_atom_type_symbol
_atom_type_description
_atom_type_scat_dispersion_real
_atom_type_scat_dispersion_imag
_atom_type_scat_source
C C 0.0150 0.0070 'International Tables Vol C Tables 4.2.6.8 and 6.1.1.4'
H H 0.0000 0.0000 'International Tables Vol C Tables 4.2.6.8 and 6.1.1.4'
F F 0.0600 0.0410 'International Tables Vol C Tables 4.2.6.8 and 6.1.1.4'
Ir Ir -5.4390 5.4710 'International Tables Vol C Tables 4.2.6.8 and 6.1.1.4'
N N 0.0250 0.0140 'International Tables Vol C Tables 4.2.6.8 and 6.1.1.4'
O O 0.0410 0.0250 'International Tables Vol C Tables 4.2.6.8 and 6.1.1.4'
S S 0.2920 0.4250 'International Tables Vol C Tables 4.2.6.8 and 6.1.1.4'

loop_
_geom_angle_atom_site_label_1
_geom_angle_atom_site_label_2
_geom_angle_atom_site_label_3
_geom_angle
N1 Ir1 N2 78.7(3)
N1 Ir1 C77 158.7(4)
N1 Ir1 C80 94.2(3)
N1 Ir1 C81 121.6(4)
N2 Ir1 C77 105.8(4)
N2 Ir1 C81 93.6(4)
N9 Ir1 N1 91.2(3)
N9 Ir1 N2 90.1(3)
N9 Ir1 C77 109.3(4)
N9 Ir1 C78 92.9(4)
N9 Ir1 C79 112.7(4)
N9 Ir1 C80 152.7(4)
N9 Ir1 C81 147.0(4)
C78 Ir1 N1 138.3(4)
C78 Ir1 N2 142.7(4)
C78 Ir1 C77 38.8(4)
C78 Ir1 C80 65.7(4)
C78 Ir1 C81 65.2(4)
C79 Ir1 N1 102.6(4)
C79 Ir1 N2 157.1(4)
C79 Ir1 C77 65.0(4)
C79 Ir1 C78 38.6(5)
C79 Ir1 C80 40.1(5)
C79 Ir1 C81 65.9(4)
C80 Ir1 N2 117.2(4)
C80 Ir1 C77 65.1(4)
C80 Ir1 C81 39.1(4)
C81 Ir1 C77 38.4(4)
N3 Ir2 N4 78.5(3)
N11 Ir2 N3 89.3(3)
N11 Ir2 N4 86.2(3)
N11 Ir2 C87 102.4(4)
N11 Ir2 C88 97.1(4)
N11 Ir2 C89 125.8(4)
N11 Ir2 C90 162.0(4)
N11 Ir2 C91 136.5(4)
C87 Ir2 N3 115.8(4)
C87 Ir2 N4 163.0(4)
C87 Ir2 C89 64.5(5)
C87 Ir2 C90 64.7(5)
C87 Ir2 C91 38.7(4)
C88 Ir2 N3 154.9(4)
C88 Ir2 N4 126.0(4)
C88 Ir2 C87 39.1(5)
C88 Ir2 C89 38.4(5)
C88 Ir2 C90 64.9(4)
C88 Ir2 C91 65.2(4)
C89 Ir2 N3 144.8(4)
C89 Ir2 N4 98.6(4)
C89 Ir2 C91 64.4(4)
C90 Ir2 N3 107.5(4)
C90 Ir2 N4 103.2(4)
C90 Ir2 C89 38.3(5)
C90 Ir2 C91 38.6(5)
C91 Ir2 N3 93.6(3)
C91 Ir2 N4 136.9(4)
N5 Ir3 N6 78.8(3)
N5 Ir3 C97 117.2(4)
N5 Ir3 C98 156.6(4)
N5 Ir3 C99 143.9(4)
N5 Ir3 C100 105.2(4)
N5 Ir3 C101 94.3(4)
N6 Ir3 C98 123.6(3)
N10 Ir3 N5 90.8(3)
N10 Ir3 N6 88.5(3)
N10 Ir3 C97 99.7(4)
N10 Ir3 C98 96.0(4)
N10 Ir3 C99 125.1(4)
N10 Ir3 C100 162.1(4)
N10 Ir3 C101 133.9(4)
C97 Ir3 N6 161.6(4)
C97 Ir3 C98 39.6(4)
C97 Ir3 C101 38.7(5)
C99 Ir3 N6 96.6(4)
C99 Ir3 C97 65.2(5)
C99 Ir3 C98 38.0(4)
C99 Ir3 C100 40.2(4)
C99 Ir3 C101 64.9(4)
C100 Ir3 N6 102.2(4)
C100 Ir3 C97 66.1(5)
C100 Ir3 C98 66.1(4)
C100 Ir3 C101 38.8(5)
C101 Ir3 N6 137.5(4)
C101 Ir3 C98 65.1(4)
N8 Ir4 N7 77.8(3)
N8 Ir4 C108 152.3(4)
N8 Ir4 C111 111.6(4)
N12 Ir4 N7 88.7(3)
N12 Ir4 N8 88.7(3)
N12 Ir4 C107 120.6(4)
N12 Ir4 C108 94.5(4)
N12 Ir4 C109 101.7(4)
N12 Ir4 C110 139.0(5)
N12 Ir4 C111 159.1(4)
C107 Ir4 N7 99.3(4)
C107 Ir4 N8 150.6(4)
C107 Ir4 C108 38.2(5)
C107 Ir4 C111 39.6(5)
C108 Ir4 N7 129.7(4)
C108 Ir4 C111 65.2(5)
C109 Ir4 N7 164.7(4)
C109 Ir4 N8 113.3(4)
C109 Ir4 C107 65.8(5)
C109 Ir4 C108 39.2(5)
C109 Ir4 C111 66.3(6)
C110 Ir4 N7 132.1(5)
C110 Ir4 N8 96.0(4)
C110 Ir4 C107 64.0(5)
C110 Ir4 C108 64.1(5)
C110 Ir4 C109 39.6(6)
C110 Ir4 C111 37.7(6)
C111 Ir4 N7 100.3(5)
N13 Ir5 C195 123.5(5)
N13 Ir5 C196 94.7(4)
N14 Ir5 N13 79.2(3)
N14 Ir5 C195 94.6(4)
N14 Ir5 C196 116.3(4)
N21 Ir5 N13 89.9(3)
N21 Ir5 N14 89.9(3)
N21 Ir5 C193 94.5(4)
N21 Ir5 C194 108.5(4)
N21 Ir5 C195 146.5(5)
N21 Ir5 C196 153.8(4)
N21 Ir5 C197 114.9(4)
C193 Ir5 N13 136.8(4)
C193 Ir5 N14 143.6(4)
C193 Ir5 C194 38.8(5)
C193 Ir5 C195 63.3(5)
C193 Ir5 C196 64.9(4)
C194 Ir5 N13 160.6(4)
C194 Ir5 N14 106.0(4)
C194 Ir5 C195 38.5(5)
C194 Ir5 C196 66.1(4)
C196 Ir5 C195 38.5(5)
C197 Ir5 N13 100.6(4)
C197 Ir5 N14 155.2(4)
C197 Ir5 C193 39.5(4)
C197 Ir5 C194 66.7(4)
C197 Ir5 C195 64.6(5)
C197 Ir5 C196 39.0(5)
N15 Ir6 N16 78.1(3)
N15 Ir6 C204 110.6(4)
N15 Ir6 C205 94.2(4)
N15 Ir6 C207 152.5(4)
N16 Ir6 C205 131.5(4)
N23 Ir6 N15 89.9(3)
N23 Ir6 N16 88.1(3)
N23 Ir6 C203 120.4(3)
N23 Ir6 C204 159.1(4)
N23 Ir6 C205 140.1(4)
N23 Ir6 C206 102.7(4)
N23 Ir6 C207 94.8(4)
C203 Ir6 N15 149.6(4)
C203 Ir6 N16 99.1(3)
C203 Ir6 C204 39.5(4)
C203 Ir6 C205 64.8(4)
C203 Ir6 C207 37.8(4)
C204 Ir6 N16 99.8(4)
C204 Ir6 C205 38.2(5)
C206 Ir6 N15 113.3(4)
C206 Ir6 N16 163.9(4)
C206 Ir6 C203 65.2(5)
C206 Ir6 C204 66.1(4)
C206 Ir6 C205 40.1(4)
C206 Ir6 C207 39.3(5)
C207 Ir6 N16 129.0(4)
C207 Ir6 C204 65.2(4)
C207 Ir6 C205 65.4(4)
N17 Ir7 N18 78.8(3)
N22 Ir7 N17 89.4(3)
N22 Ir7 N18 87.9(3)
N22 Ir7 C214 95.2(4)
N22 Ir7 C217 139.0(4)
C213 Ir7 N17 115.7(4)
C213 Ir7 N18 162.3(4)
C213 Ir7 N22 101.7(4)
C213 Ir7 C214 39.1(5)
C213 Ir7 C216 65.9(4)
C213 Ir7 C217 40.4(5)
C214 Ir7 N17 154.8(4)
C214 Ir7 N18 126.1(4)
C215 Ir7 N17 147.3(4)
C215 Ir7 N18 96.4(4)
C215 Ir7 N22 123.0(4)
C215 Ir7 C213 65.9(4)
C215 Ir7 C214 39.3(4)
C215 Ir7 C216 39.7(5)
C215 Ir7 C217 64.2(5)
C216 Ir7 N17 108.8(4)
C216 Ir7 N18 100.7(4)
C216 Ir7 N22 161.0(4)
C216 Ir7 C214 66.0(5)
C216 Ir7 C217 36.9(5)
C217 Ir7 N17 95.3(4)
C217 Ir7 N18 133.0(4)
C217 Ir7 C214 65.4(5)
N20 Ir8 N19 78.4(3)
N20 Ir8 C224 94.4(4)
N20 Ir8 C226 147.1(4)
N24 Ir8 N19 87.2(3)
N24 Ir8 N20 89.8(3)
N24 Ir8 C223 99.9(4)
N24 Ir8 C224 136.5(4)
N24 Ir8 C225 160.2(4)
N24 Ir8 C226 123.0(4)
N24 Ir8 C227 94.9(4)
C223 Ir8 N19 165.3(4)
C223 Ir8 N20 114.3(4)
C223 Ir8 C224 39.9(5)
C223 Ir8 C225 67.0(5)
C223 Ir8 C226 66.1(5)
C223 Ir8 C227 39.6(5)
C224 Ir8 N19 136.1(4)
C225 Ir8 N19 102.6(4)
C225 Ir8 N20 108.9(4)
C225 Ir8 C224 38.7(5)
C225 Ir8 C226 39.0(5)
C226 Ir8 N19 99.2(4)
C226 Ir8 C224 64.4(5)
C227 Ir8 N19 127.4(4)
C227 Ir8 N20 153.9(4)
C227 Ir8 C224 64.9(4)
C227 Ir8 C225 65.5(5)
C227 Ir8 C226 38.5(5)
C1 N1 Ir1 108.1(6)
C1 N1 C14 102.4(8)
C14 N1 Ir1 147.7(6)
C2 N2 Ir1 108.4(6)
C2 N2 C3 101.4(8)
C3 N2 Ir1 148.0(7)
C2 N3 Ir2 109.2(7)
C2 N3 C8 103.4(8)
C8 N3 Ir2 146.6(7)
C1 N4 Ir2 109.1(6)
C1 N4 C9 101.1(8)
C9 N4 Ir2 149.6(7)
C15 N5 Ir3 109.9(6)
C15 N5 C28 101.6(8)
C28 N5 Ir3 148.1(7)
C16 N6 Ir3 108.7(6)
C16 N6 C17 101.9(8)
C17 N6 Ir3 149.4(7)
C16 N7 Ir4 109.7(6)
C16 N7 C22 102.2(8)
C22 N7 Ir4 148.1(7)
C15 N8 Ir4 109.1(6)
C15 N8 C23 103.7(8)
C23 N8 Ir4 147.1(7)
C29 N9 Ir1 119.6(8)
C33 N9 Ir1 121.1(7)
C33 N9 C29 118.5(10)
C48 N10 Ir3 120.5(7)
C48 N10 C52 119.2(10)
C52 N10 Ir3 120.1(7)
C53 N11 Ir2 120.4(7)
C57 N11 Ir2 121.0(8)
C57 N11 C53 118.2(10)
C72 N12 Ir4 119.2(7)
C76 N12 Ir4 123.1(8)
C76 N12 C72 116.2(10)
C117 N13 Ir5 108.4(7)
C117 N13 C130 102.8(8)
C130 N13 Ir5 147.9(7)
C118 N14 Ir5 107.2(6)
C118 N14 C119 103.3(8)
C119 N14 Ir5 148.5(7)
C118 N15 Ir6 110.7(6)
C118 N15 C124 102.4(8)
C124 N15 Ir6 146.7(7)
C117 N16 Ir6 108.9(6)
C117 N16 C125 102.6(8)
C125 N16 Ir6 148.3(6)
C131 N17 Ir7 108.6(7)
C131 N17 C144 103.9(9)
C144 N17 Ir7 147.3(7)
C132 N18 Ir7 107.5(6)
C132 N18 C133 102.1(8)
C133 N18 Ir7 150.1(7)
C132 N19 Ir8 108.3(7)
C132 N19 C138 103.5(9)
C138 N19 Ir8 148.1(7)
C131 N20 Ir8 108.8(7)
C131 N20 C139 102.6(8)
C139 N20 Ir8 148.3(7)
C145 N21 Ir5 122.1(8)
C145 N21 C149 116.3(10)
C149 N21 Ir5 120.8(7)
C164 N22 Ir7 122.4(7)
C164 N22 C168 118.9(9)
C168 N22 Ir7 117.9(7)
C169 N23 Ir6 122.7(7)
C169 N23 C173 119.1(9)
C173 N23 Ir6 117.2(7)
C188 N24 Ir8 119.8(7)
C192 N24 Ir8 120.7(8)
C192 N24 C188 118.0(10)
O1 S1 C233 104.9(7)
O2 S1 O1 112.9(6)
O2 S1 C233 104.4(7)
O3 S1 O1 115.4(7)
O3 S1 O2 115.7(8)
O3 S1 C233 101.4(6)
O4 S2 C234 101.7(9)
O5 S2 O4 114.6(8)
O5 S2 O6 113.7(10)
O5 S2 C234 104.8(8)
O6 S2 O4 116.8(11)
O6 S2 C234 102.8(11)
O7 S3 C235 98.9(8)
O8 S3 O7 113.1(9)
O8 S3 C235 106.3(9)
O9 S3 O7 113.5(7)
O9 S3 O8 118.4(8)
O9 S3 C235 103.8(7)
O10 S4 O11 117.1(12)
O10 S4 O12 116.8(10)
O10 S4 C236 103.3(9)
O11 S4 O12 113.8(11)
O11 S4 C236 100.3(11)
O12 S4 C236 101.8(10)
O13 S5 O14 116.5(16)
O13 S5 O15 117.3(17)
O13 S5 C237 106.2(11)
O14 S5 O15 108.4(13)
O14 S5 C237 103.2(9)
O15 S5 C237 103.3(12)
O16 S6 O17 112.3(11)
O16 S6 C238 102.2(11)
O17 S6 C238 96.3(13)
O18 S6 O16 114.2(12)
O18 S6 O17 122.7(15)
O18 S6 C238 104.7(11)
N1 C1 N4 119.9(8)
N1 C1 C2 120.8(8)
N4 C1 C2 119.2(9)
N2 C2 C1 118.9(8)
N3 C2 N2 119.1(9)
N3 C2 C1 121.8(9)
N2 C3 C4 129.5(10)
N2 C3 C8 109.5(9)
C8 C3 C4 120.9(10)
C3 C4 H4 122.6
C5 C4 C3 114.7(10)
C5 C4 H4 122.6
C4 C5 H5 118.5
C6 C5 C4 123.0(10)
C6 C5 H5 118.5
C5 C6 H6 118.7
C7 C6 C5 122.7(11)
C7 C6 H6 118.7
C6 C7 H7 121.9
C6 C7 C8 116.1(11)
C8 C7 H7 121.9
N3 C8 C3 106.7(8)
N3 C8 C7 130.7(9)
C3 C8 C7 122.5(9)
N4 C9 C10 131.3(10)
N4 C9 C14 109.2(8)
C10 C9 C14 119.5(10)
C9 C10 H10 120.7
C11 C10 C9 118.6(11)
C11 C10 H10 120.7
C10 C11 H11 119.0
C10 C11 C12 122.1(11)
C12 C11 H11 119.0
C11 C12 H12 119.8
C13 C12 C11 120.3(11)
C13 C12 H12 119.8
C12 C13 H13 121.2
C14 C13 C12 117.6(11)
C14 C13 H13 121.2
N1 C14 C9 107.4(8)
C13 C14 N1 130.6(9)
C13 C14 C9 121.9(9)
N5 C15 C16 119.4(9)
N8 C15 N5 118.7(9)
N8 C15 C16 121.4(9)
N6 C16 C15 119.8(8)
N7 C16 N6 120.3(8)
N7 C16 C15 119.0(9)
N6 C17 C18 131.6(10)
N6 C17 C22 108.3(9)
C18 C17 C22 120.0(9)
C17 C18 H18 121.3
C19 C18 C17 117.4(11)
C19 C18 H18 121.3
C18 C19 H19 119.0
C18 C19 C20 122.0(11)
C20 C19 H19 119.0
C19 C20 H20 118.8
C21 C20 C19 122.5(11)
C21 C20 H20 118.8
C20 C21 H21 122.2
C22 C21 C20 115.6(11)
C22 C21 H21 122.2
N7 C22 C17 107.3(9)
C21 C22 N7 130.1(10)
C21 C22 C17 122.6(9)
N8 C23 C24 130.8(10)
N8 C23 C28 108.4(8)
C24 C23 C28 120.8(10)
C23 C24 H24 122.3
C25 C24 C23 115.4(11)
C25 C24 H24 122.3
C24 C25 H25 118.2
C26 C25 C24 123.5(11)
C26 C25 H25 118.2
C25 C26 H26 119.5
C25 C26 C27 121.1(10)
C27 C26 H26 119.5
C26 C27 H27 120.9
C28 C27 C26 118.2(11)
C28 C27 H27 120.9
N5 C28 C23 107.6(8)
C27 C28 N5 131.2(10)
C27 C28 C23 121.1(9)
N9 C29 H29 119.3
N9 C29 C30 121.4(10)
C30 C29 H29 119.3
C29 C30 H30 119.6
C29 C30 C31 120.8(10)
C31 C30 H30 119.6
C30 C31 C34 122.8(11)
C32 C31 C30 116.4(10)
C32 C31 C34 120.7(11)
C31 C32 H32 119.9
C31 C32 C33 120.2(10)
C33 C32 H32 119.9
N9 C33 C32 122.3(11)
N9 C33 H33 118.8
C32 C33 H33 118.8
C31 C34 H34A 108.3
C31 C34 H34B 108.3
H34A C34 H34B 107.4
C35 C34 C31 115.9(11)
C35 C34 H34A 108.3
C35 C34 H34B 108.3
C36 C35 C34 122.2(14)
C36 C35 C40 116.6(13)
C40 C35 C34 121.2(15)
C35 C36 H36 118.8
C35 C36 C37 122.5(12)
C37 C36 H36 118.8
C36 C37 H37 120.6
C38 C37 C36 118.8(13)
C38 C37 H37 120.6
C37 C38 C39 117.3(13)
C37 C38 C41 120.4(12)
C39 C38 C41 122.2(13)
C38 C39 H39 117.7
C40 C39 C38 124.5(18)
C40 C39 H39 117.7
C35 C40 H40 119.9
C39 C40 C35 120.1(16)
C39 C40 H40 119.9
C42 C41 C38 123.0(12)
C42 C41 C46 115.6(12)
C46 C41 C38 121.2(12)
C41 C42 H42 120.1
C43 C42 C41 119.7(12)
C43 C42 H42 120.1
C42 C43 H43 118.6
C44 C43 C42 122.8(11)
C44 C43 H43 118.6
C43 C44 C47 123.0(11)
C45 C44 C43 116.5(12)
C45 C44 C47 120.6(12)
C44 C45 H45 118.3
C46 C45 C44 123.4(15)
C46 C45 H45 118.3
C41 C46 H46 119.2
C45 C46 C41 121.7(14)
C45 C46 H46 119.2
C44 C47 H47A 108.9
C44 C47 H47B 108.9
H47A C47 H47B 107.8
C50 C47 C44 113.1(9)
C50 C47 H47A 108.9
C50 C47 H47B 108.9
N10 C48 H48 119.3
N10 C48 C49 121.5(10)
C49 C48 H48 119.3
C48 C49 H49 120.8
C48 C49 C50 118.4(10)
C50 C49 H49 120.8
C49 C50 C47 118.7(10)
C51 C50 C47 122.6(10)
C51 C50 C49 118.6(10)
C50 C51 H51 119.9
C50 C51 C52 120.1(10)
C52 C51 H51 119.9
N10 C52 C51 122.0(11)
N10 C52 H52 119.0
C51 C52 H52 119.0
N11 C53 H53 120.1
N11 C53 C54 119.8(10)
C54 C53 H53 120.1
C53 C54 H54 119.0
C55 C54 C53 121.9(11)
C55 C54 H54 119.0
C54 C55 C56 118.0(11)
C54 C55 C58 121.8(11)
C56 C55 C58 120.1(11)
C55 C56 H56 120.8
C55 C56 C57 118.3(11)
C57 C56 H56 120.8
N11 C57 C56 123.7(12)
N11 C57 H57 118.2
C56 C57 H57 118.2
C55 C58 H58A 109.1
C55 C58 H58B 109.1
H58A C58 H58B 107.9
C59 C58 C55 112.3(9)
C59 C58 H58A 109.1
C59 C58 H58B 109.1
C60 C59 C58 121.6(11)
C60 C59 C64 116.7(12)
C64 C59 C58 121.6(13)
C59 C60 H60 119.3
C59 C60 C61 121.4(11)
C61 C60 H60 119.3
C60 C61 H61 120.2
C62 C61 C60 119.5(12)
C62 C61 H61 120.2
C61 C62 C65 121.3(12)
C63 C62 C61 117.5(12)
C63 C62 C65 121.2(12)
C62 C63 H63 117.8
C62 C63 C64 124.5(13)
C64 C63 H63 117.8
C59 C64 H64 120.0
C63 C64 C59 120.1(14)
C63 C64 H64 120.0
C66 C65 C62 121.5(12)
C70 C65 C62 121.2(13)
C70 C65 C66 117.3(14)
C65 C66 H66 120.1
C67 C66 C65 119.8(14)
C67 C66 H66 120.1
C66 C67 H67 118.4
C66 C67 C68 123.1(14)
C68 C67 H67 118.4
C67 C68 C71 122.4(14)
C69 C68 C67 116.8(13)
C69 C68 C71 120.7(15)
C68 C69 H69 119.9
C68 C69 C70 120.2(15)
C70 C69 H69 119.9
C65 C70 C69 122.2(16)
C65 C70 H70 118.9
C69 C70 H70 118.9
C68 C71 H71A 108.6
C68 C71 H71B 108.6
C68 C71 C74 114.6(13)
H71A C71 H71B 107.6
C74 C71 H71A 108.6
C74 C71 H71B 108.6
N12 C72 H72 119.5
C73 C72 N12 121.0(10)
C73 C72 H72 119.5
C72 C73 H73 118.6
C74 C73 C72 122.8(11)
C74 C73 H73 118.6
C73 C74 C71 120.1(12)
C73 C74 C75 116.4(11)
C75 C74 C71 123.5(12)
C74 C75 H75 119.9
C74 C75 C76 120.2(10)
C76 C75 H75 119.9
N12 C76 C75 123.2(11)
N12 C76 H76 118.4
C75 C76 H76 118.4
C78 C77 Ir1 69.4(5)
C78 C77 C82 127.6(12)
C81 C77 Ir1 70.2(5)
C81 C77 C78 108.1(10)
C81 C77 C82 124.2(11)
C82 C77 Ir1 129.1(9)
C77 C78 Ir1 71.8(5)
C77 C78 C83 124.7(11)
C79 C78 Ir1 70.4(6)
C79 C78 C77 108.9(10)
C79 C78 C83 126.4(11)
C83 C78 Ir1 124.6(8)
C78 C79 Ir1 71.0(6)
C78 C79 C80 107.7(10)
C78 C79 C84 126.9(11)
C80 C79 Ir1 70.4(6)
C80 C79 C84 124.9(11)
C84 C79 Ir1 130.3(8)
C79 C80 Ir1 69.5(6)
C79 C80 C85 125.1(11)
C81 C80 Ir1 70.9(5)
C81 C80 C79 106.9(9)
C81 C80 C85 128.0(11)
C85 C80 Ir1 123.9(8)
C77 C81 Ir1 71.4(6)
C77 C81 C80 108.4(9)
C77 C81 C86 127.1(10)
C80 C81 Ir1 70.0(5)
C80 C81 C86 124.5(10)
C86 C81 Ir1 124.1(7)
C77 C82 H82A 109.5
C77 C82 H82B 109.5
C77 C82 H82C 109.5
H82A C82 H82B 109.5
H82A C82 H82C 109.5
H82B C82 H82C 109.5
C78 C83 H83A 109.5
C78 C83 H83B 109.5
C78 C83 H83C 109.5
H83A C83 H83B 109.5
H83A C83 H83C 109.5
H83B C83 H83C 109.5
C79 C84 H84A 109.5
C79 C84 H84B 109.5
C79 C84 H84C 109.5
H84A C84 H84B 109.5
H84A C84 H84C 109.5
H84B C84 H84C 109.5
C80 C85 H85A 109.5
C80 C85 H85B 109.5
C80 C85 H85C 109.5
H85A C85 H85B 109.5
H85A C85 H85C 109.5
H85B C85 H85C 109.5
C81 C86 H86A 109.5
C81 C86 H86B 109.5
C81 C86 H86C 109.5
H86A C86 H86B 109.5
H86A C86 H86C 109.5
H86B C86 H86C 109.5
C88 C87 Ir2 69.9(6)
C88 C87 C91 108.3(10)
C88 C87 C92 125.0(12)
C91 C87 Ir2 72.0(7)
C91 C87 C92 126.5(12)
C92 C87 Ir2 127.5(10)
C87 C88 Ir2 71.0(6)
C87 C88 C93 125.6(13)
C89 C88 Ir2 72.6(7)
C89 C88 C87 108.1(10)
C89 C88 C93 126.0(13)
C93 C88 Ir2 127.6(9)
C88 C89 Ir2 68.9(7)
C88 C89 C90 108.2(11)
C88 C89 C94 126.2(12)
C90 C89 Ir2 70.4(6)
C90 C89 C94 125.7(13)
C94 C89 Ir2 126.6(9)
C89 C90 Ir2 71.3(6)
C89 C90 C91 108.4(10)
C89 C90 C95 127.5(12)
C91 C90 Ir2 71.3(6)
C91 C90 C95 123.8(11)
C95 C90 Ir2 128.3(9)
C87 C91 Ir2 69.3(6)
C87 C91 C90 107.0(10)
C87 C91 C96 126.8(12)
C90 C91 Ir2 70.1(6)
C90 C91 C96 126.1(11)
C96 C91 Ir2 128.7(9)
C87 C92 H92A 109.5
C87 C92 H92B 109.5
C87 C92 H92C 109.5
H92A C92 H92B 109.5
H92A C92 H92C 109.5
H92B C92 H92C 109.5
C88 C93 H93A 109.5
C88 C93 H93B 109.5
C88 C93 H93C 109.5
H93A C93 H93B 109.5
H93A C93 H93C 109.5
H93B C93 H93C 109.5
C89 C94 H94A 109.5
C89 C94 H94B 109.5
C89 C94 H94C 109.5
H94A C94 H94B 109.5
H94A C94 H94C 109.5
H94B C94 H94C 109.5
C90 C95 H95A 109.5
C90 C95 H95B 109.5
C90 C95 H95C 109.5
H95A C95 H95B 109.5
H95A C95 H95C 109.5
H95B C95 H95C 109.5
C91 C96 H96A 109.5
C91 C96 H96B 109.5
C91 C96 H96C 109.5
H96A C96 H96B 109.5
H96A C96 H96C 109.5
H96B C96 H96C 109.5
C98 C97 Ir3 71.4(5)
C98 C97 C102 125.1(11)
C101 C97 Ir3 70.8(7)
C101 C97 C98 107.3(10)
C101 C97 C102 127.3(10)
C102 C97 Ir3 127.6(10)
C97 C98 Ir3 69.0(6)
C99 C98 Ir3 69.5(6)
C99 C98 C97 107.0(9)
C99 C98 C103 129.2(11)
C103 C98 Ir3 130.1(8)
C103 C98 C97 123.6(11)
C98 C99 Ir3 72.5(6)
C98 C99 C100 110.0(10)
C98 C99 C104 128.3(11)
C100 C99 Ir3 70.1(6)
C104 C99 Ir3 128.0(9)
C104 C99 C100 121.4(12)
C99 C100 Ir3 69.7(6)
C99 C100 C105 127.4(12)
C101 C100 Ir3 70.8(6)
C101 C100 C99 105.3(10)
C101 C100 C105 127.1(11)
C105 C100 Ir3 128.0(9)
C97 C101 Ir3 70.5(6)
C97 C101 C100 110.3(10)
C97 C101 C106 125.0(11)
C100 C101 Ir3 70.4(6)
C100 C101 C106 124.7(11)
C106 C101 Ir3 126.3(8)
C97 C102 H10A 109.5
C97 C102 H10B 109.5
C97 C102 H10C 109.5
H10A C102 H10B 109.5
H10A C102 H10C 109.5
H10B C102 H10C 109.5
C98 C103 H10D 109.5
C98 C103 H10E 109.5
C98 C103 H10F 109.5
H10D C103 H10E 109.5
H10D C103 H10F 109.5
H10E C103 H10F 109.5
C99 C104 H10G 109.5
C99 C104 H10H 109.5
C99 C104 H10I 109.5
H10G C104 H10H 109.5
H10G C104 H10I 109.5
H10H C104 H10I 109.5
C100 C105 H10J 109.5
C100 C105 H10K 109.5
C100 C105 H10L 109.5
H10J C105 H10K 109.5
H10J C105 H10L 109.5
H10K C105 H10L 109.5
C101 C106 H10M 109.5
C101 C106 H10N 109.5
C101 C106 H10O 109.5
H10M C106 H10N 109.5
H10M C106 H10O 109.5
H10N C106 H10O 109.5
C108 C107 Ir4 71.4(6)
C108 C107 C111 108.6(12)
C108 C107 C112 126.3(12)
C111 C107 Ir4 71.0(7)
C111 C107 C112 125.0(13)
C112 C107 Ir4 126.9(8)
C107 C108 Ir4 70.4(6)
C107 C108 C109 109.1(11)
C107 C108 C113 126.1(12)
C109 C108 Ir4 69.1(6)
C109 C108 C113 124.7(12)
C113 C108 Ir4 125.8(8)
C108 C109 Ir4 71.7(6)
C108 C109 C114 125.4(13)
C110 C109 Ir4 69.8(7)
C110 C109 C108 104.3(12)
C110 C109 C114 129.8(13)
C114 C109 Ir4 127.8(9)
C109 C110 Ir4 70.6(7)
C109 C110 C115 123.1(15)
C111 C110 Ir4 73.3(7)
C111 C110 C109 112.8(11)
C111 C110 C115 124.0(15)
C115 C110 Ir4 126.0(8)
C107 C111 Ir4 69.4(7)
C107 C111 C116 125.5(15)
C110 C111 Ir4 69.0(7)
C110 C111 C107 104.9(13)
C110 C111 C116 129.6(14)
C116 C111 Ir4 125.7(11)
C107 C112 H11A 109.5
C107 C112 H11B 109.5
C107 C112 H11C 109.5
H11A C112 H11B 109.5
H11A C112 H11C 109.5
H11B C112 H11C 109.5
C108 C113 H11D 109.5
C108 C113 H11E 109.5
C108 C113 H11F 109.5
H11D C113 H11E 109.5
H11D C113 H11F 109.5
H11E C113 H11F 109.5
C109 C114 H11G 109.5
C109 C114 H11H 109.5
C109 C114 H11I 109.5
H11G C114 H11H 109.5
H11G C114 H11I 109.5
H11H C114 H11I 109.5
C110 C115 H11J 109.5
C110 C115 H11K 109.5
C110 C115 H11L 109.5
H11J C115 H11K 109.5
H11J C115 H11L 109.5
H11K C115 H11L 109.5
C111 C116 H11M 109.5
C111 C116 H11N 109.5
C111 C116 H11O 109.5
H11M C116 H11N 109.5
H11M C116 H11O 109.5
H11N C116 H11O 109.5
N13 C117 C118 119.0(9)
N16 C117 N13 119.6(9)
N16 C117 C118 120.8(9)
N14 C118 C117 121.9(9)
N15 C118 N14 118.8(9)
N15 C118 C117 119.2(9)
N14 C119 C120 131.5(10)
N14 C119 C124 109.0(8)
C120 C119 C124 119.3(9)
C119 C120 H120 121.0
C121 C120 C119 117.9(10)
C121 C120 H120 121.0
C120 C121 H121 118.9
C120 C121 C122 122.3(10)
C122 C121 H121 118.9
C121 C122 H122 119.9
C123 C122 C121 120.3(10)
C123 C122 H122 119.9
C122 C123 H123 121.2
C124 C123 C122 117.7(10)
C124 C123 H123 121.2
C119 C124 N15 106.5(8)
C123 C124 N15 131.0(10)
C123 C124 C119 122.5(10)
N16 C125 C130 106.9(8)
C126 C125 N16 131.4(10)
C126 C125 C130 121.5(10)
C125 C126 H126 121.2
C127 C126 C125 117.6(10)
C127 C126 H126 121.2
C126 C127 H127 119.3
C126 C127 C128 121.4(10)
C128 C127 H127 119.3
C127 C128 H128 119.0
C127 C128 C129 122.0(10)
C129 C128 H128 119.0
C128 C129 H129 121.2
C130 C129 C128 117.6(9)
C130 C129 H129 121.2
N13 C130 C125 108.1(8)
C129 C130 N13 131.6(9)
C129 C130 C125 119.9(9)
N17 C131 N20 117.6(9)
N17 C131 C132 121.4(10)
N20 C131 C132 120.8(9)
N18 C132 C131 120.4(9)
N19 C132 N18 117.6(9)
N19 C132 C131 120.8(10)
N18 C133 C134 129.3(10)
N18 C133 C138 109.4(9)
C138 C133 C134 121.2(10)
C133 C134 H134 121.8
C135 C134 C133 116.3(11)
C135 C134 H134 121.8
C134 C135 H135 118.6
C134 C135 C136 122.8(12)
C136 C135 H135 118.6
C135 C136 H136 118.8
C135 C136 C137 122.5(11)
C137 C136 H136 118.8
C136 C137 H137 122.2
C138 C137 C136 115.6(11)
C138 C137 H137 122.2
C133 C138 N19 107.3(9)
C137 C138 N19 131.1(11)
C137 C138 C133 121.5(10)
N20 C139 C144 108.5(9)
C140 C139 N20 130.1(11)
C140 C139 C144 121.3(10)
C139 C140 H140 121.7
C141 C140 C139 116.6(12)
C141 C140 H140 121.7
C140 C141 H141 119.2
C142 C141 C140 121.6(11)
C142 C141 H141 119.2
C141 C142 H142 119.4
C143 C142 C141 121.3(11)
C143 C142 H142 119.4
C142 C143 H143 120.9
C144 C143 C142 118.3(12)
C144 C143 H143 120.9
N17 C144 C139 107.3(9)
C143 C144 N17 131.8(11)
C143 C144 C139 120.9(10)
N21 C145 H145 118.3
N21 C145 C146 123.4(11)
C146 C145 H145 118.3
C145 C146 H146 119.9
C147 C146 C145 120.2(10)
C147 C146 H146 119.9
C146 C147 C148 115.4(11)
C146 C147 C150 123.1(11)
C148 C147 C150 121.3(12)
C147 C148 H148 119.7
C149 C148 C147 120.6(11)
C149 C148 H148 119.7
N21 C149 C148 123.9(11)
N21 C149 H149 118.1
C148 C149 H149 118.1
C147 C150 H15A 107.9
C147 C150 H15B 107.9
C147 C150 C151 117.7(14)
H15A C150 H15B 107.2
C151 C150 H15A 107.9
C151 C150 H15B 107.9
C152 C151 C150 122.7(16)
C156 C151 C150 120.2(17)
C156 C151 C152 117.1(17)
C151 C152 H152 118.8
C151 C152 C153 122.5(14)
C153 C152 H152 118.8
C152 C153 H153 118.9
C154 C153 C152 122.2(12)
C154 C153 H153 118.9
C153 C154 C155 116.8(14)
C153 C154 C157 122.9(11)
C155 C154 C157 120.2(13)
C154 C155 H155 120.5
C156 C155 C154 118.9(17)
C156 C155 H155 120.5
C151 C156 C155 122(2)
C151 C156 H156 118.9
C155 C156 H156 118.9
C158 C157 C154 124.0(14)
C158 C157 C162 115.3(14)
C162 C157 C154 120.6(12)
C157 C158 H158 118.8
C157 C158 C159 122.5(14)
C159 C158 H158 118.8
C158 C159 H159 119.1
C158 C159 C160 121.8(12)
C160 C159 H159 119.1
C159 C160 C163 122.7(11)
C161 C160 C159 116.5(13)
C161 C160 C163 120.8(13)
C160 C161 H161 119.8
C162 C161 C160 120.5(15)
C162 C161 H161 119.8
C157 C162 H162 118.3
C161 C162 C157 123.3(14)
C161 C162 H162 118.3
C160 C163 H16A 109.2
C160 C163 H16B 109.2
H16A C163 H16B 107.9
C166 C163 C160 112.1(9)
C166 C163 H16A 109.2
C166 C163 H16B 109.2
N22 C164 H164 118.4
N22 C164 C165 123.2(11)
C165 C164 H164 118.4
C164 C165 H165 120.4
C166 C165 C164 119.2(10)
C166 C165 H165 120.4
C165 C166 C163 122.4(11)
C165 C166 C167 115.7(10)
C167 C166 C163 121.9(11)
C166 C167 H167 118.8
C168 C167 C166 122.4(11)
C168 C167 H167 118.8
N22 C168 C167 120.5(10)
N22 C168 H168 119.8
C167 C168 H168 119.8
N23 C169 H169 118.1
N23 C169 C170 123.9(10)
C170 C169 H169 118.1
C169 C170 H170 120.7
C169 C170 C171 118.7(10)
C171 C170 H170 120.7
C170 C171 C174 123.0(11)
C172 C171 C170 116.6(10)
C172 C171 C174 120.3(10)
C171 C172 H172 120.2
C173 C172 C171 119.5(9)
C173 C172 H172 120.2
N23 C173 C172 122.0(9)
N23 C173 H173 119.0
C172 C173 H173 119.0
C171 C174 H17A 109.3
C171 C174 H17B 109.3
H17A C174 H17B 107.9
C175 C174 C171 111.7(10)
C175 C174 H17A 109.3
C175 C174 H17B 109.3
C176 C175 C174 122.4(12)
C176 C175 C180 117.2(13)
C180 C175 C174 120.4(13)
C175 C176 H176 118.8
C175 C176 C177 122.5(11)
C177 C176 H176 118.8
C176 C177 H177 119.8
C176 C177 C178 120.4(13)
C178 C177 H177 119.8
C177 C178 C181 122.7(14)
C179 C178 C177 116.2(13)
C179 C178 C181 121.1(12)
C178 C179 H179 118.3
C180 C179 C178 123.4(13)
C180 C179 H179 118.3
C175 C180 H180 119.9
C179 C180 C175 120.3(15)
C179 C180 H180 119.9
C182 C181 C178 122.0(12)
C182 C181 C186 117.1(15)
C186 C181 C178 120.9(14)
C181 C182 H182 120.9
C181 C182 C183 118.1(13)
C183 C182 H182 120.9
C182 C183 H183 118.2
C184 C183 C182 123.6(14)
C184 C183 H183 118.2
C183 C184 C185 118.8(14)
C183 C184 C187 120.9(14)
C185 C184 C187 120.3(15)
C184 C185 H185 120.2
C184 C185 C186 119.6(17)
C186 C185 H185 120.2
C181 C186 H186 118.9
C185 C186 C181 122.2(17)
C185 C186 H186 118.9
C184 C187 H18A 108.6
C184 C187 H18B 108.6
H18A C187 H18B 107.6
C190 C187 C184 114.6(13)
C190 C187 H18A 108.6
C190 C187 H18B 108.6
N24 C188 H188 118.9
N24 C188 C189 122.2(11)
C189 C188 H188 118.9
C188 C189 H189 119.6
C190 C189 C188 120.9(12)
C190 C189 H189 119.6
C189 C190 C187 120.4(13)
C189 C190 C191 116.5(12)
C191 C190 C187 123.1(12)
C190 C191 H191 119.7
C190 C191 C192 120.5(12)
C192 C191 H191 119.7
N24 C192 C191 121.8(12)
N24 C192 H192 119.1
C191 C192 H192 119.1
C194 C193 Ir5 70.7(6)
C194 C193 C197 110.2(11)
C194 C193 C198 123.4(11)
C197 C193 Ir5 69.9(6)
C197 C193 C198 126.4(11)
C198 C193 Ir5 123.8(9)
C193 C194 Ir5 70.6(7)
C193 C194 C195 105.3(11)
C193 C194 C199 128.3(12)
C195 C194 Ir5 71.8(7)
C195 C194 C199 125.5(12)
C199 C194 Ir5 130.2(9)
C194 C195 Ir5 69.7(7)
C194 C195 C196 110.5(11)
C194 C195 C200 125.7(12)
C196 C195 Ir5 70.0(6)
C196 C195 C200 123.5(13)
C200 C195 Ir5 122.5(9)
C195 C196 Ir5 71.5(7)
C195 C196 C197 107.3(10)
C195 C196 C201 128.1(12)
C197 C196 Ir5 69.8(6)
C197 C196 C201 124.6(12)
C201 C196 Ir5 125.0(8)
C193 C197 Ir5 70.6(6)
C193 C197 C202 126.0(12)
C196 C197 Ir5 71.2(6)
C196 C197 C193 106.5(10)
C196 C197 C202 126.9(11)
C202 C197 Ir5 130.4(8)
C193 C198 H19A 109.5
C193 C198 H19B 109.5
C193 C198 H19C 109.5
H19A C198 H19B 109.5
H19A C198 H19C 109.5
H19B C198 H19C 109.5
C194 C199 H19D 109.5
C194 C199 H19E 109.5
C194 C199 H19F 109.5
H19D C199 H19E 109.5
H19D C199 H19F 109.5
H19E C199 H19F 109.5
C195 C200 H20A 109.5
C195 C200 H20B 109.5
C195 C200 H20C 109.5
H20A C200 H20B 109.5
H20A C200 H20C 109.5
H20B C200 H20C 109.5
C196 C201 H20D 109.5
C196 C201 H20E 109.5
C196 C201 H20F 109.5
H20D C201 H20E 109.5
H20D C201 H20F 109.5
H20E C201 H20F 109.5
C197 C202 H20G 109.5
C197 C202 H20H 109.5
C197 C202 H20I 109.5
H20G C202 H20H 109.5
H20G C202 H20I 109.5
H20H C202 H20I 109.5
C204 C203 Ir6 70.9(6)
C204 C203 C208 124.1(9)
C207 C203 Ir6 71.6(6)
C207 C203 C204 109.5(10)
C207 C203 C208 126.3(9)
C208 C203 Ir6 126.9(7)
C203 C204 Ir6 69.6(6)
C203 C204 C209 125.3(11)
C205 C204 Ir6 72.1(6)
C205 C204 C203 107.5(10)
C205 C204 C209 127.2(11)
C209 C204 Ir6 125.8(8)
C204 C205 Ir6 69.7(6)
C204 C205 C206 107.2(10)
C204 C205 C210 126.2(12)
C206 C205 Ir6 67.6(5)
C210 C205 Ir6 126.2(9)
C210 C205 C206 126.6(12)
C205 C206 Ir6 72.3(5)
C207 C206 Ir6 71.4(6)
C207 C206 C205 106.9(10)
C207 C206 C211 127.8(11)
C211 C206 Ir6 129.7(9)
C211 C206 C205 124.4(12)
C203 C207 Ir6 70.6(6)
C203 C207 C206 108.7(9)
C203 C207 C212 127.4(11)
C206 C207 Ir6 69.4(6)
C206 C207 C212 123.9(11)
C212 C207 Ir6 126.0(7)
C203 C208 H20J 109.5
C203 C208 H20K 109.5
C203 C208 H20L 109.5
H20J C208 H20K 109.5
H20J C208 H20L 109.5
H20K C208 H20L 109.5
C204 C209 H20M 109.5
C204 C209 H20N 109.5
C204 C209 H20O 109.5
H20M C209 H20N 109.5
H20M C209 H20O 109.5
H20N C209 H20O 109.5
C205 C210 H21A 109.5
C205 C210 H21B 109.5
C205 C210 H21C 109.5
H21A C210 H21B 109.5
H21A C210 H21C 109.5
H21B C210 H21C 109.5
C206 C211 H21D 109.5
C206 C211 H21E 109.5
C206 C211 H21F 109.5
H21D C211 H21E 109.5
H21D C211 H21F 109.5
H21E C211 H21F 109.5
C207 C212 H21G 109.5
C207 C212 H21H 109.5
C207 C212 H21I 109.5
H21G C212 H21H 109.5
H21G C212 H21I 109.5
H21H C212 H21I 109.5
C214 C213 Ir7 71.5(6)
C214 C213 C217 106.0(10)
C214 C213 C218 125.8(11)
C217 C213 Ir7 70.4(6)
C217 C213 C218 127.4(12)
C218 C213 Ir7 131.0(9)
C213 C214 Ir7 69.4(6)
C213 C214 C215 107.2(10)
C213 C214 C219 126.6(10)
C215 C214 Ir7 69.0(6)
C215 C214 C219 126.1(11)
C219 C214 Ir7 127.1(8)
C214 C215 Ir7 71.8(6)
C214 C215 C216 108.4(10)
C214 C215 C220 125.0(12)
C216 C215 Ir7 70.6(6)
C216 C215 C220 126.3(11)
C220 C215 Ir7 128.1(8)
C215 C216 Ir7 69.7(5)
C215 C216 C221 123.8(14)
C217 C216 Ir7 72.1(6)
C217 C216 C215 108.3(10)
C217 C216 C221 127.7(15)
C221 C216 Ir7 127.3(9)
C213 C217 Ir7 69.2(6)
C213 C217 C222 124.0(13)
C216 C217 Ir7 71.0(6)
C216 C217 C213 110.0(12)
C216 C217 C222 126.0(13)
C222 C217 Ir7 126.1(9)
C213 C218 H21J 109.5
C213 C218 H21K 109.5
C213 C218 H21L 109.5
H21J C218 H21K 109.5
H21J C218 H21L 109.5
H21K C218 H21L 109.5
C214 C219 H21M 109.5
C214 C219 H21N 109.5
C214 C219 H21O 109.5
H21M C219 H21N 109.5
H21M C219 H21O 109.5
H21N C219 H21O 109.5
C215 C220 H22A 109.5
C215 C220 H22B 109.5
C215 C220 H22C 109.5
H22A C220 H22B 109.5
H22A C220 H22C 109.5
H22B C220 H22C 109.5
C216 C221 H22D 109.5
C216 C221 H22E 109.5
C216 C221 H22F 109.5
H22D C221 H22E 109.5
H22D C221 H22F 109.5
H22E C221 H22F 109.5
C217 C222 H22G 109.5
C217 C222 H22H 109.5
C217 C222 H22I 109.5
H22G C222 H22H 109.5
H22G C222 H22I 109.5
H22H C222 H22I 109.5
C224 C223 Ir8 71.7(7)
C224 C223 C228 126.3(12)
C227 C223 Ir8 70.7(7)
C227 C223 C224 105.3(11)
C227 C223 C228 127.7(13)
C228 C223 Ir8 129.1(9)
C223 C224 Ir8 68.5(6)
C225 C224 Ir8 69.5(6)
C225 C224 C223 109.0(10)
C225 C224 C229 126.9(13)
C229 C224 Ir8 125.9(8)
C229 C224 C223 124.1(13)
C224 C225 Ir8 71.7(6)
C224 C225 C226 107.3(12)
C224 C225 C230 124.6(12)
C226 C225 Ir8 71.0(6)
C226 C225 C230 127.7(13)
C230 C225 Ir8 128.6(10)
C225 C226 Ir8 70.0(6)
C225 C226 C231 125.5(13)
C227 C226 Ir8 70.1(6)
C227 C226 C225 108.7(11)
C227 C226 C231 125.8(11)
C231 C226 Ir8 125.1(9)
C223 C227 Ir8 69.7(6)
C223 C227 C232 124.1(12)
C226 C227 Ir8 71.4(7)
C226 C227 C223 109.5(11)
C226 C227 C232 126.4(11)
C232 C227 Ir8 126.3(8)
C223 C228 H22J 109.5
C223 C228 H22K 109.5
C223 C228 H22L 109.5
H22J C228 H22K 109.5
H22J C228 H22L 109.5
H22K C228 H22L 109.5
C224 C229 H22M 109.5
C224 C229 H22N 109.5
C224 C229 H22O 109.5
H22M C229 H22N 109.5
H22M C229 H22O 109.5
H22N C229 H22O 109.5
C225 C230 H23A 109.5
C225 C230 H23B 109.5
C225 C230 H23C 109.5
H23A C230 H23B 109.5
H23A C230 H23C 109.5
H23B C230 H23C 109.5
C226 C231 H23D 109.5
C226 C231 H23E 109.5
C226 C231 H23F 109.5
H23D C231 H23E 109.5
H23D C231 H23F 109.5
H23E C231 H23F 109.5
C227 C232 H23G 109.5
C227 C232 H23H 109.5
C227 C232 H23I 109.5
H23G C232 H23H 109.5
H23G C232 H23I 109.5
H23H C232 H23I 109.5
F1 C233 S1 114.1(11)
F1 C233 F2 106.2(12)
F1 C233 F3 108.1(14)
F2 C233 S1 111.4(10)
F2 C233 F3 104.3(12)
F3 C233 S1 112.1(9)
F4 C234 S2 106.7(14)
F4 C234 F6 109.7(16)
F5 C234 S2 108.8(13)
F5 C234 F4 109.5(19)
F5 C234 F6 114.2(19)
F6 C234 S2 107.6(15)
F7 C235 S3 111.5(13)
F7 C235 F9 102.1(14)
F8 C235 S3 114.6(13)
F8 C235 F7 112.5(18)
F8 C235 F9 106.1(19)
F9 C235 S3 109.0(14)
F10 C236 S4 112.0(17)
F10 C236 F11 106.8(17)
F10 C236 F12 105.9(19)
F11 C236 S4 110.0(13)
F12 C236 S4 114.1(15)
F12 C236 F11 108(2)
F13 C237 S5 113.2(14)
F13 C237 F14 105.3(17)
F13 C237 F15 107(2)
F14 C237 S5 113.1(16)
F14 C237 F15 106(2)
F15 C237 S5 112.0(15)
F16 C238 S6 113.6(18)
F16 C238 F17 101(2)
F17 C238 S6 113.7(17)
F18 C238 S6 114.3(19)
F18 C238 F16 103(2)
F18 C238 F17 110(2)
O19 S7 C239 100.2(19)
O20 S7 O19 117(3)
O20 S7 O21 116(2)
O20 S7 C239 104.6(18)
O21 S7 O19 115(3)
O21 S7 C239 100(2)
F19 C239 S7 110.7(17)
F19 C239 F21 102(3)
F20 C239 S7 119(2)
F20 C239 F19 107(2)
F20 C239 F21 98(3)
F21 C239 S7 119(2)
O19' S7' O20' 119(3)
O19' S7' O21' 114(3)
O19' S7' C339 104(2)
O20' S7' O21' 112(3)
O20' S7' C339 106(3)
O21' S7' C339 100(2)
F19' C339 S7' 112.5(17)
F20' C339 S7' 108.9(19)
F20' C339 F19' 108(2)
F20' C339 F21' 112.3(17)
F21' C339 S7' 107.1(18)
F21' C339 F19' 108(2)
H24A C241 H24B 109.5
H24A C241 H24C 109.5
H24B C241 H24C 109.5
C242 C241 H24A 109.5
C242 C241 H24B 109.5
C242 C241 H24C 109.5
C241 C242 H24D 111.4
C241 C242 H24E 111.4
C241 C242 O25 102(2)
H24D C242 H24E 109.2
O25 C242 H24D 111.4
O25 C242 H24E 111.4
H24F C243 H24G 108.8
C244 C243 H24F 110.6
C244 C243 H24G 110.6
O25 C243 H24F 110.6
O25 C243 H24G 110.6
O25 C243 C244 105(2)
C243 C244 H24H 109.5
C243 C244 H24I 109.5
C243 C244 H24J 109.5
H24H C244 H24I 109.5
H24H C244 H24J 109.5
H24I C244 H24J 109.5
C243 O25 C242 123(2)
N25 C245 C246 168(3)
C245 C246 H24K 109.5
C245 C246 H24L 109.5
C245 C246 H24M 109.5
H24K C246 H24L 109.5
H24K C246 H24M 109.5
H24L C246 H24M 109.5
N26 C247 C248 176(3)
C247 C248 H24N 109.5
C247 C248 H24O 109.5
C247 C248 H24P 109.5
H24N C248 H24O 109.5
H24N C248 H24P 109.5
H24O C248 H24P 109.5
N27 C249 C250 168(6)
C249 C250 H25A 109.5
C249 C250 H25B 109.5
C249 C250 H25C 109.5
H25A C250 H25B 109.5
H25A C250 H25C 109.5
H25B C250 H25C 109.5
O22 S8 O24 107(2)
O22 S8 C240 108.6(12)
O23 S8 O22 129.5(12)
O23 S8 O24 98.6(18)
O23 S8 C240 110.3(12)
O24 S8 C240 97.3(17)
F22 C240 S8 117(2)
F22 C240 F23 111(3)
F22 C240 F24 102(3)
F23 C240 S8 110(2)
F23 C240 F24 113(3)
F24 C240 S8 104(2)

loop_
_geom_bond_atom_site_label_1
_geom_bond_atom_site_label_2
_geom_bond_distance
Ir1 N1 2.165(7)
Ir1 N2 2.171(8)
Ir1 N9 2.108(9)
Ir1 C77 2.197(10)
Ir1 C78 2.165(9)
Ir1 C79 2.157(12)
Ir1 C80 2.169(10)
Ir1 C81 2.180(9)
Ir2 N3 2.181(9)
Ir2 N4 2.183(8)
Ir2 N11 2.114(9)
Ir2 C87 2.131(11)
Ir2 C88 2.117(11)
Ir2 C89 2.165(12)
Ir2 C90 2.153(10)
Ir2 C91 2.168(12)
Ir3 N5 2.132(9)
Ir3 N6 2.179(8)
Ir3 N10 2.125(9)
Ir3 C97 2.157(10)
Ir3 C98 2.190(10)
Ir3 C99 2.151(11)
Ir3 C100 2.156(10)
Ir3 C101 2.161(12)
Ir4 N7 2.184(9)
Ir4 N8 2.162(8)
Ir4 N12 2.094(10)
Ir4 C107 2.158(11)
Ir4 C108 2.170(10)
Ir4 C109 2.135(11)
Ir4 C110 2.125(12)
Ir4 C111 2.180(13)
Ir5 N13 2.164(9)
Ir5 N14 2.162(8)
Ir5 N21 2.085(9)
Ir5 C193 2.158(10)
Ir5 C194 2.159(13)
Ir5 C195 2.188(13)
Ir5 C196 2.167(10)
Ir5 C197 2.149(10)
Ir6 N15 2.144(8)
Ir6 N16 2.181(7)
Ir6 N23 2.115(8)
Ir6 C203 2.136(10)
Ir6 C204 2.155(11)
Ir6 C205 2.186(10)
Ir6 C206 2.122(10)
Ir6 C207 2.149(9)
Ir7 N17 2.173(10)
Ir7 N18 2.188(8)
Ir7 N22 2.147(8)
Ir7 C213 2.132(10)
Ir7 C214 2.160(10)
Ir7 C215 2.123(10)
Ir7 C216 2.135(9)
Ir7 C217 2.149(10)
Ir8 N19 2.189(9)
Ir8 N20 2.158(8)
Ir8 N24 2.117(9)
Ir8 C223 2.137(12)
Ir8 C224 2.181(11)
Ir8 C225 2.152(11)
Ir8 C226 2.166(10)
Ir8 C227 2.150(11)
N1 C1 1.325(13)
N1 C14 1.395(12)
N2 C2 1.340(13)
N2 C3 1.386(13)
N3 C2 1.296(12)
N3 C8 1.404(13)
N4 C1 1.337(13)
N4 C9 1.392(13)
N5 C15 1.348(13)
N5 C28 1.419(13)
N6 C16 1.331(12)
N6 C17 1.399(13)
N7 C16 1.304(13)
N7 C22 1.420(13)
N8 C15 1.311(13)
N8 C23 1.385(13)
N9 C29 1.347(14)
N9 C33 1.316(14)
N10 C48 1.341(14)
N10 C52 1.347(14)
N11 C53 1.372(15)
N11 C57 1.325(16)
N12 C72 1.384(14)
N12 C76 1.335(16)
N13 C117 1.329(13)
N13 C130 1.388(12)
N14 C118 1.331(13)
N14 C119 1.387(13)
N15 C118 1.323(13)
N15 C124 1.442(13)
N16 C117 1.313(13)
N16 C125 1.417(13)
N17 C131 1.328(13)
N17 C144 1.392(14)
N18 C132 1.346(14)
N18 C133 1.390(14)
N19 C132 1.314(14)
N19 C138 1.405(14)
N20 C131 1.333(15)
N20 C139 1.402(14)
N21 C145 1.336(15)
N21 C149 1.349(15)
N22 C164 1.312(14)
N22 C168 1.331(15)
N23 C169 1.309(14)
N23 C173 1.338(13)
N24 C188 1.340(15)
N24 C192 1.324(16)
O1 S1 1.439(9)
O2 S1 1.428(11)
O3 S1 1.423(10)
O4 S2 1.435(12)
O5 S2 1.409(12)
O6 S2 1.424(19)
O7 S3 1.467(12)
O8 S3 1.428(13)
O9 S3 1.398(10)
O10 S4 1.376(13)
O11 S4 1.432(19)
O12 S4 1.433(13)
O13 S5 1.36(2)
O14 S5 1.420(17)
O15 S5 1.44(2)
O16 S6 1.432(15)
O17 S6 1.47(2)
O18 S6 1.416(19)
S1 C233 1.798(14)
S2 C234 1.814(19)
S3 C235 1.801(19)
S4 C236 1.831(19)
S5 C237 1.791(17)
S6 C238 1.74(3)
F1 C233 1.297(19)
F2 C233 1.321(18)
F3 C233 1.349(16)
F4 C234 1.36(3)
F5 C234 1.30(2)
F6 C234 1.36(2)
F7 C235 1.325(19)
F8 C235 1.21(2)
F9 C235 1.35(2)
F10 C236 1.29(3)
F11 C236 1.32(2)
F12 C236 1.31(2)
F13 C237 1.26(2)
F14 C237 1.27(2)
F15 C237 1.32(2)
F16 C238 1.34(3)
F17 C238 1.35(3)
F18 C238 1.29(2)
C1 C2 1.423(13)
C3 C4 1.437(14)
C3 C8 1.405(14)
C4 H4 0.9500
C4 C5 1.407(16)
C5 H5 0.9500
C5 C6 1.392(18)
C6 H6 0.9500
C6 C7 1.375(17)
C7 H7 0.9500
C7 C8 1.409(15)
C9 C10 1.394(14)
C9 C14 1.431(15)
C10 H10 0.9500
C10 C11 1.350(17)
C11 H11 0.9500
C11 C12 1.426(19)
C12 H12 0.9500
C12 C13 1.388(16)
C13 H13 0.9500
C13 C14 1.376(15)
C15 C16 1.413(13)
C17 C18 1.408(15)
C17 C22 1.426(15)
C18 H18 0.9500
C18 C19 1.367(16)
C19 H19 0.9500
C19 C20 1.401(19)
C20 H20 0.9500
C20 C21 1.399(16)
C21 H21 0.9500
C21 C22 1.387(16)
C23 C24 1.420(15)
C23 C28 1.421(15)
C24 H24 0.9500
C24 C25 1.397(17)
C25 H25 0.9500
C25 C26 1.372(18)
C26 H26 0.9500
C26 C27 1.387(16)
C27 H27 0.9500
C27 C28 1.376(15)
C29 H29 0.9500
C29 C30 1.382(16)
C30 H30 0.9500
C30 C31 1.385(16)
C31 C32 1.380(17)
C31 C34 1.532(17)
C32 H32 0.9500
C32 C33 1.393(17)
C33 H33 0.9500
C34 H34A 0.9900
C34 H34B 0.9900
C34 C35 1.464(18)
C35 C36 1.37(2)
C35 C40 1.38(2)
C36 H36 0.9500
C36 C37 1.424(19)
C37 H37 0.9500
C37 C38 1.350(18)
C38 C39 1.38(2)
C38 C41 1.486(17)
C39 H39 0.9500
C39 C40 1.34(3)
C40 H40 0.9500
C41 C42 1.404(17)
C41 C46 1.41(2)
C42 H42 0.9500
C42 C43 1.396(19)
C43 H43 0.9500
C43 C44 1.363(17)
C44 C45 1.35(2)
C44 C47 1.532(16)
C45 H45 0.9500
C45 C46 1.34(2)
C46 H46 0.9500
C47 H47A 0.9900
C47 H47B 0.9900
C47 C50 1.527(15)
C48 H48 0.9500
C48 C49 1.389(16)
C49 H49 0.9500
C49 C50 1.419(17)
C50 C51 1.354(17)
C51 H51 0.9500
C51 C52 1.373(16)
C52 H52 0.9500
C53 H53 0.9500
C53 C54 1.384(16)
C54 H54 0.9500
C54 C55 1.359(17)
C55 C56 1.388(16)
C55 C58 1.521(15)
C56 H56 0.9500
C56 C57 1.388(18)
C57 H57 0.9500
C58 H58A 0.9900
C58 H58B 0.9900
C58 C59 1.508(17)
C59 C60 1.380(18)
C59 C64 1.407(19)
C60 H60 0.9500
C60 C61 1.400(19)
C61 H61 0.9500
C61 C62 1.396(18)
C62 C63 1.33(2)
C62 C65 1.490(19)
C63 H63 0.9500
C63 C64 1.34(2)
C64 H64 0.9500
C65 C66 1.39(2)
C65 C70 1.37(2)
C66 H66 0.9500
C66 C67 1.39(2)
C67 H67 0.9500
C67 C68 1.39(2)
C68 C69 1.37(2)
C68 C71 1.49(2)
C69 H69 0.9500
C69 C70 1.42(2)
C70 H70 0.9500
C71 H71A 0.9900
C71 H71B 0.9900
C71 C74 1.531(18)
C72 H72 0.9500
C72 C73 1.363(16)
C73 H73 0.9500
C73 C74 1.355(18)
C74 C75 1.372(18)
C75 H75 0.9500
C75 C76 1.389(18)
C76 H76 0.9500
C77 C78 1.451(16)
C77 C81 1.441(17)
C77 C82 1.487(17)
C78 C79 1.427(17)
C78 C83 1.488(17)
C79 C80 1.483(17)
C79 C84 1.486(17)
C80 C81 1.455(15)
C80 C85 1.489(16)
C81 C86 1.463(17)
C82 H82A 0.9800
C82 H82B 0.9800
C82 H82C 0.9800
C83 H83A 0.9800
C83 H83B 0.9800
C83 H83C 0.9800
C84 H84A 0.9800
C84 H84B 0.9800
C84 H84C 0.9800
C85 H85A 0.9800
C85 H85B 0.9800
C85 H85C 0.9800
C86 H86A 0.9800
C86 H86B 0.9800
C86 H86C 0.9800
C87 C88 1.423(17)
C87 C91 1.426(16)
C87 C92 1.529(18)
C88 C89 1.410(19)
C88 C93 1.532(16)
C89 C90 1.418(17)
C89 C94 1.519(18)
C90 C91 1.428(18)
C90 C95 1.497(15)
C91 C96 1.495(19)
C92 H92A 0.9800
C92 H92B 0.9800
C92 H92C 0.9800
C93 H93A 0.9800
C93 H93B 0.9800
C93 H93C 0.9800
C94 H94A 0.9800
C94 H94B 0.9800
C94 H94C 0.9800
C95 H95A 0.9800
C95 H95B 0.9800
C95 H95C 0.9800
C96 H96A 0.9800
C96 H96B 0.9800
C96 H96C 0.9800
C97 C98 1.474(15)
C97 C101 1.432(17)
C97 C102 1.501(19)
C98 C99 1.412(17)
C98 C103 1.468(16)
C99 C100 1.479(16)
C99 C104 1.472(18)
C100 C101 1.433(18)
C100 C105 1.490(17)
C101 C106 1.489(15)
C102 H10A 0.9800
C102 H10B 0.9800
C102 H10C 0.9800
C103 H10D 0.9800
C103 H10E 0.9800
C103 H10F 0.9800
C104 H10G 0.9800
C104 H10H 0.9800
C104 H10I 0.9800
C105 H10J 0.9800
C105 H10K 0.9800
C105 H10L 0.9800
C106 H10M 0.9800
C106 H10N 0.9800
C106 H10O 0.9800
C107 C108 1.417(19)
C107 C111 1.468(17)
C107 C112 1.482(19)
C108 C109 1.444(18)
C108 C113 1.473(19)
C109 C110 1.44(2)
C109 C114 1.50(2)
C110 C111 1.39(2)
C110 C115 1.530(18)
C111 C116 1.49(3)
C112 H11A 0.9800
C112 H11B 0.9800
C112 H11C 0.9800
C113 H11D 0.9800
C113 H11E 0.9800
C113 H11F 0.9800
C114 H11G 0.9800
C114 H11H 0.9800
C114 H11I 0.9800
C115 H11J 0.9800
C115 H11K 0.9800
C115 H11L 0.9800
C116 H11M 0.9800
C116 H11N 0.9800
C116 H11O 0.9800
C117 C118 1.409(14)
C119 C120 1.388(15)
C119 C124 1.423(14)
C120 H120 0.9500
C120 C121 1.375(16)
C121 H121 0.9500
C121 C122 1.410(17)
C122 H122 0.9500
C122 C123 1.379(16)
C123 H123 0.9500
C123 C124 1.372(16)
C125 C126 1.389(15)
C125 C130 1.440(15)
C126 H126 0.9500
C126 C127 1.378(16)
C127 H127 0.9500
C127 C128 1.393(17)
C128 H128 0.9500
C128 C129 1.404(14)
C129 H129 0.9500
C129 C130 1.381(14)
C131 C132 1.391(15)
C133 C134 1.410(16)
C133 C138 1.396(16)
C134 H134 0.9500
C134 C135 1.363(16)
C135 H135 0.9500
C135 C136 1.368(19)
C136 H136 0.9500
C136 C137 1.398(18)
C137 H137 0.9500
C137 C138 1.396(15)
C139 C140 1.397(16)
C139 C144 1.417(15)
C140 H140 0.9500
C140 C141 1.396(18)
C141 H141 0.9500
C141 C142 1.39(2)
C142 H142 0.9500
C142 C143 1.388(19)
C143 H143 0.9500
C143 C144 1.366(17)
C145 H145 0.9500
C145 C146 1.395(18)
C146 H146 0.9500
C146 C147 1.393(18)
C147 C148 1.413(18)
C147 C150 1.48(2)
C148 H148 0.9500
C148 C149 1.358(18)
C149 H149 0.9500
C150 H15A 0.9900
C150 H15B 0.9900
C150 C151 1.49(2)
C151 C152 1.36(2)
C151 C156 1.36(3)
C152 H152 0.9500
C152 C153 1.40(2)
C153 H153 0.9500
C153 C154 1.35(2)
C154 C155 1.43(2)
C154 C157 1.47(2)
C155 H155 0.9500
C155 C156 1.43(3)
C156 H156 0.9500
C157 C158 1.359(18)
C157 C162 1.39(2)
C158 H158 0.9500
C158 C159 1.37(2)
C159 H159 0.9500
C159 C160 1.38(2)
C160 C161 1.379(19)
C160 C163 1.531(18)
C161 H161 0.9500
C161 C162 1.37(2)
C162 H162 0.9500
C163 H16A 0.9900
C163 H16B 0.9900
C163 C166 1.520(16)
C164 H164 0.9500
C164 C165 1.396(16)
C165 H165 0.9500
C165 C166 1.369(18)
C166 C167 1.395(17)
C167 H167 0.9500
C167 C168 1.363(16)
C168 H168 0.9500
C169 H169 0.9500
C169 C170 1.375(17)
C170 H170 0.9500
C170 C171 1.422(16)
C171 C172 1.402(17)
C171 C174 1.498(16)
C172 H172 0.9500
C172 C173 1.391(15)
C173 H173 0.9500
C174 H17A 0.9900
C174 H17B 0.9900
C174 C175 1.47(2)
C175 C176 1.382(19)
C175 C180 1.40(2)
C176 H176 0.9500
C176 C177 1.40(2)
C177 H177 0.9500
C177 C178 1.404(18)
C178 C179 1.39(2)
C178 C181 1.47(2)
C179 H179 0.9500
C179 C180 1.38(2)
C180 H180 0.9500
C181 C182 1.39(2)
C181 C186 1.41(2)
C182 H182 0.9500
C182 C183 1.40(2)
C183 H183 0.9500
C183 C184 1.34(2)
C184 C185 1.36(2)
C184 C187 1.53(2)
C185 H185 0.9500
C185 C186 1.38(3)
C186 H186 0.9500
C187 H18A 0.9900
C187 H18B 0.9900
C187 C190 1.507(18)
C188 H188 0.9500
C188 C189 1.371(16)
C189 H189 0.9500
C189 C190 1.364(18)
C190 C191 1.38(2)
C191 H191 0.9500
C191 C192 1.39(2)
C192 H192 0.9500
C193 C194 1.433(17)
C193 C197 1.456(16)
C193 C198 1.504(17)
C194 C195 1.43(2)
C194 C199 1.452(19)
C195 C196 1.437(18)
C195 C200 1.555(19)
C196 C197 1.440(18)
C196 C201 1.488(17)
C197 C202 1.479(17)
C198 H19A 0.9800
C198 H19B 0.9800
C198 H19C 0.9800
C199 H19D 0.9800
C199 H19E 0.9800
C199 H19F 0.9800
C200 H20A 0.9800
C200 H20B 0.9800
C200 H20C 0.9800
C201 H20D 0.9800
C201 H20E 0.9800
C201 H20F 0.9800
C202 H20G 0.9800
C202 H20H 0.9800
C202 H20I 0.9800
C203 C204 1.450(15)
C203 C207 1.389(15)
C203 C208 1.543(16)
C204 C205 1.421(18)
C204 C209 1.495(17)
C205 C206 1.478(16)
C205 C210 1.454(17)
C206 C207 1.435(17)
C206 C211 1.474(18)
C207 C212 1.485(15)
C208 H20J 0.9800
C208 H20K 0.9800
C208 H20L 0.9800
C209 H20M 0.9800
C209 H20N 0.9800
C209 H20O 0.9800
C210 H21A 0.9800
C210 H21B 0.9800
C210 H21C 0.9800
C211 H21D 0.9800
C211 H21E 0.9800
C211 H21F 0.9800
C212 H21G 0.9800
C212 H21H 0.9800
C212 H21I 0.9800
C213 C214 1.436(17)
C213 C217 1.478(17)
C213 C218 1.501(18)
C214 C215 1.439(15)
C214 C219 1.476(17)
C215 C216 1.445(19)
C215 C220 1.490(18)
C216 C217 1.35(2)
C216 C221 1.490(18)
C217 C222 1.50(2)
C218 H21J 0.9800
C218 H21K 0.9800
C218 H21L 0.9800
C219 H21M 0.9800
C219 H21N 0.9800
C219 H21O 0.9800
C220 H22A 0.9800
C220 H22B 0.9800
C220 H22C 0.9800
C221 H22D 0.9800
C221 H22E 0.9800
C221 H22F 0.9800
C222 H22G 0.9800
C222 H22H 0.9800
C222 H22I 0.9800
C223 C224 1.473(19)
C223 C227 1.453(17)
C223 C228 1.49(2)
C224 C225 1.436(19)
C224 C229 1.450(17)
C225 C226 1.442(17)
C225 C230 1.45(2)
C226 C227 1.42(2)
C226 C231 1.497(19)
C227 C232 1.505(18)
C228 H22J 0.9800
C228 H22K 0.9800
C228 H22L 0.9800
C229 H22M 0.9800
C229 H22N 0.9800
C229 H22O 0.9800
C230 H23A 0.9800
C230 H23B 0.9800
C230 H23C 0.9800
C231 H23D 0.9800
C231 H23E 0.9800
C231 H23F 0.9800
C232 H23G 0.9800
C232 H23H 0.9800
C232 H23I 0.9800
S7 O19 1.42(2)
S7 O20 1.39(2)
S7 O21 1.40(2)
S7 C239 1.84(2)
C239 F19 1.34(2)
C239 F20 1.34(2)
C239 F21 1.36(2)
S7' O19' 1.37(5)
S7' O20' 1.40(4)
S7' O21' 1.41(5)
S7' C339 1.83(2)
C339 F19' 1.36(2)
C339 F20' 1.33(2)
C339 F21' 1.34(2)
C241 H24A 0.9800
C241 H24B 0.9800
C241 H24C 0.9800
C241 C242 1.49(3)
C242 H24D 0.9900
C242 H24E 0.9900
C242 O25 1.50(2)
C243 H24F 0.9900
C243 H24G 0.9900
C243 C244 1.48(3)
C243 O25 1.47(2)
C244 H24H 0.9800
C244 H24I 0.9800
C244 H24J 0.9800
C245 C246 1.53(3)
C245 N25 1.12(3)
C246 H24K 0.9800
C246 H24L 0.9800
C246 H24M 0.9800
C247 C248 1.35(5)
C247 N26 1.22(4)
C248 H24N 0.9800
C248 H24O 0.9800
C248 H24P 0.9800
C249 C250 1.46(3)
C249 N27 1.24(4)
C250 H25A 0.9800
C250 H25B 0.9800
C250 H25C 0.9800
S8 O22 1.370(11)
S8 O23 1.355(14)
S8 O24 1.51(2)
S8 C240 1.71(3)
C240 F22 1.28(2)
C240 F23 1.36(2)
C240 F24 1.39(2)

loop_
_geom_torsion_atom_site_label_1
_geom_torsion_atom_site_label_2
_geom_torsion_atom_site_label_3
_geom_torsion_atom_site_label_4
_geom_torsion
Ir1 N1 C1 N4 166.5(8)
Ir1 N1 C1 C2 -17.0(12)
Ir1 N1 C14 C9 -159.6(10)
Ir1 N1 C14 C13 25(2)
Ir1 N2 C2 N3 -168.5(7)
Ir1 N2 C2 C1 15.8(11)
Ir1 N2 C3 C4 -25(2)
Ir1 N2 C3 C8 158.5(11)
Ir1 N9 C29 C30 -165.2(10)
Ir1 N9 C33 C32 162.2(9)
Ir1 C77 C78 C79 60.9(7)
Ir1 C77 C78 C83 -120.0(11)
Ir1 C77 C81 C80 -60.6(7)
Ir1 C77 C81 C86 119.1(10)
Ir1 C78 C79 C80 61.1(7)
Ir1 C78 C79 C84 -126.7(12)
Ir1 C79 C80 C81 61.4(7)
Ir1 C79 C80 C85 -117.8(11)
Ir1 C80 C81 C77 61.4(7)
Ir1 C80 C81 C86 -118.3(10)
Ir2 N3 C2 N2 172.6(7)
Ir2 N3 C2 C1 -11.9(11)
Ir2 N3 C8 C3 -166.9(9)
Ir2 N3 C8 C7 16(2)
Ir2 N4 C1 N1 -174.0(8)
Ir2 N4 C1 C2 9.5(12)
Ir2 N4 C9 C10 -10(2)
Ir2 N4 C9 C14 172.4(10)
Ir2 N11 C53 C54 173.4(8)
Ir2 N11 C57 C56 -172.2(10)
Ir2 C87 C88 C89 -63.6(8)
Ir2 C87 C88 C93 123.2(13)
Ir2 C87 C91 C90 60.3(8)
Ir2 C87 C91 C96 -123.5(12)
Ir2 C88 C89 C90 -59.7(8)
Ir2 C88 C89 C94 120.7(12)
Ir2 C89 C90 C91 -61.9(7)
Ir2 C89 C90 C95 124.3(13)
Ir2 C90 C91 C87 -59.7(8)
Ir2 C90 C91 C96 124.0(12)
Ir3 N5 C15 N8 175.3(8)
Ir3 N5 C15 C16 -12.9(11)
Ir3 N5 C28 C23 -171.6(10)
Ir3 N5 C28 C27 11(2)
Ir3 N6 C16 N7 -176.5(8)
Ir3 N6 C16 C15 13.9(11)
Ir3 N6 C17 C18 -8(2)
Ir3 N6 C17 C22 176.4(10)
Ir3 N10 C48 C49 170.3(9)
Ir3 N10 C52 C51 -171.9(9)
Ir3 C97 C98 C99 -59.3(7)
Ir3 C97 C98 C103 125.0(10)
Ir3 C97 C101 C100 59.3(8)
Ir3 C97 C101 C106 -121.2(12)
Ir3 C98 C99 C100 -60.3(8)
Ir3 C98 C99 C104 125.0(13)
Ir3 C99 C100 C101 -62.4(7)
Ir3 C99 C100 C105 123.0(13)
Ir3 C100 C101 C97 -59.3(8)
Ir3 C100 C101 C106 121.2(12)
Ir4 N7 C16 N6 176.9(7)
Ir4 N7 C16 C15 -13.4(11)
Ir4 N7 C22 C17 -177.3(10)
Ir4 N7 C22 C21 6(2)
Ir4 N8 C15 N5 -176.1(7)
Ir4 N8 C15 C16 12.3(12)
Ir4 N8 C23 C24 -9(2)
Ir4 N8 C23 C28 172.9(9)
Ir4 N12 C72 C73 164.5(9)
Ir4 N12 C76 C75 -162.7(10)
Ir4 C107 C108 C109 -58.4(7)
Ir4 C107 C108 C113 120.6(11)
Ir4 C107 C111 C110 60.2(8)
Ir4 C107 C111 C116 -119.8(15)
Ir4 C108 C109 C110 -62.6(7)
Ir4 C108 C109 C114 123.9(12)
Ir4 C109 C110 C111 -61.4(9)
Ir4 C109 C110 C115 121.0(11)
Ir4 C110 C111 C107 -60.5(8)
Ir4 C110 C111 C116 119.6(16)
Ir5 N13 C117 N16 172.8(8)
Ir5 N13 C117 C118 -16.3(12)
Ir5 N13 C130 C125 -167.4(11)
Ir5 N13 C130 C129 20(2)
Ir5 N14 C118 N15 -170.2(8)
Ir5 N14 C118 C117 14.1(13)
Ir5 N14 C119 C120 -22(2)
Ir5 N14 C119 C124 164.3(11)
Ir5 N21 C145 C146 -164.0(9)
Ir5 N21 C149 C148 164.2(10)
Ir5 C193 C194 C195 -63.9(8)
Ir5 C193 C194 C199 126.4(13)
Ir5 C193 C197 C196 62.5(7)
Ir5 C193 C197 C202 -126.3(12)
Ir5 C194 C195 C196 -58.1(8)
Ir5 C194 C195 C200 116.1(12)
Ir5 C195 C196 C197 -61.0(7)
Ir5 C195 C196 C201 120.5(11)
Ir5 C196 C197 C193 -62.2(7)
Ir5 C196 C197 C202 126.8(11)
Ir6 N15 C118 N14 175.4(8)
Ir6 N15 C118 C117 -8.8(13)
Ir6 N15 C124 C119 -173.9(10)
Ir6 N15 C124 C123 7(2)
Ir6 N16 C117 N13 -176.1(8)
Ir6 N16 C117 C118 13.2(12)
Ir6 N16 C125 C126 -12(2)
Ir6 N16 C125 C130 172.8(9)
Ir6 N23 C169 C170 165.9(10)
Ir6 N23 C173 C172 -167.4(8)
Ir6 C203 C204 C205 -62.5(7)
Ir6 C203 C204 C209 120.1(11)
Ir6 C203 C207 C206 59.1(7)
Ir6 C203 C207 C212 -121.0(10)
Ir6 C204 C205 C206 -57.4(7)
Ir6 C204 C205 C210 120.6(12)
Ir6 C205 C206 C207 -63.4(7)
Ir6 C205 C206 C211 126.4(12)
Ir6 C206 C207 C203 -59.8(7)
Ir6 C206 C207 C212 120.3(10)
Ir7 N17 C131 N20 175.8(8)
Ir7 N17 C131 C132 -9.1(12)
Ir7 N17 C144 C139 -174.9(10)
Ir7 N17 C144 C143 5(2)
Ir7 N18 C132 N19 -175.1(7)
Ir7 N18 C132 C131 16.8(11)
Ir7 N18 C133 C134 -13(2)
Ir7 N18 C133 C138 170.6(10)
Ir7 N22 C164 C165 171.1(9)
Ir7 N22 C168 C167 -169.5(9)
Ir7 C213 C214 C215 -58.8(7)
Ir7 C213 C214 C219 121.6(11)
Ir7 C213 C217 C216 59.4(8)
Ir7 C213 C217 C222 -120.2(12)
Ir7 C214 C215 C216 -61.5(7)
Ir7 C214 C215 C220 124.2(11)
Ir7 C215 C216 C217 -62.1(8)
Ir7 C215 C216 C221 122.0(12)
Ir7 C216 C217 C213 -58.3(8)
Ir7 C216 C217 C222 121.3(12)
Ir8 N19 C132 N18 178.6(7)
Ir8 N19 C132 C131 -13.3(12)
Ir8 N19 C138 C133 -178.0(10)
Ir8 N19 C138 C137 6(2)
Ir8 N20 C131 N17 -173.4(7)
Ir8 N20 C131 C132 11.5(12)
Ir8 N20 C139 C140 -13(2)
Ir8 N20 C139 C144 170.1(10)
Ir8 N24 C188 C189 164.1(8)
Ir8 N24 C192 C191 -163.2(10)
Ir8 C223 C224 C225 -57.8(8)
Ir8 C223 C224 C229 119.6(11)
Ir8 C223 C227 C226 60.5(8)
Ir8 C223 C227 C232 -120.8(11)
Ir8 C224 C225 C226 -62.5(8)
Ir8 C224 C225 C230 124.8(13)
Ir8 C225 C226 C227 -59.7(8)
Ir8 C225 C226 C231 119.5(12)
Ir8 C226 C227 C223 -59.5(8)
Ir8 C226 C227 C232 121.9(11)
N1 C1 C2 N2 0.9(15)
N1 C1 C2 N3 -174.7(9)
N2 C3 C4 C5 -178.4(11)
N2 C3 C8 N3 0.4(11)
N2 C3 C8 C7 177.9(10)
N4 C1 C2 N2 177.3(9)
N4 C1 C2 N3 1.7(15)
N4 C9 C10 C11 -176.6(11)
N4 C9 C14 N1 1.1(11)
N4 C9 C14 C13 177.1(9)
N5 C15 C16 N6 -1.0(15)
N5 C15 C16 N7 -170.7(9)
N6 C17 C18 C19 -176.3(10)
N6 C17 C22 N7 0.3(11)
N6 C17 C22 C21 177.2(9)
N8 C15 C16 N6 170.6(9)
N8 C15 C16 N7 0.9(15)
N8 C23 C24 C25 -177.7(10)
N8 C23 C28 N5 0.5(11)
N8 C23 C28 C27 178.1(9)
N9 C29 C30 C31 1.4(19)
N10 C48 C49 C50 4.1(18)
N11 C53 C54 C55 -2.6(18)
N12 C72 C73 C74 -2.0(19)
N13 C117 C118 N14 1.5(17)
N13 C117 C118 N15 -174.1(10)
N14 C119 C120 C121 -176.3(11)
N14 C119 C124 N15 -0.6(11)
N14 C119 C124 C123 178.7(10)
N16 C117 C118 N14 172.3(10)
N16 C117 C118 N15 -3.3(16)
N16 C125 C126 C127 -174.7(10)
N16 C125 C130 N13 1.4(11)
N16 C125 C130 C129 174.9(9)
N17 C131 C132 N18 -5.7(16)
N17 C131 C132 N19 -173.5(10)
N18 C133 C134 C135 -176.3(11)
N18 C133 C138 N19 1.3(11)
N18 C133 C138 C137 178.0(9)
N20 C131 C132 N18 169.3(9)
N20 C131 C132 N19 1.5(16)
N20 C139 C140 C141 179.9(11)
N20 C139 C144 N17 0.6(11)
N20 C139 C144 C143 -179.1(10)
N21 C145 C146 C147 -3.5(19)
N22 C164 C165 C166 -2.4(19)
N23 C169 C170 C171 4(2)
N24 C188 C189 C190 -0.4(18)
O1 S1 C233 F1 -66.4(12)
O1 S1 C233 F2 173.4(10)
O1 S1 C233 F3 56.9(14)
O2 S1 C233 F1 174.6(12)
O2 S1 C233 F2 54.4(11)
O2 S1 C233 F3 -62.0(14)
O3 S1 C233 F1 54.0(13)
O3 S1 C233 F2 -66.2(12)
O3 S1 C233 F3 177.3(13)
O4 S2 C234 F4 60.4(13)
O4 S2 C234 F5 -57.7(19)
O4 S2 C234 F6 178.1(14)
O5 S2 C234 F4 -59.3(14)
O5 S2 C234 F5 -177.3(17)
O5 S2 C234 F6 58.5(17)
O6 S2 C234 F4 -178.4(13)
O6 S2 C234 F5 64(2)
O6 S2 C234 F6 -60.7(17)
O7 S3 C235 F7 66.0(14)
O7 S3 C235 F8 -63.4(17)
O7 S3 C235 F9 178.0(14)
O8 S3 C235 F7 -51.4(15)
O8 S3 C235 F8 179.2(17)
O8 S3 C235 F9 60.6(15)
O9 S3 C235 F7 -177.0(13)
O9 S3 C235 F8 53.6(18)
O9 S3 C235 F9 -65.0(15)
O10 S4 C236 F10 55.2(16)
O10 S4 C236 F11 -63.4(18)
O10 S4 C236 F12 176(2)
O11 S4 C236 F10 -66.0(17)
O11 S4 C236 F11 175.4(17)
O11 S4 C236 F12 54(2)
O12 S4 C236 F10 176.7(14)
O12 S4 C236 F11 58.2(17)
O12 S4 C236 F12 -63(2)
O13 S5 C237 F13 179(2)
O13 S5 C237 F14 59(2)
O13 S5 C237 F15 -60(3)
O14 S5 C237 F13 56(2)
O14 S5 C237 F14 -63.9(17)
O14 S5 C237 F15 177(2)
O15 S5 C237 F13 -57(2)
O15 S5 C237 F14 -176.8(17)
O15 S5 C237 F15 64(2)
O16 S6 C238 F16 -62.1(18)
O16 S6 C238 F17 -176.4(17)
O16 S6 C238 F18 56(2)
O17 S6 C238 F16 -176.5(18)
O17 S6 C238 F17 69.2(19)
O17 S6 C238 F18 -58(2)
O18 S6 C238 F16 57(2)
O18 S6 C238 F17 -57(2)
O18 S6 C238 F18 176(2)
C1 N1 C14 C9 0.7(10)
C1 N1 C14 C13 -174.8(11)
C1 N4 C9 C10 174.8(11)
C1 N4 C9 C14 -2.4(11)
C2 N2 C3 C4 176.1(11)
C2 N2 C3 C8 -0.1(11)
C2 N3 C8 C3 -0.4(10)
C2 N3 C8 C7 -177.7(11)
C3 N2 C2 N3 -0.2(12)
C3 N2 C2 C1 -175.9(9)
C3 C4 C5 C6 2.2(18)
C4 C3 C8 N3 -176.2(9)
C4 C3 C8 C7 1.3(16)
C4 C5 C6 C7 -1(2)
C5 C6 C7 C8 -0.9(18)
C6 C7 C8 N3 177.4(11)
C6 C7 C8 C3 0.5(16)
C8 N3 C2 N2 0.4(12)
C8 N3 C2 C1 176.0(9)
C8 C3 C4 C5 -2.5(16)
C9 N4 C1 N1 3.2(12)
C9 N4 C1 C2 -173.3(9)
C9 C10 C11 C12 -0.8(18)
C10 C9 C14 N1 -176.4(9)
C10 C9 C14 C13 -0.4(15)
C10 C11 C12 C13 1.5(19)
C11 C12 C13 C14 -1.6(17)
C12 C13 C14 N1 176.0(10)
C12 C13 C14 C9 1.1(15)
C14 N1 C1 N4 -2.5(12)
C14 N1 C1 C2 173.9(10)
C14 C9 C10 C11 0.3(16)
C15 N5 C28 C23 -0.4(10)
C15 N5 C28 C27 -177.7(11)
C15 N8 C23 C24 178.1(11)
C15 N8 C23 C28 -0.3(11)
C16 N6 C17 C18 173.9(11)
C16 N6 C17 C22 -1.3(10)
C16 N7 C22 C17 0.9(10)
C16 N7 C22 C21 -175.8(10)
C17 N6 C16 N7 2.2(12)
C17 N6 C16 C15 -167.3(9)
C17 C18 C19 C20 1.2(17)
C18 C17 C22 N7 -175.6(9)
C18 C17 C22 C21 1.4(15)
C18 C19 C20 C21 -0.6(19)
C19 C20 C21 C22 0.3(17)
C20 C21 C22 N7 175.5(11)
C20 C21 C22 C17 -0.7(15)
C22 N7 C16 N6 -2.0(12)
C22 N7 C16 C15 167.6(9)
C22 C17 C18 C19 -1.6(15)
C23 N8 C15 N5 0.1(12)
C23 N8 C15 C16 -171.6(9)
C23 C24 C25 C26 -0.4(16)
C24 C23 C28 N5 -178.2(9)
C24 C23 C28 C27 -0.6(15)
C24 C25 C26 C27 0.2(17)
C25 C26 C27 C28 -0.2(16)
C26 C27 C28 N5 177.3(10)
C26 C27 C28 C23 0.4(15)
C28 N5 C15 N8 0.2(12)
C28 N5 C15 C16 172.0(9)
C28 C23 C24 C25 0.6(15)
C29 N9 C33 C32 -7.0(17)
C29 C30 C31 C32 -3.8(18)
C29 C30 C31 C34 173.8(13)
C30 C31 C32 C33 1.0(18)
C30 C31 C34 C35 28(2)
C31 C32 C33 N9 4.5(19)
C31 C34 C35 C36 -90.1(18)
C31 C34 C35 C40 92.0(19)
C32 C31 C34 C35 -154.6(14)
C33 N9 C29 C30 4.1(18)
C34 C31 C32 C33 -176.6(12)
C34 C35 C36 C37 176.3(13)
C34 C35 C40 C39 -178(2)
C35 C36 C37 C38 4(2)
C36 C35 C40 C39 4(3)
C36 C37 C38 C39 -1(2)
C36 C37 C38 C41 -178.5(13)
C37 C38 C39 C40 0(4)
C37 C38 C41 C42 -38(2)
C37 C38 C41 C46 135.1(17)
C38 C39 C40 C35 -1(4)
C38 C41 C42 C43 178.0(12)
C38 C41 C46 C45 -178.2(19)
C39 C38 C41 C42 144.1(19)
C39 C38 C41 C46 -42(2)
C40 C35 C36 C37 -6(2)
C41 C38 C39 C40 177(2)
C41 C42 C43 C44 -5(2)
C42 C41 C46 C45 -4(3)
C42 C43 C44 C45 5(2)
C42 C43 C44 C47 -175.7(12)
C43 C44 C45 C46 -5(3)
C43 C44 C47 C50 -103.7(13)
C44 C45 C46 C41 5(4)
C44 C47 C50 C49 -91.7(13)
C44 C47 C50 C51 89.9(14)
C45 C44 C47 C50 75.2(17)
C46 C41 C42 C43 4(2)
C47 C44 C45 C46 175.7(19)
C47 C50 C51 C52 179.0(11)
C48 N10 C52 C51 3.1(17)
C48 C49 C50 C47 179.5(11)
C48 C49 C50 C51 -2.1(17)
C49 C50 C51 C52 0.7(17)
C50 C51 C52 N10 -1.2(18)
C52 N10 C48 C49 -4.6(17)
C53 N11 C57 C56 0.8(18)
C53 C54 C55 C56 3.7(17)
C53 C54 C55 C58 179.4(11)
C54 C55 C56 C57 -2.4(18)
C54 C55 C58 C59 -86.5(14)
C55 C56 C57 N11 0(2)
C55 C58 C59 C60 -114.1(13)
C55 C58 C59 C64 71.1(17)
C56 C55 C58 C59 89.1(14)
C57 N11 C53 C54 0.3(17)
C58 C55 C56 C57 -178.2(11)
C58 C59 C60 C61 -178.7(11)
C58 C59 C64 C63 179.6(17)
C59 C60 C61 C62 3.6(19)
C60 C59 C64 C63 5(3)
C60 C61 C62 C63 -4(2)
C60 C61 C62 C65 175.4(12)
C61 C62 C63 C64 5(3)
C61 C62 C65 C66 -30(2)
C61 C62 C65 C70 149.6(18)
C62 C63 C64 C59 -6(3)
C62 C65 C66 C67 -172.0(15)
C62 C65 C70 C69 174(2)
C63 C62 C65 C66 149.5(17)
C63 C62 C65 C70 -31(3)
C64 C59 C60 C61 -4(2)
C65 C62 C63 C64 -174.3(19)
C65 C66 C67 C68 -7(3)
C66 C65 C70 C69 -6(3)
C66 C67 C68 C69 2(3)
C66 C67 C68 C71 178.9(16)
C67 C68 C69 C70 1(3)
C67 C68 C71 C74 -75(2)
C68 C69 C70 C65 1(4)
C68 C71 C74 C73 -169.5(13)
C68 C71 C74 C75 11(2)
C69 C68 C71 C74 102.1(19)
C70 C65 C66 C67 8(3)
C71 C68 C69 C70 -176(2)
C71 C74 C75 C76 176.2(14)
C72 N12 C76 C75 3.1(17)
C72 C73 C74 C71 -174.9(13)
C72 C73 C74 C75 4.4(19)
C73 C74 C75 C76 -3(2)
C74 C75 C76 N12 -1(2)
C76 N12 C72 C73 -1.9(16)
C77 C78 C79 Ir1 -61.8(7)
C77 C78 C79 C80 -0.6(12)
C77 C78 C79 C84 171.5(11)
C78 C77 C81 Ir1 59.2(7)
C78 C77 C81 C80 -1.3(11)
C78 C77 C81 C86 178.4(10)
C78 C79 C80 Ir1 -61.5(8)
C78 C79 C80 C81 -0.2(12)
C78 C79 C80 C85 -179.3(10)
C79 C80 C81 Ir1 -60.5(7)
C79 C80 C81 C77 0.9(11)
C79 C80 C81 C86 -178.8(10)
C81 C77 C78 Ir1 -59.7(7)
C81 C77 C78 C79 1.2(12)
C81 C77 C78 C83 -179.7(10)
C82 C77 C78 Ir1 124.1(12)
C82 C77 C78 C79 -174.9(11)
C82 C77 C78 C83 4.2(18)
C82 C77 C81 Ir1 -124.5(11)
C82 C77 C81 C80 175.0(11)
C82 C77 C81 C86 -5.3(17)
C83 C78 C79 Ir1 119.1(11)
C83 C78 C79 C80 -179.7(10)
C83 C78 C79 C84 -7.6(19)
C84 C79 C80 Ir1 126.1(11)
C84 C79 C80 C81 -172.5(10)
C84 C79 C80 C85 8.3(18)
C85 C80 C81 Ir1 118.6(11)
C85 C80 C81 C77 -180.0(11)
C85 C80 C81 C86 0.3(17)
C87 C88 C89 Ir2 62.5(8)
C87 C88 C89 C90 2.8(13)
C87 C88 C89 C94 -176.8(12)
C88 C87 C91 Ir2 -60.8(8)
C88 C87 C91 C90 -0.5(13)
C88 C87 C91 C96 175.7(12)
C88 C89 C90 Ir2 58.8(8)
C88 C89 C90 C91 -3.2(13)
C88 C89 C90 C95 -176.9(12)
C89 C90 C91 Ir2 62.0(8)
C89 C90 C91 C87 2.2(13)
C89 C90 C91 C96 -174.0(12)
C91 C87 C88 Ir2 62.1(8)
C91 C87 C88 C89 -1.5(13)
C91 C87 C88 C93 -174.7(12)
C92 C87 C88 Ir2 -122.3(14)
C92 C87 C88 C89 174.1(13)
C92 C87 C88 C93 1(2)
C92 C87 C91 Ir2 123.8(14)
C92 C87 C91 C90 -175.9(13)
C92 C87 C91 C96 0(2)
C93 C88 C89 Ir2 -124.3(13)
C93 C88 C89 C90 176.0(12)
C93 C88 C89 C94 -4(2)
C94 C89 C90 Ir2 -121.6(12)
C94 C89 C90 C91 176.5(11)
C94 C89 C90 C95 3(2)
C95 C90 C91 Ir2 -124.0(12)
C95 C90 C91 C87 176.2(11)
C95 C90 C91 C96 0.0(19)
C97 C98 C99 Ir3 59.0(7)
C97 C98 C99 C100 -1.4(12)
C97 C98 C99 C104 -176.0(12)
C98 C97 C101 Ir3 -62.5(7)
C98 C97 C101 C100 -3.2(13)
C98 C97 C101 C106 176.3(11)
C98 C99 C100 Ir3 61.8(8)
C98 C99 C100 C101 -0.5(12)
C98 C99 C100 C105 -175.2(11)
C99 C100 C101 Ir3 61.6(7)
C99 C100 C101 C97 2.3(13)
C99 C100 C101 C106 -177.2(11)
C101 C97 C98 Ir3 62.1(8)
C101 C97 C98 C99 2.7(12)
C101 C97 C98 C103 -172.9(10)
C102 C97 C98 Ir3 -123.4(13)
C102 C97 C98 C99 177.2(12)
C102 C97 C98 C103 1.5(18)
C102 C97 C101 Ir3 123.2(13)
C102 C97 C101 C100 -177.5(12)
C102 C97 C101 C106 2(2)
C103 C98 C99 Ir3 -125.7(11)
C103 C98 C99 C100 174.0(11)
C103 C98 C99 C104 -1(2)
C104 C99 C100 Ir3 -123.1(12)
C104 C99 C100 C101 174.5(11)
C104 C99 C100 C105 -0.1(19)
C105 C100 C101 Ir3 -123.7(12)
C105 C100 C101 C97 177.0(11)
C105 C100 C101 C106 -2.5(19)
C107 C108 C109 Ir4 59.2(7)
C107 C108 C109 C110 -3.5(12)
C107 C108 C109 C114 -176.9(12)
C108 C107 C111 Ir4 -61.8(8)
C108 C107 C111 C110 -1.6(12)
C108 C107 C111 C116 178.3(14)
C108 C109 C110 Ir4 64.0(7)
C108 C109 C110 C111 2.5(13)
C108 C109 C110 C115 -175.0(11)
C109 C110 C111 Ir4 59.9(8)
C109 C110 C111 C107 -0.6(13)
C109 C110 C111 C116 179.4(14)
C111 C107 C108 Ir4 61.6(8)
C111 C107 C108 C109 3.2(12)
C111 C107 C108 C113 -177.8(10)
C112 C107 C108 Ir4 -122.6(12)
C112 C107 C108 C109 179.0(11)
C112 C107 C108 C113 -2.1(18)
C112 C107 C111 Ir4 122.4(11)
C112 C107 C111 C110 -177.4(11)
C112 C107 C111 C116 3(2)
C113 C108 C109 Ir4 -119.8(11)
C113 C108 C109 C110 177.6(10)
C113 C108 C109 C114 4.1(18)
C114 C109 C110 Ir4 -123.0(14)
C114 C109 C110 C111 175.6(13)
C114 C109 C110 C115 -2(2)
C115 C110 C111 Ir4 -122.6(12)
C115 C110 C111 C107 176.9(11)
C115 C110 C111 C116 -3(2)
C117 N13 C130 C125 -1.1(11)
C117 N13 C130 C129 -173.6(11)
C117 N16 C125 C126 174.3(11)
C117 N16 C125 C130 -1.1(10)
C118 N14 C119 C120 173.3(12)
C118 N14 C119 C124 -0.4(12)
C118 N15 C124 C119 1.4(11)
C118 N15 C124 C123 -177.9(11)
C119 N14 C118 N15 1.5(13)
C119 N14 C118 C117 -174.2(10)
C119 C120 C121 C122 1.1(17)
C120 C119 C124 N15 -175.2(9)
C120 C119 C124 C123 4.1(16)
C120 C121 C122 C123 0.3(18)
C121 C122 C123 C124 0.5(17)
C122 C123 C124 N15 176.4(11)
C122 C123 C124 C119 -2.7(16)
C124 N15 C118 N14 -1.9(13)
C124 N15 C118 C117 173.9(10)
C124 C119 C120 C121 -3.1(16)
C125 N16 C117 N13 0.5(12)
C125 N16 C117 C118 -170.2(10)
C125 C126 C127 C128 0.8(15)
C126 C125 C130 N13 -174.6(9)
C126 C125 C130 C129 -1.1(15)
C126 C127 C128 C129 -1.0(17)
C127 C128 C129 C130 0.1(15)
C128 C129 C130 N13 172.6(10)
C128 C129 C130 C125 0.9(14)
C130 N13 C117 N16 0.4(13)
C130 N13 C117 C118 171.3(10)
C130 C125 C126 C127 0.2(14)
C131 N17 C144 C139 0.5(11)
C131 N17 C144 C143 -179.9(12)
C131 N20 C139 C140 175.5(11)
C131 N20 C139 C144 -1.4(11)
C132 N18 C133 C134 175.6(11)
C132 N18 C133 C138 -1.1(11)
C132 N19 C138 C133 -0.9(11)
C132 N19 C138 C137 -177.1(11)
C133 N18 C132 N19 0.5(12)
C133 N18 C132 C131 -167.6(10)
C133 C134 C135 C136 0.1(17)
C134 C133 C138 N19 -175.7(9)
C134 C133 C138 C137 0.9(16)
C134 C135 C136 C137 -1.3(19)
C135 C136 C137 C138 2.2(17)
C136 C137 C138 N19 173.8(11)
C136 C137 C138 C133 -2.0(15)
C138 N19 C132 N18 0.2(12)
C138 N19 C132 C131 168.3(10)
C138 C133 C134 C135 0.0(16)
C139 N20 C131 N17 2.0(12)
C139 N20 C131 C132 -173.2(10)
C139 C140 C141 C142 0.9(18)
C140 C139 C144 N17 -176.7(10)
C140 C139 C144 C143 3.6(16)
C140 C141 C142 C143 2(2)
C141 C142 C143 C144 -1.4(19)
C142 C143 C144 N17 179.3(11)
C142 C143 C144 C139 -1.1(17)
C144 N17 C131 N20 -1.6(12)
C144 N17 C131 C132 173.5(10)
C144 C139 C140 C141 -3.4(16)
C145 N21 C149 C148 -6.0(18)
C145 C146 C147 C148 0.4(18)
C145 C146 C147 C150 175.0(13)
C146 C147 C148 C149 -0.3(19)
C146 C147 C150 C151 31(2)
C147 C148 C149 N21 3(2)
C147 C150 C151 C152 -93(2)
C147 C150 C151 C156 88(2)
C148 C147 C150 C151 -155.2(15)
C149 N21 C145 C146 6.1(17)
C150 C147 C148 C149 -175.0(14)
C150 C151 C152 C153 176.6(16)
C150 C151 C156 C155 -177(3)
C151 C152 C153 C154 0(3)
C152 C151 C156 C155 4(4)
C152 C153 C154 C155 4(3)
C152 C153 C154 C157 -177.1(15)
C153 C154 C155 C156 -4(4)
C153 C154 C157 C158 -40(2)
C153 C154 C157 C162 139.8(18)
C154 C155 C156 C151 -1(5)
C154 C157 C158 C159 179.9(13)
C154 C157 C162 C161 -179.2(19)
C155 C154 C157 C158 139(2)
C155 C154 C157 C162 -41(3)
C156 C151 C152 C153 -4(3)
C157 C154 C155 C156 177(2)
C157 C158 C159 C160 -3(2)
C158 C157 C162 C161 0(3)
C158 C159 C160 C161 4(2)
C158 C159 C160 C163 -175.8(12)
C159 C160 C161 C162 -3(3)
C159 C160 C163 C166 -100.7(14)
C160 C161 C162 C157 1(3)
C160 C163 C166 C165 -90.7(15)
C160 C163 C166 C167 91.1(14)
C161 C160 C163 C166 79.4(16)
C162 C157 C158 C159 0(2)
C163 C160 C161 C162 176.5(17)
C163 C166 C167 C168 179.4(11)
C164 N22 C168 C167 0.2(17)
C164 C165 C166 C163 -177.5(11)
C164 C165 C166 C167 0.8(17)
C165 C166 C167 C168 1.1(17)
C166 C167 C168 N22 -1.7(18)
C168 N22 C164 C165 1.8(17)
C169 N23 C173 C172 1.1(15)
C169 C170 C171 C172 -5.1(18)
C169 C170 C171 C174 176.5(12)
C170 C171 C172 C173 4.4(16)
C170 C171 C174 C175 -95.3(15)
C171 C172 C173 N23 -2.4(16)
C171 C174 C175 C176 -105.8(13)
C171 C174 C175 C180 74.2(17)
C172 C171 C174 C175 86.4(14)
C173 N23 C169 C170 -1.9(17)
C174 C171 C172 C173 -177.1(11)
C174 C175 C176 C177 179.6(11)
C174 C175 C180 C179 179.5(17)
C175 C176 C177 C178 0.7(19)
C176 C175 C180 C179 0(3)
C176 C177 C178 C179 0(2)
C176 C177 C178 C181 176.5(12)
C177 C178 C179 C180 -1(3)
C177 C178 C181 C182 -32(2)
C177 C178 C181 C186 149.3(18)
C178 C179 C180 C175 1(3)
C178 C181 C182 C183 -175.0(15)
C178 C181 C186 C185 172(2)
C179 C178 C181 C182 144.7(17)
C179 C178 C181 C186 -34(3)
C180 C175 C176 C177 -0.4(19)
C181 C178 C179 C180 -177.4(18)
C181 C182 C183 C184 2(2)
C182 C181 C186 C185 -7(3)
C182 C183 C184 C185 -6(3)
C182 C183 C184 C187 174.3(15)
C183 C184 C185 C186 4(3)
C183 C184 C187 C190 -81(2)
C184 C185 C186 C181 3(4)
C184 C187 C190 C189 -170.3(13)
C184 C187 C190 C191 13(2)
C185 C184 C187 C190 99(2)
C186 C181 C182 C183 4(2)
C187 C184 C185 C186 -177(2)
C187 C190 C191 C192 175.4(14)
C188 N24 C192 C191 2.7(18)
C188 C189 C190 C187 -174.8(13)
C188 C189 C190 C191 2.0(19)
C189 C190 C191 C192 -1(2)
C190 C191 C192 N24 -1(2)
C192 N24 C188 C189 -2.0(16)
C193 C194 C195 Ir5 63.1(8)
C193 C194 C195 C196 5.0(13)
C193 C194 C195 C200 179.2(11)
C194 C193 C197 Ir5 -59.3(8)
C194 C193 C197 C196 3.2(12)
C194 C193 C197 C202 174.3(11)
C194 C195 C196 Ir5 57.9(9)
C194 C195 C196 C197 -3.1(13)
C194 C195 C196 C201 178.4(11)
C195 C196 C197 Ir5 62.1(7)
C195 C196 C197 C193 0.0(11)
C195 C196 C197 C202 -171.0(11)
C197 C193 C194 Ir5 58.9(8)
C197 C193 C194 C195 -5.0(13)
C197 C193 C194 C199 -174.7(12)
C198 C193 C194 Ir5 -118.3(11)
C198 C193 C194 C195 177.8(11)
C198 C193 C194 C199 8(2)
C198 C193 C197 Ir5 117.8(12)
C198 C193 C197 C196 -179.7(10)
C198 C193 C197 C202 -8.6(19)
C199 C194 C195 Ir5 -126.9(12)
C199 C194 C195 C196 175.1(11)
C199 C194 C195 C200 -11(2)
C200 C195 C196 Ir5 -116.4(12)
C200 C195 C196 C197 -177.5(11)
C200 C195 C196 C201 4.1(19)
C201 C196 C197 Ir5 -119.3(10)
C201 C196 C197 C193 178.5(10)
C201 C196 C197 C202 7.5(17)
C203 C204 C205 Ir6 60.9(7)
C203 C204 C205 C206 3.5(12)
C203 C204 C205 C210 -178.5(11)
C204 C203 C207 Ir6 -61.1(7)
C204 C203 C207 C206 -2.1(11)
C204 C203 C207 C212 177.8(10)
C204 C205 C206 Ir6 58.7(7)
C204 C205 C206 C207 -4.8(11)
C204 C205 C206 C211 -174.9(11)
C205 C206 C207 Ir6 64.0(7)
C205 C206 C207 C203 4.2(11)
C205 C206 C207 C212 -175.7(9)
C207 C203 C204 Ir6 61.5(7)
C207 C203 C204 C205 -1.0(12)
C207 C203 C204 C209 -178.4(10)
C208 C203 C204 Ir6 -122.2(10)
C208 C203 C204 C205 175.3(10)
C208 C203 C204 C209 -2.1(17)
C208 C203 C207 Ir6 122.7(10)
C208 C203 C207 C206 -178.2(9)
C208 C203 C207 C212 1.6(17)
C209 C204 C205 Ir6 -121.8(12)
C209 C204 C205 C206 -179.1(11)
C209 C204 C205 C210 -1.2(19)
C210 C205 C206 Ir6 -119.3(12)
C210 C205 C206 C207 177.3(11)
C210 C205 C206 C211 7.1(19)
C211 C206 C207 Ir6 -126.3(12)
C211 C206 C207 C203 173.9(11)
C211 C206 C207 C212 -6.0(18)
C213 C214 C215 Ir7 59.1(7)
C213 C214 C215 C216 -2.4(11)
C213 C214 C215 C220 -176.7(10)
C214 C213 C217 Ir7 -63.1(7)
C214 C213 C217 C216 -3.7(12)
C214 C213 C217 C222 176.6(11)
C214 C215 C216 Ir7 62.2(7)
C214 C215 C216 C217 0.1(12)
C214 C215 C216 C221 -175.8(11)
C215 C216 C217 Ir7 60.6(7)
C215 C216 C217 C213 2.2(12)
C215 C216 C217 C222 -178.1(11)
C217 C213 C214 Ir7 62.4(7)
C217 C213 C214 C215 3.6(11)
C217 C213 C214 C219 -175.9(10)
C218 C213 C214 Ir7 -127.7(12)
C218 C213 C214 C215 173.5(11)
C218 C213 C214 C219 -6.1(18)
C218 C213 C217 Ir7 127.2(12)
C218 C213 C217 C216 -173.3(12)
C218 C213 C217 C222 7.0(19)
C219 C214 C215 Ir7 -121.4(11)
C219 C214 C215 C216 177.2(10)
C219 C214 C215 C220 2.9(17)
C220 C215 C216 Ir7 -123.6(11)
C220 C215 C216 C217 174.3(10)
C220 C215 C216 C221 -1.6(18)
C221 C216 C217 Ir7 -123.7(13)
C221 C216 C217 C213 178.0(12)
C221 C216 C217 C222 -2(2)
C223 C224 C225 Ir8 57.1(8)
C223 C224 C225 C226 -5.4(12)
C223 C224 C225 C230 -178.1(12)
C224 C223 C227 Ir8 -63.8(7)
C224 C223 C227 C226 -3.3(12)
C224 C223 C227 C232 175.4(10)
C224 C225 C226 Ir8 63.0(7)
C224 C225 C226 C227 3.3(13)
C224 C225 C226 C231 -177.5(11)
C225 C226 C227 Ir8 59.6(8)
C225 C226 C227 C223 0.1(13)
C225 C226 C227 C232 -178.6(11)
C227 C223 C224 Ir8 63.1(7)
C227 C223 C224 C225 5.4(12)
C227 C223 C224 C229 -177.3(10)
C228 C223 C224 Ir8 -125.5(13)
C228 C223 C224 C225 176.7(11)
C228 C223 C224 C229 -6.0(18)
C228 C223 C227 Ir8 125.0(13)
C228 C223 C227 C226 -174.5(12)
C228 C223 C227 C232 4.2(19)
C229 C224 C225 Ir8 -120.1(11)
C229 C224 C225 C226 177.3(11)
C229 C224 C225 C230 4.6(19)
C230 C225 C226 Ir8 -124.6(14)
C230 C225 C226 C227 175.7(13)
C230 C225 C226 C231 -5(2)
C231 C226 C227 Ir8 -119.6(12)
C231 C226 C227 C223 -179.1(11)
C231 C226 C227 C232 2.3(19)
O19 S7 C239 F19 -60(3)
O19 S7 C239 F20 176(3)
O19 S7 C239 F21 57(3)
O20 S7 C239 F19 178(2)
O20 S7 C239 F20 54(3)
O20 S7 C239 F21 -65(3)
O21 S7 C239 F19 58(3)
O21 S7 C239 F20 -66(3)
O21 S7 C239 F21 175(3)
O19' S7' C339 F19' -60(3)
O19' S7' C339 F20' 180(3)
O19' S7' C339 F21' 58(3)
O20' S7' C339 F19' 174(3)
O20' S7' C339 F20' 54(3)
O20' S7' C339 F21' -67(3)
O21' S7' C339 F19' 57(3)
O21' S7' C339 F20' -62(3)
O21' S7' C339 F21' 176(3)
C241 C242 O25 C243 137(3)
C244 C243 O25 C242 176(2)
O22 S8 C240 F22 40(3)
O22 S8 C240 F23 168(2)
O22 S8 C240 F24 -71(2)
O23 S8 C240 F22 -173(3)
O23 S8 C240 F23 -45(3)
O23 S8 C240 F24 76(2)
O24 S8 C240 F22 -71(3)
O24 S8 C240 F23 57(3)
O24 S8 C240 F24 178(3)
